data_4342489
loop_
_publ_author_name
'Cullen, William'
'Hunter, Christopher A.'
'Ward, Michael D.'

_publ_section_title
;
 An Interconverting Family of Coordination Cages and a meso-Helicate;
 Effects of Temperature, Concentration, and Solvent on the Product
 Distribution of a Self-Assembly Process.
;
_journal_issue 6
_journal_name_full 'Inorganic chemistry'
_journal_page_first 2626
_journal_page_last 2637
_journal_paper_doi 10.1021/ic502780b
_journal_volume 54
_journal_year 2015
_chemical_formula_moiety '2(C180 H156 N36 O12 Co8) 16(ClO4) 36(H2O)'
_chemical_formula_sum 'C360 H384 Cl16 Co8 N72 O124'
_chemical_formula_weight 8742.01
_chemical_name_common M4L6OH
_chemical_name_systematic
;
 ?
;
_space_group_crystal_system triclinic
_space_group_IT_number 2
_space_group_name_Hall '-P 1'
_space_group_name_H-M_alt 'P -1'
_symmetry_space_group_name_Hall '-P 1'
_symmetry_space_group_name_H-M 'P -1'
_atom_sites_solution_hydrogens geom
_audit_creation_method SHELXL-2013
_cell_angle_alpha 90.322(3)
_cell_angle_beta 98.971(3)
_cell_angle_gamma 98.598(3)
_cell_formula_units_Z 2
_cell_length_a 19.2188(13)
_cell_length_b 29.070(2)
_cell_length_c 35.460(3)
_cell_measurement_reflns_used 100000
_cell_measurement_temperature 100(2)
_cell_measurement_theta_max 27.5
_cell_measurement_theta_min 2.7
_cell_volume 19340(2)
_computing_structure_refinement 'SHELXL-2013 (Sheldrick, 2013)'
_diffrn_ambient_temperature 100(2)
_diffrn_measured_fraction_theta_full 0.994
_diffrn_measured_fraction_theta_max 0.995
_diffrn_measurement_device_type 'Rigaku Saturn724+ (2x2 bin mode)'
_diffrn_measurement_method 'Rigaku Saturn724+ (2x2 bin mode)'
_diffrn_radiation_type MoK\a
_diffrn_radiation_wavelength 0.71073
_diffrn_reflns_av_R_equivalents 0.0909
_diffrn_reflns_av_unetI/netI 0.0746
_diffrn_reflns_Laue_measured_fraction_full 0.994
_diffrn_reflns_Laue_measured_fraction_max 0.995
_diffrn_reflns_limit_h_max 24
_diffrn_reflns_limit_h_min -24
_diffrn_reflns_limit_k_max 36
_diffrn_reflns_limit_k_min -37
_diffrn_reflns_limit_l_max 46
_diffrn_reflns_limit_l_min -46
_diffrn_reflns_number 346104
_diffrn_reflns_point_group_measured_fraction_full 0.994
_diffrn_reflns_point_group_measured_fraction_max 0.995
_diffrn_reflns_theta_full 25.242
_diffrn_reflns_theta_max 27.485
_diffrn_reflns_theta_min 2.7
_diffrn_source 'sealed tube'
_exptl_absorpt_coefficient_mu 0.545
_exptl_absorpt_correction_T_max 1.000
_exptl_absorpt_correction_T_min 0.750
_exptl_absorpt_correction_type multi-scan
_exptl_crystal_colour 'light orange'
_exptl_crystal_density_diffrn 1.501
_exptl_crystal_description block
_exptl_crystal_F_000 9056
_exptl_crystal_size_max 0.18
_exptl_crystal_size_mid 0.11
_exptl_crystal_size_min 0.05
_refine_diff_density_max 4.957
_refine_diff_density_min -2.869
_refine_diff_density_rms 0.192
_refine_ls_extinction_method none
_refine_ls_goodness_of_fit_ref 1.529
_refine_ls_hydrogen_treatment constr
_refine_ls_matrix_type full
_refine_ls_number_parameters 4968
_refine_ls_number_reflns 88225
_refine_ls_number_restraints 5308
_refine_ls_restrained_S_all 1.564
_refine_ls_R_factor_all 0.1728
_refine_ls_R_factor_gt 0.1275
_refine_ls_shift/su_max 0.001
_refine_ls_shift/su_mean 0.000
_refine_ls_structure_factor_coef Fsqd
_refine_ls_weighting_details 'w=1/[\s^2^(Fo^2^)+(0.2000P)^2^] where P=(Fo^2^+2Fc^2^)/3'
_refine_ls_weighting_scheme calc
_refine_ls_wR_factor_gt 0.3647
_refine_ls_wR_factor_ref 0.4057
_reflns_Friedel_coverage 0.000
_reflns_number_gt 58451
_reflns_number_total 88225
_reflns_threshold_expression 'I > 2\s(I)'
_cod_data_source_file ic502780b_si_002.cif
_cod_data_source_block 2013ncs0506
_cod_depositor_comments 'Adding full bibliography for 4342486--4342489.cif.'
_cod_database_code 4342489
_shelx_space_group_comment
;
The symmetry employed for this shelxl refinement is uniquely defined
by the following loop, which should always be used as a source of
symmetry information in preference to the above space-group names.
They are only intended as comments.
;
_shelxl_version_number 2013-4

loop_
_space_group_symop_operation_xyz
'x, y, z'
'-x, -y, -z'

loop_
_atom_site_label
_atom_site_type_symbol
_atom_site_fract_x
_atom_site_fract_y
_atom_site_fract_z
_atom_site_U_iso_or_equiv
_atom_site_adp_type
_atom_site_occupancy
_atom_site_site_symmetry_order
_atom_site_calc_flag
_atom_site_refinement_flags_posn
_atom_site_refinement_flags_adp
_atom_site_refinement_flags_occupancy
_atom_site_disorder_assembly
_atom_site_disorder_group
Co1 Co 0.88815(4) 0.15271(3) 0.67869(2) 0.02219(18) Uani 1 1 d . U . . .
Co2 Co 0.71906(4) 0.30721(3) 0.45263(2) 0.01923(17) Uani 1 1 d . U . . .
Co3 Co 0.72058(4) 0.44287(3) 0.69929(2) 0.02288(18) Uani 1 1 d . U . . .
Co4 Co 0.39782(4) 0.16941(3) 0.60647(2) 0.02300(19) Uani 1 1 d . U . . .
Co5 Co 0.74411(4) 0.02779(3) 0.13425(3) 0.02493(19) Uani 1 1 d . U . . .
Co6 Co 0.53434(4) 0.30545(3) 0.13525(2) 0.02065(18) Uani 1 1 d . U . . .
Co7 Co 0.84549(4) 0.26319(3) -0.04473(2) 0.02045(18) Uani 1 1 d . U . . .
Co8 Co 1.02820(4) 0.31948(3) 0.22189(2) 0.01723(17) Uani 1 1 d . U . . .
N11A N 0.8505(3) 0.0859(2) 0.69829(17) 0.0295(9) Uani 1 1 d . U . . .
C12A C 0.7983(4) 0.0600(2) 0.6743(2) 0.0314(9) Uani 1 1 d . U . . .
C13A C 0.7652(4) 0.0172(3) 0.6847(2) 0.0391(11) Uani 1 1 d . U . . .
H13A H 0.7289 -0.0009 0.6671 0.047 Uiso 1 1 calc R U . . .
C14A C 0.7853(4) 0.0008(3) 0.7206(2) 0.0425(11) Uani 1 1 d . U . . .
C15A C 0.8383(4) 0.0281(3) 0.7454(2) 0.0373(11) Uani 1 1 d . U . . .
H15A H 0.8529 0.0181 0.7704 0.045 Uiso 1 1 calc R U . . .
C16A C 0.8696(4) 0.0699(2) 0.7334(2) 0.0319(10) Uani 1 1 d . U . . .
H16A H 0.9064 0.0883 0.7505 0.038 Uiso 1 1 calc R U . . .
C17A C 0.7511(5) -0.0466(3) 0.7309(3) 0.0509(14) Uani 1 1 d . U . . .
H17M H 0.7018 -0.0536 0.7168 0.061 Uiso 1 1 calc R U . . .
H17N H 0.7783 -0.0706 0.7236 0.061 Uiso 1 1 calc R U . . .
O18A O 0.7501(4) -0.0471(3) 0.7722(2) 0.0743(18) Uani 1 1 d . U . . .
H18C H 0.7770 -0.0654 0.7824 0.111 Uiso 1 1 calc R U . . .
N21A N 0.7832(3) 0.13251(18) 0.59400(16) 0.0257(8) Uani 1 1 d . U . . .
N22A N 0.8097(3) 0.12310(18) 0.63029(15) 0.0249(8) Uani 1 1 d . U . . .
C23A C 0.7783(3) 0.0797(2) 0.6367(2) 0.0284(9) Uani 1 1 d . U . . .
C24A C 0.7312(4) 0.0612(2) 0.6039(2) 0.0311(10) Uani 1 1 d . U . . .
H24A H 0.7019 0.0316 0.6006 0.037 Uiso 1 1 calc R U . . .
C25A C 0.7371(4) 0.0957(2) 0.5773(2) 0.0297(10) Uani 1 1 d . U . . .
H25A H 0.7129 0.0938 0.5518 0.036 Uiso 1 1 calc R U . . .
C26A C 0.8142(3) 0.1723(2) 0.57459(18) 0.0257(9) Uani 1 1 d . U . . .
H26M H 0.8383 0.1963 0.5942 0.031 Uiso 1 1 calc R U . . .
H26N H 0.7749 0.1854 0.5590 0.031 Uiso 1 1 calc R U . . .
N31A N 0.7546(3) 0.37733(18) 0.43903(14) 0.0241(8) Uani 1 1 d . U . . .
C32A C 0.8062(3) 0.4009(2) 0.46464(17) 0.0243(8) Uani 1 1 d . U . . .
C33A C 0.8336(4) 0.4478(2) 0.46075(19) 0.0292(10) Uani 1 1 d . U . . .
H33A H 0.8701 0.4635 0.4796 0.035 Uiso 1 1 calc R U . . .
C34A C 0.8062(4) 0.4710(2) 0.4287(2) 0.0341(10) Uani 1 1 d . U . . .
C35A C 0.7519(4) 0.4465(2) 0.4023(2) 0.0313(10) Uani 1 1 d . U . . .
H35A H 0.7318 0.4613 0.3803 0.038 Uiso 1 1 calc R U . . .
C36A C 0.7272(4) 0.3997(2) 0.40852(18) 0.0279(10) Uani 1 1 d . U . . .
H36A H 0.6897 0.3833 0.3905 0.033 Uiso 1 1 calc R U . . .
C37A C 0.8332(5) 0.5206(3) 0.4221(2) 0.0433(13) Uani 1 1 d . U . . .
H37M H 0.8487 0.5228 0.3967 0.052 Uiso 1 1 calc R U . . .
H37N H 0.7938 0.5390 0.4218 0.052 Uiso 1 1 calc R U . . .
O38A O 0.8920(4) 0.5405(2) 0.4508(2) 0.0692(17) Uani 1 1 d . U . . .
H38E H 0.9305 0.5358 0.4441 0.104 Uiso 1 1 calc R U . . .
N41A N 0.8398(3) 0.31386(18) 0.53140(14) 0.0228(8) Uani 1 1 d . U . . .
N42A N 0.8047(3) 0.33005(18) 0.49905(14) 0.0205(8) Uani 1 1 d . U . . .
C43A C 0.8328(3) 0.3748(2) 0.49731(17) 0.0222(8) Uani 1 1 d . U . . .
C44A C 0.8880(3) 0.3882(2) 0.52804(17) 0.0260(9) Uani 1 1 d . U . . .
H44A H 0.9165 0.4179 0.5333 0.031 Uiso 1 1 calc R U . . .
C45A C 0.8912(3) 0.3482(2) 0.54877(18) 0.0259(9) Uani 1 1 d . U . . .
H45A H 0.9239 0.3452 0.5713 0.031 Uiso 1 1 calc R U . . .
C46A C 0.8371(3) 0.2642(2) 0.53888(17) 0.0223(8) Uani 1 1 d . U . . .
H46M H 0.7887 0.2480 0.5285 0.027 Uiso 1 1 calc R U . . .
H46N H 0.8443 0.2603 0.5669 0.027 Uiso 1 1 calc R U . . .
C51A C 0.86935(17) 0.16326(10) 0.54784(9) 0.0282(8) Uani 1 1 d G U . . .
C52A C 0.8821(2) 0.11751(10) 0.55093(10) 0.0323(10) Uani 1 1 d G U . . .
H52A H 0.8572 0.0969 0.5667 0.039 Uiso 1 1 calc R U . . .
C53A C 0.9313(2) 0.10195(9) 0.53097(11) 0.0351(10) Uani 1 1 d G U . . .
H53A H 0.9400 0.0707 0.5331 0.042 Uiso 1 1 calc R U . . .
C54A C 0.96775(19) 0.13216(10) 0.50793(10) 0.0342(10) Uani 1 1 d G U . . .
H54A H 1.0014 0.1215 0.4943 0.041 Uiso 1 1 calc R U . . .
C55A C 0.95500(13) 0.17792(9) 0.50485(7) 0.0304(9) Uani 1 1 d G U . . .
C56A C 0.90580(13) 0.19347(8) 0.52480(7) 0.0276(8) Uani 1 1 d G U . . .
C57A C 0.89306(18) 0.23923(9) 0.52171(9) 0.0256(8) Uani 1 1 d G U . . .
C58A C 0.9295(2) 0.26943(9) 0.49867(10) 0.0277(9) Uani 1 1 d G U . . .
H58A H 0.9208 0.3007 0.4966 0.033 Uiso 1 1 calc R U . . .
C59A C 0.97871(19) 0.25388(10) 0.47872(10) 0.0301(10) Uani 1 1 d G U . . .
H59A H 1.0036 0.2745 0.4630 0.036 Uiso 1 1 calc R U . . .
C60A C 0.99146(17) 0.20812(11) 0.48181(9) 0.0313(10) Uani 1 1 d G U . . .
H60A H 1.0251 0.1975 0.4682 0.038 Uiso 1 1 calc R U . . .
N11B N 0.9644(3) 0.13287(19) 0.64706(16) 0.0260(8) Uani 1 1 d . U . . .
C12B C 0.9997(3) 0.1663(2) 0.62850(18) 0.0258(8) Uani 1 1 d . U . . .
C13B C 1.0524(3) 0.1575(2) 0.6075(2) 0.0303(9) Uani 1 1 d . U . . .
H13B H 1.0789 0.1823 0.5960 0.036 Uiso 1 1 calc R U . . .
C14B C 1.0654(4) 0.1119(3) 0.6036(2) 0.0342(9) Uani 1 1 d . U . . .
C15B C 1.0269(3) 0.0774(3) 0.6220(2) 0.0312(10) Uani 1 1 d . U . . .
H15B H 1.0347 0.0460 0.6200 0.037 Uiso 1 1 calc R U . . .
C16B C 0.9771(3) 0.0887(2) 0.6434(2) 0.0287(9) Uani 1 1 d . U . . .
H16B H 0.9510 0.0646 0.6558 0.034 Uiso 1 1 calc R U . . .
C17B C 1.1225(4) 0.1019(3) 0.5815(2) 0.0412(12) Uani 1 1 d . U . . .
H17O H 1.1027 0.0996 0.5539 0.049 Uiso 1 1 calc R U . . .
H17P H 1.1622 0.1282 0.5854 0.049 Uiso 1 1 calc R U . . .
O18B O 1.1491(3) 0.0607(2) 0.59211(19) 0.0580(14) Uani 1 1 d . U . . .
H18D H 1.1161 0.0380 0.5876 0.087 Uiso 1 1 calc R U . . .
N21B N 0.9223(3) 0.26284(18) 0.65341(14) 0.0220(7) Uani 1 1 d . U . . .
N22B N 0.9312(3) 0.21732(18) 0.65491(14) 0.0207(7) Uani 1 1 d . U . . .
C23B C 0.9796(3) 0.2125(2) 0.63223(17) 0.0229(8) Uani 1 1 d . U . . .
C24B C 1.0025(3) 0.2549(2) 0.61589(17) 0.0234(9) Uani 1 1 d . U . . .
H24B H 1.0359 0.2608 0.5987 0.028 Uiso 1 1 calc R U . . .
C25B C 0.9649(3) 0.2862(2) 0.63076(17) 0.0235(9) Uani 1 1 d . U . . .
H25B H 0.9686 0.3185 0.6258 0.028 Uiso 1 1 calc R U . . .
C26B C 0.8850(3) 0.2835(2) 0.68025(17) 0.0240(9) Uani 1 1 d . U . . .
H26O H 0.8467 0.2597 0.6869 0.029 Uiso 1 1 calc R U . . .
H26P H 0.8623 0.3091 0.6677 0.029 Uiso 1 1 calc R U . . .
N31B N 0.6446(3) 0.4572(2) 0.73398(16) 0.0327(9) Uani 1 1 d . U . . .
C32B C 0.6116(4) 0.4198(3) 0.74995(19) 0.0326(9) Uani 1 1 d . U . . .
C33B C 0.5607(4) 0.4229(3) 0.7729(2) 0.0382(10) Uani 1 1 d . U . . .
H33B H 0.5367 0.3958 0.7828 0.046 Uiso 1 1 calc R U . . .
C34B C 0.5449(5) 0.4678(3) 0.7814(2) 0.0455(9) Uani 1 1 d . U . . .
C35B C 0.5781(4) 0.5056(3) 0.7653(2) 0.0420(10) Uani 1 1 d . U . . .
H35B H 0.5685 0.5359 0.7705 0.050 Uiso 1 1 calc R U . . .
C36B C 0.6265(4) 0.4989(3) 0.7409(2) 0.0376(10) Uani 1 1 d . U . . .
H36B H 0.6477 0.5252 0.7287 0.045 Uiso 1 1 calc R U . . .
C37B C 0.4933(5) 0.4729(4) 0.8090(2) 0.0521(10) Uani 0.487(6) 1 d . U P A 1
H37O H 0.5097 0.4596 0.8338 0.063 Uiso 0.487(6) 1 calc R U P A 1
H37P H 0.4904 0.5062 0.8132 0.063 Uiso 0.487(6) 1 calc R U P A 1
O38B O 0.4265(8) 0.4489(6) 0.7927(4) 0.068(2) Uani 0.487(6) 1 d . U P A 1
H38F H 0.4171 0.4246 0.8047 0.103 Uiso 0.487(6) 1 calc R U P A 1
C38B C 0.4933(5) 0.4729(4) 0.8090(2) 0.0521(10) Uani 0.513(6) 1 d . U P A 2
H38I H 0.4920 0.4470 0.8270 0.063 Uiso 0.513(6) 1 calc R U P A 2
H38N H 0.4446 0.4733 0.7950 0.063 Uiso 0.513(6) 1 calc R U P A 2
O39B O 0.5244(8) 0.5221(5) 0.8313(4) 0.065(2) Uani 0.513(6) 1 d . U P A 2
H39B H 0.4920 0.5387 0.8300 0.097 Uiso 0.513(6) 1 calc R U P A 2
N41B N 0.7089(3) 0.33291(18) 0.72542(15) 0.0236(7) Uani 1 1 d . U . . .
N42B N 0.6940(3) 0.37706(19) 0.72505(15) 0.0242(8) Uani 1 1 d . U . . .
C43B C 0.6382(3) 0.3762(2) 0.74413(18) 0.0277(8) Uani 1 1 d . U . . .
C44B C 0.6177(3) 0.3313(2) 0.75692(19) 0.0294(9) Uani 1 1 d . U . . .
H44B H 0.5800 0.3212 0.7708 0.035 Uiso 1 1 calc R U . . .
C45B C 0.6643(3) 0.3053(2) 0.74470(18) 0.0274(9) Uani 1 1 d . U . . .
H45B H 0.6652 0.2732 0.7491 0.033 Uiso 1 1 calc R U . . .
C46B C 0.7759(3) 0.3216(2) 0.71597(17) 0.0220(9) Uani 1 1 d . U . . .
H46O H 0.7894 0.3407 0.6945 0.026 Uiso 1 1 calc R U . . .
H46P H 0.7691 0.2884 0.7076 0.026 Uiso 1 1 calc R U . . .
C51B C 0.9332(3) 0.3025(2) 0.71647(18) 0.0265(8) Uani 1 1 d . U . . .
C52B C 1.0054(3) 0.3002(3) 0.7192(2) 0.0339(10) Uani 1 1 d . U . . .
H52B H 1.0217 0.2871 0.6982 0.041 Uiso 1 1 calc R U . . .
C53B C 1.0555(4) 0.3161(3) 0.7514(2) 0.0390(11) Uani 1 1 d . U . . .
H53B H 1.1049 0.3156 0.7516 0.047 Uiso 1 1 calc R U . . .
C54B C 1.0324(4) 0.3323(3) 0.7822(2) 0.0373(10) Uani 1 1 d . U . . .
H54B H 1.0660 0.3422 0.8044 0.045 Uiso 1 1 calc R U . . .
C55B C 0.9597(3) 0.3348(3) 0.78229(19) 0.0305(9) Uani 1 1 d . U . . .
C56B C 0.9079(3) 0.3221(2) 0.74834(17) 0.0255(8) Uani 1 1 d . U . . .
C57B C 0.8361(3) 0.3303(2) 0.75017(17) 0.0229(8) Uani 1 1 d . U . . .
C58B C 0.8204(3) 0.3467(2) 0.78384(17) 0.0244(9) Uani 1 1 d . U . . .
H58B H 0.7730 0.3518 0.7846 0.029 Uiso 1 1 calc R U . . .
C59B C 0.8710(3) 0.3564(2) 0.81708(18) 0.0270(9) Uani 1 1 d . U . . .
H59B H 0.8574 0.3660 0.8401 0.032 Uiso 1 1 calc R U . . .
C60B C 0.9399(4) 0.3516(2) 0.81562(18) 0.0288(9) Uani 1 1 d . U . . .
H60B H 0.9751 0.3598 0.8375 0.035 Uiso 1 1 calc R U . . .
N11C N 0.9589(3) 0.1742(2) 0.73017(15) 0.0289(8) Uani 1 1 d . U . . .
C12C C 0.9327(3) 0.1964(3) 0.75689(19) 0.0306(8) Uani 1 1 d . U . . .
C13C C 0.9724(4) 0.2147(3) 0.7911(2) 0.0358(10) Uani 1 1 d . U . . .
H13C H 0.9513 0.2302 0.8090 0.043 Uiso 1 1 calc R U . . .
C14C C 1.0451(4) 0.2096(3) 0.7987(2) 0.0412(10) Uani 1 1 d . U . . .
C15C C 1.0726(4) 0.1864(3) 0.7705(2) 0.0378(10) Uani 1 1 d . U . . .
H15C H 1.1211 0.1818 0.7747 0.045 Uiso 1 1 calc R U . . .
C16C C 1.0299(3) 0.1706(3) 0.7375(2) 0.0328(10) Uani 1 1 d . U . . .
H16C H 1.0502 0.1564 0.7186 0.039 Uiso 1 1 calc R U . . .
C17C C 1.0916(4) 0.2286(4) 0.8346(2) 0.0514(13) Uani 1 1 d . U . . .
H17Q H 1.1278 0.2080 0.8421 0.062 Uiso 1 1 calc R U . . .
H17R H 1.1170 0.2597 0.8299 0.062 Uiso 1 1 calc R U . . .
O18C O 1.0528(4) 0.2324(3) 0.8653(2) 0.0782(19) Uani 1 1 d . U . . .
H18E H 1.0330 0.2564 0.8628 0.117 Uiso 1 1 calc R U . . .
N21C N 0.7501(3) 0.1809(2) 0.71460(15) 0.0288(8) Uani 1 1 d . U . . .
N22C N 0.8196(3) 0.1779(2) 0.71437(15) 0.0269(8) Uani 1 1 d . U . . .
C23C C 0.8546(3) 0.1969(3) 0.74778(18) 0.0288(8) Uani 1 1 d . U . . .
C24C C 0.8070(4) 0.2114(3) 0.76967(19) 0.0318(10) Uani 1 1 d . U . . .
H24C H 0.8179 0.2259 0.7944 0.038 Uiso 1 1 calc R U . . .
C25C C 0.7417(4) 0.2004(3) 0.74801(19) 0.0316(10) Uani 1 1 d . U . . .
H25C H 0.6977 0.2055 0.7551 0.038 Uiso 1 1 calc R U . . .
C26C C 0.6927(3) 0.1551(3) 0.68617(19) 0.0310(10) Uani 1 1 d . U . . .
H26Q H 0.7123 0.1504 0.6625 0.037 Uiso 1 1 calc R U . . .
H26R H 0.6547 0.1747 0.6799 0.037 Uiso 1 1 calc R U . . .
N31C N 0.3367(3) 0.1509(2) 0.55261(17) 0.0365(9) Uani 1 1 d . U . . .
C32C C 0.3686(4) 0.1313(3) 0.5272(2) 0.0384(9) Uani 1 1 d . U . . .
C33C C 0.3328(5) 0.1184(3) 0.4910(2) 0.0499(12) Uani 1 1 d . U . . .
H33C H 0.3556 0.1046 0.4729 0.060 Uiso 1 1 calc R U . . .
C34C C 0.2609(5) 0.1262(4) 0.4813(3) 0.0585(12) Uani 1 1 d . U . . .
C35C C 0.2314(5) 0.1481(3) 0.5074(3) 0.0528(12) Uani 1 1 d . U . . .
H35C H 0.1844 0.1552 0.5011 0.063 Uiso 1 1 calc R U . . .
C36C C 0.2689(4) 0.1595(3) 0.5422(2) 0.0444(11) Uani 1 1 d . U . . .
H36C H 0.2472 0.1742 0.5603 0.053 Uiso 1 1 calc R U . . .
C37C C 0.2228(6) 0.1110(4) 0.4418(3) 0.0723(16) Uani 1 1 d . U . . .
H37Q H 0.2501 0.1259 0.4225 0.087 Uiso 1 1 calc R U . . .
H37R H 0.2190 0.0769 0.4385 0.087 Uiso 1 1 calc R U . . .
O38C O 0.1499(5) 0.1246(4) 0.4363(3) 0.106(2) Uani 1 1 d . U . . .
H38O H 0.1447 0.1410 0.4169 0.159 Uiso 1 1 calc R U . . .
N41C N 0.5388(3) 0.1293(2) 0.58135(16) 0.0289(8) Uani 1 1 d . U . . .
N42C N 0.4712(3) 0.13944(19) 0.57595(15) 0.0278(8) Uani 1 1 d . U . . .
C43C C 0.4429(4) 0.1255(2) 0.54017(19) 0.0317(9) Uani 1 1 d . U . . .
C44C C 0.4921(4) 0.1061(3) 0.5224(2) 0.0347(10) Uani 1 1 d . U . . .
H44C H 0.4858 0.0942 0.4968 0.042 Uiso 1 1 calc R U . . .
C45C C 0.5516(4) 0.1078(2) 0.5497(2) 0.0337(10) Uani 1 1 d . U . . .
H45C H 0.5941 0.0961 0.5469 0.040 Uiso 1 1 calc R U . . .
C46C C 0.5818(3) 0.1303(2) 0.61904(19) 0.0307(10) Uani 1 1 d . U . . .
H46Q H 0.5690 0.1551 0.6348 0.037 Uiso 1 1 calc R U . . .
H46R H 0.6324 0.1393 0.6162 0.037 Uiso 1 1 calc R U . . .
C51C C 0.65835(19) 0.10682(11) 0.69888(10) 0.0358(9) Uani 1 1 d G U . . .
C52C C 0.68948(19) 0.09722(14) 0.73548(10) 0.0414(11) Uani 1 1 d G U . . .
H52C H 0.7253 0.1196 0.7496 0.050 Uiso 1 1 calc R U . . .
C53C C 0.6681(2) 0.05490(15) 0.75146(9) 0.0451(12) Uani 1 1 d G U . . .
H53C H 0.6894 0.0483 0.7765 0.054 Uiso 1 1 calc R U . . .
C54C C 0.6156(2) 0.02219(13) 0.73083(9) 0.0451(12) Uani 1 1 d G U . . .
H54C H 0.6011 -0.0067 0.7418 0.054 Uiso 1 1 calc R U . . .
C55C C 0.58451(15) 0.03179(10) 0.69423(8) 0.0429(10) Uani 1 1 d G U . . .
C56C C 0.60586(14) 0.07411(10) 0.67826(8) 0.0379(10) Uani 1 1 d G U . . .
C57C C 0.5747(2) 0.08371(12) 0.64166(9) 0.0358(10) Uani 1 1 d G U . . .
C58C C 0.5222(2) 0.05099(15) 0.62104(9) 0.0403(11) Uani 1 1 d G U . . .
H58C H 0.5010 0.0576 0.5960 0.048 Uiso 1 1 calc R U . . .
C59C C 0.5009(2) 0.00867(14) 0.63701(10) 0.0450(12) Uani 1 1 d G U . . .
H59C H 0.4650 -0.0137 0.6229 0.054 Uiso 1 1 calc R U . . .
C60C C 0.5320(2) -0.00093(11) 0.67361(11) 0.0457(12) Uani 1 1 d G U . . .
H60C H 0.5174 -0.0299 0.6845 0.055 Uiso 1 1 calc R U . . .
N11D N 0.6345(3) 0.29402(19) 0.40567(14) 0.0240(8) Uani 1 1 d . U . . .
C12D C 0.5704(3) 0.3048(2) 0.41151(17) 0.0243(8) Uani 1 1 d . U . . .
C13D C 0.5119(4) 0.2985(3) 0.38313(18) 0.0309(10) Uani 1 1 d . U . . .
H13D H 0.4675 0.3059 0.3880 0.037 Uiso 1 1 calc R U . . .
C14D C 0.5179(4) 0.2814(3) 0.34708(19) 0.0371(10) Uani 1 1 d . U . . .
C15D C 0.5828(4) 0.2690(3) 0.34235(18) 0.0334(10) Uani 1 1 d . U . . .
H15D H 0.5882 0.2557 0.3186 0.040 Uiso 1 1 calc R U . . .
C16D C 0.6396(4) 0.2756(2) 0.37170(17) 0.0272(9) Uani 1 1 d . U . . .
H16D H 0.6837 0.2670 0.3677 0.033 Uiso 1 1 calc R U . . .
C17D C 0.4538(5) 0.2773(3) 0.3159(2) 0.0473(13) Uani 1 1 d . U . . .
H17S H 0.4118 0.2595 0.3250 0.057 Uiso 1 1 calc R U . . .
H17T H 0.4428 0.3087 0.3090 0.057 Uiso 1 1 calc R U . . .
O18D O 0.4694(4) 0.2540(3) 0.28349(17) 0.0653(16) Uani 1 1 d . U . . .
H18F H 0.4642 0.2252 0.2869 0.098 Uiso 1 1 calc R U . . .
N21D N 0.6161(2) 0.35440(17) 0.50485(13) 0.0184(7) Uani 1 1 d . U . . .
N22D N 0.6316(3) 0.33295(17) 0.47374(13) 0.0194(7) Uani 1 1 d . U . . .
C23D C 0.5692(3) 0.3257(2) 0.44906(16) 0.0211(8) Uani 1 1 d . U . . .
C24D C 0.5152(3) 0.3423(2) 0.46420(16) 0.0216(9) Uani 1 1 d . U . . .
H24D H 0.4669 0.3409 0.4526 0.026 Uiso 1 1 calc R U . . .
C25D C 0.5467(3) 0.3614(2) 0.49976(16) 0.0198(8) Uani 1 1 d . U . . .
H25D H 0.5242 0.3764 0.5173 0.024 Uiso 1 1 calc R U . . .
C26D C 0.6729(3) 0.3793(2) 0.53328(16) 0.0186(8) Uani 1 1 d . U . . .
H26S H 0.7155 0.3636 0.5352 0.022 Uiso 1 1 calc R U . . .
H26T H 0.6570 0.3783 0.5586 0.022 Uiso 1 1 calc R U . . .
N31D N 0.8109(3) 0.45870(19) 0.74336(15) 0.0275(8) Uani 1 1 d . U . . .
C32D C 0.8719(3) 0.4468(2) 0.73528(17) 0.0249(8) Uani 1 1 d . U . . .
C33D C 0.9348(4) 0.4508(2) 0.76202(18) 0.0278(9) Uani 1 1 d . U . . .
H33D H 0.9773 0.4426 0.7551 0.033 Uiso 1 1 calc R U . . .
C34D C 0.9336(4) 0.4668(2) 0.79885(19) 0.0323(9) Uani 1 1 d . U . . .
C35D C 0.8704(4) 0.4788(2) 0.80689(19) 0.0339(10) Uani 1 1 d . U . . .
H35D H 0.8680 0.4898 0.8319 0.041 Uiso 1 1 calc R U . . .
C36D C 0.8110(4) 0.4750(2) 0.77933(18) 0.0316(10) Uani 1 1 d . U . . .
H36D H 0.7687 0.4840 0.7856 0.038 Uiso 1 1 calc R U . . .
C37D C 0.9982(4) 0.4702(3) 0.8289(2) 0.0381(11) Uani 1 1 d . U . . .
H37S H 1.0094 0.5021 0.8404 0.046 Uiso 1 1 calc R U . . .
H37T H 0.9886 0.4483 0.8494 0.046 Uiso 1 1 calc R U . . .
O38D O 1.0576(3) 0.4594(2) 0.81254(16) 0.0520(13) Uani 1 1 d . U . . .
H38P H 1.0676 0.4336 0.8203 0.078 Uiso 1 1 calc R U . . .
N41D N 0.8214(3) 0.40808(17) 0.63897(14) 0.0204(7) Uani 1 1 d . U . . .
N42D N 0.8077(3) 0.42509(18) 0.67251(14) 0.0210(7) Uani 1 1 d . U . . .
C43D C 0.8699(3) 0.4290(2) 0.69679(17) 0.0233(8) Uani 1 1 d . U . . .
C44D C 0.9241(3) 0.4160(2) 0.67838(17) 0.0251(9) Uani 1 1 d . U . . .
H44D H 0.9728 0.4161 0.6889 0.030 Uiso 1 1 calc R U . . .
C45D C 0.8911(3) 0.4032(2) 0.64175(18) 0.0243(9) Uani 1 1 d . U . . .
H45D H 0.9132 0.3927 0.6219 0.029 Uiso 1 1 calc R U . . .
C46D C 0.7714(3) 0.4083(2) 0.60385(16) 0.0207(9) Uani 1 1 d . U . . .
H46S H 0.7222 0.4011 0.6095 0.025 Uiso 1 1 calc R U . . .
H46T H 0.7787 0.3838 0.5860 0.025 Uiso 1 1 calc R U . . .
C51D C 0.6929(3) 0.4303(2) 0.52288(16) 0.0202(8) Uani 1 1 d . U . . .
C52D C 0.6614(3) 0.4441(2) 0.48774(17) 0.0236(9) Uani 1 1 d . U . . .
H52D H 0.6301 0.4215 0.4713 0.028 Uiso 1 1 calc R U . . .
C53D C 0.6738(3) 0.4899(2) 0.47551(18) 0.0263(10) Uani 1 1 d . U . . .
H53D H 0.6499 0.4983 0.4516 0.032 Uiso 1 1 calc R U . . .
C54D C 0.7204(3) 0.5219(2) 0.49824(19) 0.0276(10) Uani 1 1 d . U . . .
H54D H 0.7303 0.5528 0.4898 0.033 Uiso 1 1 calc R U . . .
C55D C 0.7546(3) 0.5101(2) 0.53442(18) 0.0257(9) Uani 1 1 d . U . . .
C56D C 0.7428(3) 0.4635(2) 0.54774(17) 0.0210(8) Uani 1 1 d . U . . .
C57D C 0.7806(3) 0.4555(2) 0.58473(17) 0.0214(8) Uani 1 1 d . U . . .
C58D C 0.8278(3) 0.4911(2) 0.60478(19) 0.0267(10) Uani 1 1 d . U . . .
H58D H 0.8531 0.4849 0.6289 0.032 Uiso 1 1 calc R U . . .
C59D C 0.8396(4) 0.5361(2) 0.5908(2) 0.0302(10) Uani 1 1 d . U . . .
H59D H 0.8727 0.5598 0.6053 0.036 Uiso 1 1 calc R U . . .
C60D C 0.8037(4) 0.5456(2) 0.5566(2) 0.0299(10) Uani 1 1 d . U . . .
H60D H 0.8111 0.5762 0.5472 0.036 Uiso 1 1 calc R U . . .
N11E N 0.7266(3) 0.50904(18) 0.67375(16) 0.0269(8) Uani 1 1 d . U . . .
C12E C 0.6824(3) 0.5115(2) 0.64094(19) 0.0266(9) Uani 1 1 d . U . . .
C13E C 0.6748(4) 0.5529(2) 0.6223(2) 0.0358(11) Uani 1 1 d . U . . .
H13E H 0.6431 0.5530 0.5989 0.043 Uiso 1 1 calc R U . . .
C14E C 0.7138(4) 0.5936(3) 0.6382(3) 0.0471(11) Uani 1 1 d . U . . .
C15E C 0.7617(4) 0.5913(3) 0.6727(2) 0.0411(12) Uani 1 1 d . U . . .
H15E H 0.7901 0.6187 0.6846 0.049 Uiso 1 1 calc R U . . .
C16E C 0.7661(4) 0.5492(2) 0.6885(2) 0.0334(10) Uani 1 1 d . U . . .
H16E H 0.7991 0.5479 0.7113 0.040 Uiso 1 1 calc R U . . .
C17E C 0.7062(6) 0.6409(3) 0.6206(3) 0.0657(16) Uani 1 1 d . U . . .
H17U H 0.7019 0.6634 0.6408 0.079 Uiso 1 1 calc R U . . .
H17V H 0.7497 0.6525 0.6096 0.079 Uiso 1 1 calc R U . . .
O18E O 0.6481(5) 0.6382(3) 0.5926(3) 0.107(3) Uani 1 1 d . U . . .
H18I H 0.6108 0.6348 0.6025 0.161 Uiso 1 1 calc R U . . .
N21E N 0.5869(3) 0.39674(17) 0.63185(14) 0.0202(7) Uani 1 1 d . U . . .
N22E N 0.6365(3) 0.43129(17) 0.65020(14) 0.0202(7) Uani 1 1 d . U . . .
C23E C 0.6362(3) 0.4674(2) 0.62724(18) 0.0218(8) Uani 1 1 d . U . . .
C24E C 0.5865(3) 0.4572(2) 0.59405(17) 0.0218(9) Uani 1 1 d . U . . .
H24E H 0.5764 0.4767 0.5731 0.026 Uiso 1 1 calc R U . . .
C25E C 0.5555(3) 0.4124(2) 0.59875(17) 0.0209(9) Uani 1 1 d . U . . .
H25E H 0.5180 0.3951 0.5814 0.025 Uiso 1 1 calc R U . . .
C26E C 0.5574(3) 0.3561(2) 0.65179(17) 0.0198(8) Uani 1 1 d . U . . .
H26U H 0.5958 0.3460 0.6704 0.024 Uiso 1 1 calc R U . . .
H26V H 0.5384 0.3301 0.6331 0.024 Uiso 1 1 calc R U . . .
N31E N 0.3764(3) 0.10279(18) 0.63082(15) 0.0264(9) Uani 1 1 d . U . . .
C32E C 0.4106(3) 0.0987(2) 0.66711(18) 0.0274(9) Uani 1 1 d . U . . .
C33E C 0.3962(4) 0.0596(2) 0.6879(2) 0.0339(10) Uani 1 1 d . U . . .
H33E H 0.4189 0.0584 0.7136 0.041 Uiso 1 1 calc R U . . .
C34E C 0.3483(4) 0.0221(3) 0.6710(2) 0.0405(10) Uani 1 1 d . U . . .
C35E C 0.3159(4) 0.0258(2) 0.6333(2) 0.0360(11) Uani 1 1 d . U . . .
H35E H 0.2837 0.0004 0.6206 0.043 Uiso 1 1 calc R U . . .
C36E C 0.3314(4) 0.0665(2) 0.6152(2) 0.0311(10) Uani 1 1 d . U . . .
H36E H 0.3083 0.0688 0.5897 0.037 Uiso 1 1 calc R U . . .
C37E C 0.3258(5) -0.0197(3) 0.6941(2) 0.0453(10) Uani 0.520(11) 1 d . U P B 1
H37U H 0.3199 -0.0486 0.6782 0.054 Uiso 0.520(11) 1 calc R U P B 1
H37V H 0.3632 -0.0219 0.7164 0.054 Uiso 0.520(11) 1 calc R U P B 1
O38E O 0.2608(6) -0.0152(4) 0.7067(4) 0.0524(17) Uani 0.520(11) 1 d . U P B 1
C38E C 0.3258(5) -0.0197(3) 0.6941(2) 0.0453(10) Uani 0.480(11) 1 d . U P B 2
H38Q H 0.3591 -0.0425 0.6933 0.054 Uiso 0.480(11) 1 calc R U P B 2
H38R H 0.3286 -0.0097 0.7211 0.054 Uiso 0.480(11) 1 calc R U P B 2
O39E O 0.2522(7) -0.0425(4) 0.6792(4) 0.0524(19) Uani 0.480(11) 1 d . U P B 2
N41E N 0.5114(2) 0.21168(17) 0.68384(14) 0.0202(7) Uani 1 1 d . U . . .
N42E N 0.4631(3) 0.17834(17) 0.66212(14) 0.0222(8) Uani 1 1 d . U . . .
C43E C 0.4595(3) 0.1403(2) 0.68265(18) 0.0242(8) Uani 1 1 d . U . . .
C44E C 0.5055(3) 0.1478(2) 0.71774(18) 0.0243(9) Uani 1 1 d . U . . .
H44E H 0.5135 0.1261 0.7373 0.029 Uiso 1 1 calc R U . . .
C45E C 0.5365(3) 0.1938(2) 0.71755(17) 0.0223(9) Uani 1 1 d . U . . .
H45E H 0.5698 0.2101 0.7376 0.027 Uiso 1 1 calc R U . . .
C46E C 0.5138(3) 0.2603(2) 0.67534(17) 0.0202(8) Uani 1 1 d . U . . .
H46U H 0.5020 0.2634 0.6474 0.024 Uiso 1 1 calc R U . . .
H46V H 0.5628 0.2767 0.6837 0.024 Uiso 1 1 calc R U . . .
C51E C 0.4982(3) 0.3670(2) 0.67266(17) 0.0213(8) Uani 1 1 d . U . . .
C52E C 0.4832(3) 0.4122(2) 0.67223(18) 0.0236(9) Uani 1 1 d . U . . .
H52E H 0.5106 0.4348 0.6591 0.028 Uiso 1 1 calc R U . . .
C53E C 0.4290(3) 0.4263(2) 0.69040(18) 0.0269(9) Uani 1 1 d . U . . .
H53E H 0.4198 0.4575 0.6888 0.032 Uiso 1 1 calc R U . . .
C54E C 0.3902(3) 0.3950(2) 0.71017(19) 0.0275(9) Uani 1 1 d . U . . .
H54E H 0.3545 0.4045 0.7229 0.033 Uiso 1 1 calc R U . . .
C55E C 0.4030(3) 0.3474(2) 0.71191(18) 0.0259(8) Uani 1 1 d . U . . .
C56E C 0.4561(3) 0.3324(2) 0.69273(17) 0.0225(8) Uani 1 1 d . U . . .
C57E C 0.4618(3) 0.2832(2) 0.69507(18) 0.0230(8) Uani 1 1 d . U . . .
C58E C 0.4183(3) 0.2543(2) 0.71545(19) 0.0280(9) Uani 1 1 d . U . . .
H58E H 0.4223 0.2222 0.7163 0.034 Uiso 1 1 calc R U . . .
C59E C 0.3680(3) 0.2711(2) 0.7351(2) 0.0311(10) Uani 1 1 d . U . . .
H59E H 0.3398 0.2505 0.7494 0.037 Uiso 1 1 calc R U . . .
C60E C 0.3602(3) 0.3172(2) 0.7335(2) 0.0299(10) Uani 1 1 d . U . . .
H60E H 0.3266 0.3288 0.7466 0.036 Uiso 1 1 calc R U . . .
N11F N 0.3191(3) 0.1994(2) 0.63078(17) 0.0306(8) Uani 1 1 d . U . . .
C12F C 0.3208(3) 0.2458(2) 0.6273(2) 0.0307(8) Uani 1 1 d . U . . .
C13F C 0.2773(3) 0.2710(3) 0.6429(2) 0.0349(10) Uani 1 1 d . U . . .
H13F H 0.2805 0.3035 0.6394 0.042 Uiso 1 1 calc R U . . .
C14F C 0.2280(4) 0.2479(3) 0.6642(2) 0.0386(10) Uani 1 1 d . U . . .
C15F C 0.2259(4) 0.2004(3) 0.6682(2) 0.0373(10) Uani 1 1 d . U . . .
H15F H 0.1930 0.1837 0.6824 0.045 Uiso 1 1 calc R U . . .
C16F C 0.2718(3) 0.1773(3) 0.6514(2) 0.0341(10) Uani 1 1 d . U . . .
H16F H 0.2697 0.1447 0.6545 0.041 Uiso 1 1 calc R U . . .
C17F C 0.1784(4) 0.2743(3) 0.6808(3) 0.0453(12) Uani 1 1 d . U . . .
H17W H 0.2066 0.3017 0.6955 0.054 Uiso 1 1 calc R U . . .
H17X H 0.1461 0.2859 0.6596 0.054 Uiso 1 1 calc R U . . .
O18F O 0.1366(3) 0.2478(2) 0.7050(2) 0.0619(15) Uani 1 1 d . U . . .
H18N H 0.1633 0.2352 0.7215 0.093 Uiso 1 1 calc R U . . .
N21F N 0.4481(3) 0.26742(19) 0.56486(15) 0.0263(8) Uani 1 1 d . U . . .
N22F N 0.4107(3) 0.23996(19) 0.58786(15) 0.0258(8) Uani 1 1 d . U . . .
C23F C 0.3721(3) 0.2672(2) 0.6033(2) 0.0287(8) Uani 1 1 d . U . . .
C24F C 0.3845(3) 0.3137(2) 0.59107(19) 0.0290(9) Uani 1 1 d . U . . .
H24F H 0.3651 0.3400 0.5984 0.035 Uiso 1 1 calc R U . . .
C25F C 0.4324(3) 0.3114(2) 0.56553(19) 0.0287(9) Uani 1 1 d . U . . .
H25F H 0.4508 0.3364 0.5510 0.034 Uiso 1 1 calc R U . . .
C26F C 0.4839(3) 0.2483(2) 0.53666(18) 0.0278(9) Uani 1 1 d . U . . .
H26W H 0.5008 0.2193 0.5463 0.033 Uiso 1 1 calc R U . . .
H26X H 0.5260 0.2708 0.5328 0.033 Uiso 1 1 calc R U . . .
N31F N 0.7938(3) 0.2765(2) 0.42556(15) 0.0289(8) Uani 1 1 d . U . . .
C32F C 0.7946(4) 0.2310(3) 0.43134(18) 0.0306(8) Uani 1 1 d . U . . .
C33F C 0.8386(4) 0.2056(3) 0.4144(2) 0.0395(10) Uani 1 1 d . U . . .
H33F H 0.8381 0.1734 0.4190 0.047 Uiso 1 1 calc R U . . .
C34F C 0.8822(4) 0.2278(3) 0.3912(2) 0.0458(10) Uani 1 1 d . U . . .
C35F C 0.8831(4) 0.2751(3) 0.3863(2) 0.0404(11) Uani 1 1 d . U . . .
H35F H 0.9141 0.2915 0.3709 0.048 Uiso 1 1 calc R U . . .
C36F C 0.8385(4) 0.2985(3) 0.40404(18) 0.0339(10) Uani 1 1 d . U . . .
H36F H 0.8398 0.3310 0.4007 0.041 Uiso 1 1 calc R U . . .
C37F C 0.9272(5) 0.2002(4) 0.3709(3) 0.0575(14) Uani 1 1 d . U . . .
H37W H 0.8973 0.1861 0.3472 0.069 Uiso 1 1 calc R U . . .
H37X H 0.9665 0.2223 0.3632 0.069 Uiso 1 1 calc R U . . .
O38F O 0.9558(5) 0.1662(4) 0.3904(3) 0.096(2) Uani 1 1 d . U . . .
H38S H 0.9234 0.1442 0.3930 0.144 Uiso 1 1 calc R U . . .
N41F N 0.6569(3) 0.20604(19) 0.48679(15) 0.0267(8) Uani 1 1 d . U . . .
N42F N 0.6988(3) 0.23486(18) 0.46643(14) 0.0238(8) Uani 1 1 d . U . . .
C43F C 0.7441(4) 0.2096(2) 0.45480(18) 0.0286(8) Uani 1 1 d . U . . .
C44F C 0.7309(4) 0.1632(2) 0.4676(2) 0.0329(10) Uani 1 1 d . U . . .
H44F H 0.7555 0.1381 0.4634 0.039 Uiso 1 1 calc R U . . .
C45F C 0.6762(4) 0.1627(2) 0.48710(19) 0.0323(10) Uani 1 1 d . U . . .
H45F H 0.6544 0.1364 0.4991 0.039 Uiso 1 1 calc R U . . .
C46F C 0.5913(3) 0.2186(2) 0.49596(18) 0.0285(9) Uani 1 1 d . U . . .
H46W H 0.5990 0.2523 0.5026 0.034 Uiso 1 1 calc R U . . .
H46X H 0.5793 0.2016 0.5188 0.034 Uiso 1 1 calc R U . . .
C51F C 0.4346(4) 0.2375(3) 0.49848(19) 0.0332(9) Uani 1 1 d . U . . .
C52F C 0.3657(4) 0.2469(3) 0.4960(2) 0.0387(11) Uani 1 1 d . U . . .
H52F H 0.3513 0.2589 0.5180 0.046 Uiso 1 1 calc R U . . .
C53F C 0.3158(4) 0.2392(3) 0.4620(2) 0.0450(12) Uani 1 1 d . U . . .
H53F H 0.2694 0.2473 0.4607 0.054 Uiso 1 1 calc R U . . .
C54F C 0.3356(4) 0.2202(3) 0.4314(2) 0.0460(11) Uani 1 1 d . U . . .
H54F H 0.3019 0.2138 0.4087 0.055 Uiso 1 1 calc R U . . .
C55F C 0.4060(4) 0.2093(3) 0.4320(2) 0.0406(10) Uani 1 1 d . U . . .
C56F C 0.4578(4) 0.2184(3) 0.46590(19) 0.0346(9) Uani 1 1 d . U . . .
C57F C 0.5282(4) 0.2081(3) 0.46374(19) 0.0334(9) Uani 1 1 d . U . . .
C58F C 0.5409(4) 0.1884(3) 0.4300(2) 0.0393(11) Uani 1 1 d . U . . .
H58F H 0.5874 0.1817 0.4286 0.047 Uiso 1 1 calc R U . . .
C59F C 0.4882(4) 0.1781(3) 0.3983(2) 0.0430(11) Uani 1 1 d . U . . .
H59F H 0.4985 0.1638 0.3761 0.052 Uiso 1 1 calc R U . . .
C60F C 0.4226(4) 0.1883(3) 0.3992(2) 0.0446(11) Uani 1 1 d . U . . .
H60F H 0.3867 0.1812 0.3774 0.053 Uiso 1 1 calc R U . . .
N11G N 0.8057(3) 0.0013(2) 0.18261(18) 0.0332(9) Uani 1 1 d . U . . .
C12G C 0.8187(4) 0.0276(2) 0.2152(2) 0.0318(9) Uani 1 1 d . U . . .
C13G C 0.8650(4) 0.0185(3) 0.2475(2) 0.0355(10) Uani 1 1 d . U . . .
H13G H 0.8733 0.0383 0.2697 0.043 Uiso 1 1 calc R U . . .
C14G C 0.8991(4) -0.0206(3) 0.2465(2) 0.0401(10) Uani 1 1 d . U . . .
C15G C 0.8847(4) -0.0482(3) 0.2143(2) 0.0410(11) Uani 1 1 d . U . . .
H15G H 0.9056 -0.0758 0.2136 0.049 Uiso 1 1 calc R U . . .
C16G C 0.8390(4) -0.0365(3) 0.1818(2) 0.0383(10) Uani 1 1 d . U . . .
H16G H 0.8315 -0.0553 0.1591 0.046 Uiso 1 1 calc R U . . .
C17G C 0.9476(4) -0.0335(3) 0.2805(2) 0.0443(12) Uani 1 1 d . U . . .
H17A H 0.9248 -0.0627 0.2905 0.053 Uiso 1 1 calc R U . . .
H17B H 0.9922 -0.0398 0.2722 0.053 Uiso 1 1 calc R U . . .
O18G O 0.9655(3) 0.0007(2) 0.31071(17) 0.0477(12) Uani 1 1 d . U . . .
H18G H 0.9297 0.0134 0.3128 0.072 Uiso 1 1 calc R U . . .
N21G N 0.7088(3) 0.11320(17) 0.18870(15) 0.0234(7) Uani 1 1 d . U . . .
N22G N 0.7390(3) 0.07609(18) 0.18087(15) 0.0241(8) Uani 1 1 d . U . . .
C23G C 0.7797(3) 0.0678(2) 0.21406(19) 0.0267(8) Uani 1 1 d . U . . .
C24G C 0.7756(3) 0.0992(2) 0.2431(2) 0.0279(9) Uani 1 1 d . U . . .
H24G H 0.7997 0.1007 0.2687 0.033 Uiso 1 1 calc R U . . .
C25G C 0.7289(3) 0.1275(2) 0.22645(19) 0.0259(9) Uani 1 1 d . U . . .
H25G H 0.7132 0.1523 0.2387 0.031 Uiso 1 1 calc R U . . .
C26G C 0.6503(3) 0.1280(2) 0.16289(19) 0.0238(9) Uani 1 1 d . U . . .
H26A H 0.6555 0.1197 0.1364 0.029 Uiso 1 1 calc R U . . .
H26B H 0.6552 0.1623 0.1649 0.029 Uiso 1 1 calc R U . . .
N31G N 0.4721(3) 0.33671(19) 0.09016(17) 0.0297(8) Uani 1 1 d . U . . .
C32G C 0.4611(3) 0.3133(2) 0.0559(2) 0.0304(9) Uani 1 1 d . U . . .
C33G C 0.4218(4) 0.3297(3) 0.0240(2) 0.0378(10) Uani 1 1 d . U . . .
H33G H 0.4150 0.3134 0.0001 0.045 Uiso 1 1 calc R U . . .
C34G C 0.3924(4) 0.3699(3) 0.0272(3) 0.0433(10) Uani 1 1 d . U . . .
C35G C 0.4042(4) 0.3931(3) 0.0621(2) 0.0410(11) Uani 1 1 d . U . . .
H35G H 0.3849 0.4209 0.0650 0.049 Uiso 1 1 calc R U . . .
C36G C 0.4445(4) 0.3753(3) 0.0929(2) 0.0358(10) Uani 1 1 d . U . . .
H36G H 0.4525 0.3916 0.1169 0.043 Uiso 1 1 calc R U . . .
C37G C 0.3496(5) 0.3889(3) -0.0068(3) 0.0539(14) Uani 1 1 d . U . . .
H37A H 0.3096 0.4020 0.0015 0.065 Uiso 1 1 calc R U . . .
H37B H 0.3802 0.4144 -0.0174 0.065 Uiso 1 1 calc R U . . .
O38G O 0.3221(4) 0.3540(3) -0.0357(2) 0.0720(17) Uani 1 1 d . U . . .
H38G H 0.3457 0.3579 -0.0538 0.108 Uiso 1 1 calc R U . . .
N41G N 0.5454(3) 0.21536(17) 0.08026(15) 0.0232(7) Uani 1 1 d . U . . .
N42G N 0.5238(3) 0.25601(18) 0.08880(15) 0.0236(7) Uani 1 1 d . U . . .
C43G C 0.4918(3) 0.2704(2) 0.05597(19) 0.0263(8) Uani 1 1 d . U . . .
C44G C 0.4927(3) 0.2394(2) 0.0253(2) 0.0290(9) Uani 1 1 d . U . . .
H44G H 0.4740 0.2418 -0.0009 0.035 Uiso 1 1 calc R U . . .
C45G C 0.5270(3) 0.2050(2) 0.04245(19) 0.0271(9) Uani 1 1 d . U . . .
H45G H 0.5363 0.1783 0.0298 0.032 Uiso 1 1 calc R U . . .
C46G C 0.5676(3) 0.1833(2) 0.10932(19) 0.0238(9) Uani 1 1 d . U . . .
H46A H 0.5907 0.2015 0.1328 0.029 Uiso 1 1 calc R U . . .
H46B H 0.6038 0.1668 0.1004 0.029 Uiso 1 1 calc R U . . .
C51G C 0.57314(11) 0.10721(12) 0.16929(10) 0.0275(9) Uani 1 1 d G U . . .
C52G C 0.57585(15) 0.07445(13) 0.19768(10) 0.0315(10) Uani 1 1 d G U . . .
H52G H 0.6204 0.0704 0.2121 0.038 Uiso 1 1 calc R U . . .
C53G C 0.51343(18) 0.04761(13) 0.20491(10) 0.0357(11) Uani 1 1 d G U . . .
H53G H 0.5153 0.0252 0.2243 0.043 Uiso 1 1 calc R U . . .
C54G C 0.44830(15) 0.05352(12) 0.18375(10) 0.0341(10) Uani 1 1 d G U . . .
H54G H 0.4056 0.0352 0.1887 0.041 Uiso 1 1 calc R U . . .
C55G C 0.44559(11) 0.08628(9) 0.15537(8) 0.0300(9) Uani 1 1 d G U . . .
C56G C 0.50801(11) 0.11312(8) 0.14814(7) 0.0263(8) Uani 1 1 d G U . . .
C57G C 0.50531(14) 0.14588(11) 0.11975(9) 0.0264(9) Uani 1 1 d G U . . .
C58G C 0.44018(17) 0.15180(12) 0.09859(10) 0.0295(10) Uani 1 1 d G U . . .
H58G H 0.4383 0.1742 0.0792 0.035 Uiso 1 1 calc R U . . .
C59G C 0.37776(14) 0.12496(13) 0.10582(10) 0.0321(10) Uani 1 1 d G U . . .
H59G H 0.3332 0.1290 0.0914 0.039 Uiso 1 1 calc R U . . .
C60G C 0.38046(11) 0.09220(12) 0.13421(10) 0.0316(10) Uani 1 1 d G U . . .
H60G H 0.3378 0.0739 0.1392 0.038 Uiso 1 1 calc R U . . .
N11H N 0.6410(3) -0.00647(19) 0.14100(17) 0.0308(9) Uani 1 1 d . U . . .
C12H C 0.5858(4) 0.0071(2) 0.1187(2) 0.0310(9) Uani 1 1 d . U . . .
C13H C 0.5153(4) -0.0110(2) 0.1196(2) 0.0361(11) Uani 1 1 d . U . . .
H13H H 0.4779 -0.0001 0.1029 0.043 Uiso 1 1 calc R U . . .
C14H C 0.5004(4) -0.0457(3) 0.1458(2) 0.0405(10) Uani 1 1 d . U . . .
C15H C 0.5575(4) -0.0597(2) 0.1691(2) 0.0382(11) Uani 1 1 d . U . . .
H15H H 0.5492 -0.0830 0.1872 0.046 Uiso 1 1 calc R U . . .
C16H C 0.6272(4) -0.0400(2) 0.1663(2) 0.0340(10) Uani 1 1 d . U . . .
H16H H 0.6658 -0.0502 0.1824 0.041 Uiso 1 1 calc R U . . .
C17H C 0.4247(4) -0.0668(3) 0.1474(3) 0.0485(13) Uani 1 1 d . U . . .
H17C H 0.4173 -0.0999 0.1389 0.058 Uiso 1 1 calc R U . . .
H17D H 0.4158 -0.0655 0.1741 0.058 Uiso 1 1 calc R U . . .
O18H O 0.3765(3) -0.0437(3) 0.1243(2) 0.0674(17) Uani 1 1 d . U . . .
H18H H 0.3386 -0.0454 0.1336 0.101 Uiso 1 1 calc R U . . .
N21H N 0.6764(3) 0.08826(17) 0.06164(16) 0.0251(8) Uani 1 1 d . U . . .
N22H N 0.6743(3) 0.05676(18) 0.08988(16) 0.0266(8) Uani 1 1 d . U . . .
C23H C 0.6047(3) 0.0427(2) 0.0913(2) 0.0278(9) Uani 1 1 d . U . . .
C24H C 0.5611(4) 0.0639(2) 0.0632(2) 0.0291(10) Uani 1 1 d . U . . .
H24H H 0.5105 0.0599 0.0582 0.035 Uiso 1 1 calc R U . . .
C25H C 0.6085(3) 0.0922(2) 0.0445(2) 0.0279(9) Uani 1 1 d . U . . .
H25H H 0.5962 0.1110 0.0235 0.033 Uiso 1 1 calc R U . . .
C26H C 0.7399(4) 0.1029(2) 0.04513(19) 0.0267(9) Uani 1 1 d . U . . .
H26C H 0.7819 0.1058 0.0656 0.032 Uiso 1 1 calc R U . . .
H26D H 0.7375 0.1340 0.0342 0.032 Uiso 1 1 calc R U . . .
N31H N 0.9440(3) 0.2994(2) -0.05535(16) 0.0311(9) Uani 1 1 d . U . . .
C32H C 1.0038(4) 0.2856(3) -0.0352(2) 0.0326(9) Uani 1 1 d . U . . .
C33H C 1.0710(4) 0.3077(3) -0.0391(2) 0.0434(11) Uani 1 1 d . U . . .
H33H H 1.1121 0.2978 -0.0250 0.052 Uiso 1 1 calc R U . . .
C34H C 1.0781(5) 0.3448(3) -0.0639(3) 0.0519(12) Uani 1 1 d . U . . .
C35H C 1.0182(4) 0.3595(3) -0.0824(2) 0.0451(12) Uani 1 1 d . U . . .
H35H H 1.0216 0.3858 -0.0981 0.054 Uiso 1 1 calc R U . . .
C36H C 0.9530(4) 0.3356(3) -0.0781(2) 0.0371(11) Uani 1 1 d . U . . .
H36H H 0.9117 0.3454 -0.0921 0.045 Uiso 1 1 calc R U . . .
C37H C 1.1505(5) 0.3711(4) -0.0686(3) 0.0674(16) Uani 1 1 d . U . . .
H37C H 1.1596 0.4011 -0.0540 0.081 Uiso 1 1 calc R U . . .
H37D H 1.1884 0.3527 -0.0587 0.081 Uiso 1 1 calc R U . . .
O38H O 1.1503(5) 0.3793(3) -0.1094(3) 0.096(2) Uani 1 1 d . U . . .
H38H H 1.1396 0.4058 -0.1145 0.145 Uiso 1 1 calc R U . . .
N41H N 0.9257(3) 0.19382(18) 0.01656(15) 0.0245(8) Uani 1 1 d . U . . .
N42H N 0.9221(3) 0.22794(18) -0.00927(15) 0.0237(8) Uani 1 1 d . U . . .
C43H C 0.9906(3) 0.2476(2) -0.00961(19) 0.0270(8) Uani 1 1 d . U . . .
C44H C 1.0378(3) 0.2263(2) 0.01584(19) 0.0291(10) Uani 1 1 d . U . . .
H44H H 1.0882 0.2341 0.0212 0.035 Uiso 1 1 calc R U . . .
C45H C 0.9951(3) 0.1914(2) 0.03161(19) 0.0277(9) Uani 1 1 d . U . . .
H45H H 1.0111 0.1696 0.0496 0.033 Uiso 1 1 calc R U . . .
C46H C 0.8643(3) 0.1589(2) 0.01927(18) 0.0252(9) Uani 1 1 d . U . . .
H46C H 0.8203 0.1727 0.0120 0.030 Uiso 1 1 calc R U . . .
H46D H 0.8661 0.1492 0.0461 0.030 Uiso 1 1 calc R U . . .
C51H C 0.7500(4) 0.0686(2) 0.0134(2) 0.0310(9) Uani 1 1 d . U . . .
C52H C 0.6997(4) 0.0281(2) 0.0072(2) 0.0390(11) Uani 1 1 d . U . . .
H52H H 0.6622 0.0241 0.0221 0.047 Uiso 1 1 calc R U . . .
C53H C 0.7017(5) -0.0067(3) -0.0196(2) 0.0438(11) Uani 1 1 d . U . . .
H53H H 0.6657 -0.0333 -0.0234 0.053 Uiso 1 1 calc R U . . .
C54H C 0.7575(5) -0.0018(3) -0.0409(2) 0.0436(11) Uani 1 1 d . U . . .
H54H H 0.7605 -0.0253 -0.0590 0.052 Uiso 1 1 calc R U . . .
C55H C 0.8103(4) 0.0388(3) -0.0349(2) 0.0373(9) Uani 1 1 d . U . . .
C56H C 0.8068(4) 0.0750(2) -0.0084(2) 0.0306(9) Uani 1 1 d . U . . .
C57H C 0.8615(4) 0.1158(2) -0.00654(19) 0.0285(9) Uani 1 1 d . U . . .
C58H C 0.9145(4) 0.1161(3) -0.0299(2) 0.0333(10) Uani 1 1 d . U . . .
H58H H 0.9491 0.1431 -0.0295 0.040 Uiso 1 1 calc R U . . .
C59H C 0.9183(4) 0.0790(3) -0.0533(2) 0.0370(11) Uani 1 1 d . U . . .
H59H H 0.9570 0.0799 -0.0671 0.044 Uiso 1 1 calc R U . . .
C60H C 0.8661(4) 0.0405(3) -0.0567(2) 0.0401(11) Uani 1 1 d . U . . .
H60H H 0.8676 0.0153 -0.0736 0.048 Uiso 1 1 calc R U . . .
N11J N 0.7654(4) -0.0214(2) 0.0949(2) 0.0411(10) Uani 1 1 d . U . . .
C12J C 0.8234(4) -0.0085(3) 0.0779(2) 0.0397(9) Uani 1 1 d . U . . .
C13J C 0.8445(5) -0.0381(3) 0.0524(3) 0.0512(12) Uani 1 1 d . U . . .
H13J H 0.8844 -0.0280 0.0400 0.061 Uiso 1 1 calc R U . . .
C14J C 0.8065(6) -0.0828(3) 0.0451(3) 0.0638(12) Uani 1 1 d . U . . .
C15J C 0.7461(6) -0.0952(3) 0.0623(3) 0.0600(13) Uani 1 1 d . U . . .
H15J H 0.7173 -0.1247 0.0571 0.072 Uiso 1 1 calc R U . . .
C16J C 0.7295(5) -0.0633(3) 0.0872(3) 0.0507(12) Uani 1 1 d . U . . .
H16J H 0.6893 -0.0723 0.0995 0.061 Uiso 1 1 calc R U . . .
C17J C 0.8351(7) -0.1137(4) 0.0187(4) 0.0766(16) Uani 1 1 d . U . . .
H17E H 0.8268 -0.1022 -0.0076 0.092 Uiso 1 1 calc R U . . .
H17F H 0.8872 -0.1117 0.0266 0.092 Uiso 1 1 calc R U . . .
O18J O 0.8033(6) -0.1604(3) 0.0186(3) 0.102(2) Uani 1 1 d . U . . .
H18J H 0.7588 -0.1621 0.0137 0.153 Uiso 1 1 calc R U . . .
N21J N 0.8943(3) 0.09895(18) 0.12501(15) 0.0250(8) Uani 1 1 d . U . . .
N22J N 0.8452(3) 0.05957(18) 0.11821(16) 0.0256(8) Uani 1 1 d . U . . .
C23J C 0.8647(4) 0.0366(2) 0.0897(2) 0.0305(9) Uani 1 1 d . U . . .
C24J C 0.9267(3) 0.0614(2) 0.0778(2) 0.0289(9) Uani 1 1 d . U . . .
H24J H 0.9507 0.0531 0.0579 0.035 Uiso 1 1 calc R U . . .
C25J C 0.9433(3) 0.0993(2) 0.10106(19) 0.0269(9) Uani 1 1 d . U . . .
H25J H 0.9832 0.1228 0.1009 0.032 Uiso 1 1 calc R U . . .
C26J C 0.9035(3) 0.1260(2) 0.16055(18) 0.0247(9) Uani 1 1 d . U . . .
H26E H 0.8567 0.1258 0.1689 0.030 Uiso 1 1 calc R U . . .
H26F H 0.9234 0.1586 0.1564 0.030 Uiso 1 1 calc R U . . .
N31J N 1.0083(3) 0.36581(18) 0.26427(14) 0.0232(8) Uani 1 1 d . U . . .
C32J C 0.9523(3) 0.3510(2) 0.28293(17) 0.0234(8) Uani 1 1 d . U . . .
C33J C 0.9350(3) 0.3776(2) 0.31190(18) 0.0263(9) Uani 1 1 d . U . . .
H33J H 0.8958 0.3662 0.3244 0.032 Uiso 1 1 calc R U . . .
C34J C 0.9749(4) 0.4208(3) 0.3225(2) 0.0334(9) Uani 1 1 d . U . . .
C35J C 1.0308(4) 0.4363(3) 0.30319(19) 0.0315(10) Uani 1 1 d . U . . .
H35J H 1.0587 0.4660 0.3094 0.038 Uiso 1 1 calc R U . . .
C36J C 1.0456(3) 0.4082(2) 0.27473(19) 0.0276(9) Uani 1 1 d . U . . .
H36J H 1.0843 0.4194 0.2618 0.033 Uiso 1 1 calc R U . . .
C37J C 0.9566(4) 0.4497(3) 0.3545(2) 0.0394(9) Uani 0.487(6) 1 d . U P A 1
H37E H 1.0002 0.4572 0.3737 0.047 Uiso 0.487(6) 1 calc R U P A 1
H37F H 0.9454 0.4795 0.3436 0.047 Uiso 0.487(6) 1 calc R U P A 1
O38J O 0.9081(6) 0.4340(4) 0.3715(4) 0.0498(19) Uani 0.487(6) 1 d . U P A 1
H38J H 0.9246 0.4207 0.3912 0.075 Uiso 0.487(6) 1 calc R U P A 1
C38J C 0.9566(4) 0.4497(3) 0.3545(2) 0.0394(9) Uani 0.513(6) 1 d . U P A 2
H38A H 0.9052 0.4521 0.3486 0.047 Uiso 0.513(6) 1 calc R U P A 2
H38B H 0.9636 0.4322 0.3783 0.047 Uiso 0.513(6) 1 calc R U P A 2
O39J O 0.9912(5) 0.4912(4) 0.3613(3) 0.0370(17) Uani 0.513(6) 1 d . U P A 2
H39J H 0.9669 0.5105 0.3505 0.056 Uiso 0.513(6) 1 calc R U P A 2
N41J N 0.8930(2) 0.23952(17) 0.23867(14) 0.0193(7) Uani 1 1 d . U . . .
N42J N 0.9372(2) 0.28077(17) 0.24365(14) 0.0191(7) Uani 1 1 d . U . . .
C43J C 0.9140(3) 0.3047(2) 0.27062(16) 0.0207(8) Uani 1 1 d . U . . .
C44J C 0.8551(3) 0.2783(2) 0.28311(17) 0.0218(9) Uani 1 1 d . U . . .
H44J H 0.8287 0.2872 0.3017 0.026 Uiso 1 1 calc R U . . .
C45J C 0.8442(3) 0.2375(2) 0.26296(17) 0.0203(8) Uani 1 1 d . U . . .
H45J H 0.8084 0.2118 0.2653 0.024 Uiso 1 1 calc R U . . .
C46J C 0.9086(3) 0.2003(2) 0.21762(17) 0.0205(8) Uani 1 1 d . U . . .
H46E H 0.9345 0.2121 0.1967 0.025 Uiso 1 1 calc R U . . .
H46F H 0.8633 0.1812 0.2059 0.025 Uiso 1 1 calc R U . . .
C51J C 0.9537(3) 0.1059(2) 0.19175(19) 0.0277(8) Uani 1 1 d . U . . .
C52J C 0.9802(4) 0.0665(2) 0.1832(2) 0.0334(10) Uani 1 1 d . U . . .
H52J H 0.9663 0.0526 0.1583 0.040 Uiso 1 1 calc R U . . .
C53J C 1.0277(4) 0.0458(3) 0.2102(2) 0.0379(11) Uani 1 1 d . U . . .
H53J H 1.0464 0.0192 0.2031 0.045 Uiso 1 1 calc R U . . .
C54J C 1.0459(4) 0.0640(3) 0.2456(2) 0.0364(10) Uani 1 1 d . U . . .
H54J H 1.0772 0.0497 0.2637 0.044 Uiso 1 1 calc R U . . .
C55J C 1.0199(4) 0.1041(2) 0.2571(2) 0.0310(9) Uani 1 1 d . U . . .
C56J C 0.9744(3) 0.1277(2) 0.22976(18) 0.0259(8) Uani 1 1 d . U . . .
C57J C 0.9539(3) 0.1696(2) 0.24347(18) 0.0226(8) Uani 1 1 d . U . . .
C58J C 0.9772(3) 0.1843(2) 0.28086(18) 0.0251(9) Uani 1 1 d . U . . .
H58J H 0.9638 0.2123 0.2893 0.030 Uiso 1 1 calc R U . . .
C59J C 1.0191(3) 0.1604(2) 0.30698(19) 0.0277(9) Uani 1 1 d . U . . .
H59J H 1.0326 0.1712 0.3328 0.033 Uiso 1 1 calc R U . . .
C60J C 1.0406(3) 0.1208(2) 0.2944(2) 0.0306(10) Uani 1 1 d . U . . .
H60J H 1.0705 0.1046 0.3117 0.037 Uiso 1 1 calc R U . . .
N11K N 0.5479(3) 0.36049(18) 0.17690(16) 0.0263(8) Uani 1 1 d . U . . .
C12K C 0.6061(3) 0.3929(2) 0.17730(19) 0.0251(8) Uani 1 1 d . U . . .
C13K C 0.6259(3) 0.4281(2) 0.2054(2) 0.0285(9) Uani 1 1 d . U . . .
H13K H 0.6671 0.4506 0.2051 0.034 Uiso 1 1 calc R U . . .
C14K C 0.5840(4) 0.4298(2) 0.2341(2) 0.0325(9) Uani 1 1 d . U . . .
C15K C 0.5254(4) 0.3964(2) 0.2332(2) 0.0325(10) Uani 1 1 d . U . . .
H15K H 0.4964 0.3965 0.2525 0.039 Uiso 1 1 calc R U . . .
C16K C 0.5082(3) 0.3627(2) 0.2046(2) 0.0296(9) Uani 1 1 d . U . . .
H16K H 0.4668 0.3402 0.2044 0.036 Uiso 1 1 calc R U . . .
C17K C 0.6030(4) 0.4658(3) 0.2655(2) 0.0391(12) Uani 1 1 d . U . . .
H17G H 0.5608 0.4809 0.2676 0.047 Uiso 1 1 calc R U . . .
H17H H 0.6160 0.4505 0.2899 0.047 Uiso 1 1 calc R U . . .
O18K O 0.6605(3) 0.5004(2) 0.25982(18) 0.0488(13) Uani 1 1 d . U . . .
H18K H 0.6449 0.5253 0.2536 0.073 Uiso 1 1 calc R U . . .
N21K N 0.6736(3) 0.35709(17) 0.09665(15) 0.0222(7) Uani 1 1 d . U . . .
N22K N 0.6275(3) 0.35122(17) 0.12233(15) 0.0214(7) Uani 1 1 d . U . . .
C23K C 0.6477(3) 0.3886(2) 0.14701(19) 0.0239(8) Uani 1 1 d . U . . .
C24K C 0.7065(3) 0.4180(2) 0.13660(19) 0.0263(9) Uani 1 1 d . U . . .
H24K H 0.7311 0.4461 0.1491 0.032 Uiso 1 1 calc R U . . .
C25K C 0.7200(3) 0.3970(2) 0.10471(19) 0.0245(9) Uani 1 1 d . U . . .
H25K H 0.7563 0.4086 0.0903 0.029 Uiso 1 1 calc R U . . .
C26K C 0.6629(3) 0.3289(2) 0.06188(18) 0.0244(9) Uani 1 1 d . U . . .
H26G H 0.6362 0.2979 0.0661 0.029 Uiso 1 1 calc R U . . .
H26H H 0.7098 0.3242 0.0556 0.029 Uiso 1 1 calc R U . . .
N31K N 0.8364(3) 0.20763(19) -0.08580(14) 0.0244(8) Uani 1 1 d . U . . .
C32K C 0.7830(3) 0.1718(2) -0.08360(17) 0.0243(8) Uani 1 1 d . U . . .
C33K C 0.7743(3) 0.1316(2) -0.10525(18) 0.0286(9) Uani 1 1 d . U . . .
H33K H 0.7377 0.1068 -0.1020 0.034 Uiso 1 1 calc R U . . .
C34K C 0.8185(4) 0.1270(3) -0.13184(19) 0.0317(9) Uani 1 1 d . U . . .
C35K C 0.8733(4) 0.1644(2) -0.13392(19) 0.0307(10) Uani 1 1 d . U . . .
H35K H 0.9055 0.1627 -0.1514 0.037 Uiso 1 1 calc R U . . .
C36K C 0.8803(4) 0.2033(2) -0.11082(18) 0.0286(9) Uani 1 1 d . U . . .
H36K H 0.9178 0.2281 -0.1127 0.034 Uiso 1 1 calc R U . . .
C37K C 0.8103(4) 0.0844(3) -0.1568(2) 0.0390(12) Uani 1 1 d . U . . .
H37G H 0.8013 0.0935 -0.1838 0.047 Uiso 1 1 calc R U . . .
H37H H 0.8558 0.0717 -0.1529 0.047 Uiso 1 1 calc R U . . .
O38K O 0.7554(3) 0.0493(2) -0.15050(17) 0.0512(14) Uani 1 1 d . U . . .
H38K H 0.7257 0.0609 -0.1398 0.077 Uiso 1 1 calc R U . . .
N41K N 0.6930(3) 0.21923(18) -0.01635(15) 0.0232(7) Uani 1 1 d . U . . .
N42K N 0.7480(3) 0.21987(18) -0.03650(14) 0.0209(7) Uani 1 1 d . U . . .
C43K C 0.7348(3) 0.1799(2) -0.05693(17) 0.0231(8) Uani 1 1 d . U . . .
C44K C 0.6714(3) 0.1527(2) -0.05081(18) 0.0257(9) Uani 1 1 d . U . . .
H44K H 0.6508 0.1229 -0.0617 0.031 Uiso 1 1 calc R U . . .
C45K C 0.6456(3) 0.1793(2) -0.02523(18) 0.0245(9) Uani 1 1 d . U . . .
H45K H 0.6022 0.1711 -0.0155 0.029 Uiso 1 1 calc R U . . .
C46K C 0.6801(3) 0.2607(2) 0.00282(18) 0.0244(9) Uani 1 1 d . U . . .
H46G H 0.7262 0.2808 0.0116 0.029 Uiso 1 1 calc R U . . .
H46H H 0.6580 0.2515 0.0256 0.029 Uiso 1 1 calc R U . . .
C51K C 0.6220(3) 0.3511(2) 0.02834(19) 0.0281(8) Uani 1 1 d . U . . .
C52K C 0.5976(4) 0.3920(2) 0.0351(2) 0.0328(10) Uani 1 1 d . U . . .
H52K H 0.6087 0.4056 0.0602 0.039 Uiso 1 1 calc R U . . .
C53K C 0.5567(4) 0.4150(3) 0.0065(2) 0.0377(11) Uani 1 1 d . U . . .
H53K H 0.5418 0.4436 0.0122 0.045 Uiso 1 1 calc R U . . .
C54K C 0.5391(4) 0.3952(3) -0.0290(2) 0.0382(11) Uani 1 1 d . U . . .
H54K H 0.5095 0.4094 -0.0480 0.046 Uiso 1 1 calc R U . . .
C55K C 0.5646(4) 0.3532(3) -0.0387(2) 0.0350(9) Uani 1 1 d . U . . .
C56K C 0.6076(3) 0.3305(2) -0.01017(19) 0.0289(8) Uani 1 1 d . U . . .
C57K C 0.6310(3) 0.2887(2) -0.02326(19) 0.0278(8) Uani 1 1 d . U . . .
C58K C 0.6108(4) 0.2737(3) -0.0608(2) 0.0332(10) Uani 1 1 d . U . . .
H58K H 0.6277 0.2469 -0.0690 0.040 Uiso 1 1 calc R U . . .
C59K C 0.5669(4) 0.2959(3) -0.0875(2) 0.0383(11) Uani 1 1 d . U . . .
H59K H 0.5530 0.2836 -0.1129 0.046 Uiso 1 1 calc R U . . .
C60K C 0.5442(4) 0.3354(3) -0.0765(2) 0.0397(11) Uani 1 1 d . U . . .
H60K H 0.5145 0.3511 -0.0944 0.048 Uiso 1 1 calc R U . . .
N11L N 0.7813(3) 0.30470(19) -0.07997(15) 0.0271(8) Uani 1 1 d . U . . .
C12L C 0.7677(4) 0.3436(2) -0.06277(18) 0.0283(8) Uani 1 1 d . U . . .
C13L C 0.7276(4) 0.3740(2) -0.0822(2) 0.0321(10) Uani 1 1 d . U . . .
H13L H 0.7192 0.4012 -0.0697 0.039 Uiso 1 1 calc R U . . .
C14L C 0.6994(4) 0.3643(3) -0.1205(2) 0.0358(9) Uani 1 1 d . U . . .
C15L C 0.7117(4) 0.3240(2) -0.13756(19) 0.0322(10) Uani 1 1 d . U . . .
H15L H 0.6920 0.3163 -0.1635 0.039 Uiso 1 1 calc R U . . .
C16L C 0.7531(3) 0.2949(2) -0.11654(18) 0.0288(10) Uani 1 1 d . U . . .
H16L H 0.7615 0.2673 -0.1284 0.035 Uiso 1 1 calc R U . . .
C17L C 0.6595(4) 0.3981(3) -0.1442(2) 0.0416(9) Uani 0.487(6) 1 d . U P A 1
H17I H 0.6922 0.4277 -0.1446 0.050 Uiso 0.487(6) 1 calc R U P A 1
H17J H 0.6468 0.3855 -0.1707 0.050 Uiso 0.487(6) 1 calc R U P A 1
O18L O 0.5966(7) 0.4079(5) -0.1317(4) 0.0566(19) Uani 0.487(6) 1 d . U P A 1
H18L H 0.5828 0.3871 -0.1171 0.085 Uiso 0.487(6) 1 calc R U P A 1
C18L C 0.6595(4) 0.3981(3) -0.1442(2) 0.0416(9) Uani 0.513(6) 1 d . U P A 2
H18A H 0.6181 0.3806 -0.1612 0.050 Uiso 0.513(6) 1 calc R U P A 2
H18B H 0.6414 0.4189 -0.1271 0.050 Uiso 0.513(6) 1 calc R U P A 2
O19L O 0.7053(6) 0.4254(4) -0.1667(3) 0.0454(19) Uani 0.513(6) 1 d . U P A 2
H19L H 0.7357 0.4096 -0.1724 0.068 Uiso 0.513(6) 1 calc R U P A 2
N21L N 0.8680(3) 0.33809(18) 0.02908(14) 0.0237(7) Uani 1 1 d . U . . .
N22L N 0.8430(3) 0.32132(18) -0.00714(14) 0.0234(8) Uani 1 1 d . U . . .
C23L C 0.8015(3) 0.3515(2) -0.02302(17) 0.0250(8) Uani 1 1 d . U . . .
C24L C 0.7982(3) 0.3875(2) 0.00356(18) 0.0260(9) Uani 1 1 d . U . . .
H24L H 0.7716 0.4126 -0.0002 0.031 Uiso 1 1 calc R U . . .
C25L C 0.8421(3) 0.3778(2) 0.03581(18) 0.0254(9) Uani 1 1 d . U . . .
H25L H 0.8527 0.3958 0.0590 0.031 Uiso 1 1 calc R U . . .
C26L C 0.9265(3) 0.3210(2) 0.05296(17) 0.0243(9) Uani 1 1 d . U . . .
H26I H 0.9253 0.2879 0.0459 0.029 Uiso 1 1 calc R U . . .
H26J H 0.9185 0.3223 0.0798 0.029 Uiso 1 1 calc R U . . .
N31L N 1.0919(2) 0.28065(19) 0.25953(14) 0.0225(8) Uani 1 1 d . U . . .
C32L C 1.1100(3) 0.2421(2) 0.24426(17) 0.0223(8) Uani 1 1 d . U . . .
C33L C 1.1523(3) 0.2136(2) 0.26535(18) 0.0265(9) Uani 1 1 d . U . . .
H33L H 1.1648 0.1870 0.2539 0.032 Uiso 1 1 calc R U . . .
C34L C 1.1755(3) 0.2249(3) 0.30344(19) 0.0319(8) Uani 1 1 d . U . . .
C35L C 1.1558(3) 0.2628(3) 0.31969(19) 0.0299(9) Uani 1 1 d . U . . .
H35L H 1.1705 0.2703 0.3461 0.036 Uiso 1 1 calc R U . . .
C36L C 1.1138(3) 0.2902(2) 0.29687(18) 0.0270(9) Uani 1 1 d . U . . .
H36L H 1.1002 0.3166 0.3081 0.032 Uiso 1 1 calc R U . . .
C37L C 1.2267(4) 0.1969(3) 0.3279(2) 0.0376(9) Uani 0.487(6) 1 d . U P A 1
H37I H 1.2721 0.2177 0.3370 0.045 Uiso 0.487(6) 1 calc R U P A 1
H37J H 1.2057 0.1860 0.3507 0.045 Uiso 0.487(6) 1 calc R U P A 1
O38L O 1.2410(4) 0.1591(3) 0.3086(2) 0.0189(15) Uiso 0.487(6) 1 d . U P A 1
H38L H 1.2835 0.1638 0.3049 0.028 Uiso 0.487(6) 1 calc R U P A 1
C38L C 1.2267(4) 0.1969(3) 0.3279(2) 0.0376(9) Uani 0.513(6) 1 d . U P A 2
H38C H 1.2344 0.1704 0.3123 0.045 Uiso 0.513(6) 1 calc R U P A 2
H38D H 1.2733 0.2171 0.3351 0.045 Uiso 0.513(6) 1 calc R U P A 2
O39L O 1.2034(7) 0.1801(5) 0.3605(3) 0.0565(19) Uani 0.513(6) 1 d . U P A 2
H39L H 1.2130 0.1530 0.3639 0.085 Uiso 0.513(6) 1 calc R U P A 2
N41L N 1.0343(2) 0.24990(17) 0.14777(13) 0.0178(7) Uani 1 1 d . U . . .
N42L N 1.0498(2) 0.26562(17) 0.18426(13) 0.0176(7) Uani 1 1 d . U . . .
C43L C 1.0843(3) 0.2341(2) 0.20341(16) 0.0193(8) Uani 1 1 d . U . . .
C44L C 1.0914(3) 0.1973(2) 0.17903(17) 0.0211(8) Uani 1 1 d . U . . .
H44L H 1.1132 0.1705 0.1855 0.025 Uiso 1 1 calc R U . . .
C45L C 1.0588(3) 0.2092(2) 0.14310(17) 0.0209(8) Uani 1 1 d . U . . .
H45L H 1.0546 0.1920 0.1198 0.025 Uiso 1 1 calc R U . . .
C46L C 1.0113(3) 0.2791(2) 0.11640(16) 0.0191(8) Uani 1 1 d . U . . .
H46I H 0.9824 0.3009 0.1257 0.023 Uiso 1 1 calc R U . . .
H46J H 0.9800 0.2590 0.0960 0.023 Uiso 1 1 calc R U . . .
C51L C 1.07354(14) 0.30835(11) 0.09833(9) 0.0236(8) Uani 1 1 d G U . . .
C52L C 1.13957(17) 0.30095(12) 0.11747(9) 0.0273(9) Uani 1 1 d G U . . .
H52L H 1.1423 0.2788 0.1371 0.033 Uiso 1 1 calc R U . . .
C53L C 1.20161(14) 0.32592(13) 0.10796(10) 0.0312(10) Uani 1 1 d G U . . .
H53L H 1.2467 0.3209 0.1210 0.037 Uiso 1 1 calc R U . . .
C54L C 1.19763(11) 0.35829(13) 0.07930(10) 0.0319(10) Uani 1 1 d G U . . .
H54L H 1.2400 0.3754 0.0728 0.038 Uiso 1 1 calc R U . . .
C55L C 1.13160(12) 0.36568(9) 0.06015(7) 0.0311(9) Uani 1 1 d G U . . .
C56L C 1.06956(11) 0.34071(8) 0.06966(7) 0.0266(8) Uani 1 1 d G U . . .
C57L C 1.00353(12) 0.34811(12) 0.05052(9) 0.0276(9) Uani 1 1 d G U . . .
C58L C 0.99954(15) 0.38047(13) 0.02185(10) 0.0321(10) Uani 1 1 d G U . . .
H58L H 0.9544 0.3855 0.0088 0.038 Uiso 1 1 calc R U . . .
C59L C 1.06159(18) 0.40544(13) 0.01234(10) 0.0362(11) Uani 1 1 d G U . . .
H59L H 1.0589 0.4276 -0.0073 0.043 Uiso 1 1 calc R U . . .
C60L C 1.12762(16) 0.39805(12) 0.03149(10) 0.0356(11) Uani 1 1 d G U . . .
H60L H 1.1700 0.4151 0.0250 0.043 Uiso 1 1 calc R U . . .
N11M N 1.1132(3) 0.36504(18) 0.20297(15) 0.0237(8) Uani 1 1 d . U . . .
C12M C 1.0951(3) 0.3898(2) 0.17214(18) 0.0228(8) Uani 1 1 d . U . . .
C13M C 1.1451(3) 0.4165(2) 0.15357(19) 0.0276(9) Uani 1 1 d . U . . .
H13M H 1.1305 0.4334 0.1316 0.033 Uiso 1 1 calc R U . . .
C14M C 1.2175(4) 0.4178(3) 0.1680(2) 0.0351(10) Uani 1 1 d . U . . .
C15M C 1.2358(4) 0.3933(3) 0.1998(2) 0.0334(10) Uani 1 1 d . U . . .
H15M H 1.2846 0.3943 0.2103 0.040 Uiso 1 1 calc R U . . .
C16M C 1.1838(3) 0.3672(2) 0.2166(2) 0.0290(10) Uani 1 1 d . U . . .
H16M H 1.1977 0.3502 0.2386 0.035 Uiso 1 1 calc R U . . .
C17M C 1.2730(4) 0.4472(3) 0.1484(2) 0.0456(13) Uani 1 1 d . U . . .
H17K H 1.2811 0.4797 0.1585 0.055 Uiso 1 1 calc R U . . .
H17L H 1.2560 0.4473 0.1206 0.055 Uiso 1 1 calc R U . . .
O18M O 1.3425(4) 0.4265(3) 0.1561(2) 0.0779(18) Uani 1 1 d . U . . .
H18M H 1.3352 0.4008 0.1667 0.117 Uiso 1 1 calc R U . . .
N21M N 0.9070(2) 0.36597(17) 0.16390(14) 0.0198(7) Uani 1 1 d . U . . .
N22M N 0.9741(2) 0.36017(17) 0.17974(14) 0.0182(7) Uani 1 1 d . U . . .
C23M C 1.0181(3) 0.3873(2) 0.15976(17) 0.0206(8) Uani 1 1 d . U . . .
C24M C 0.9793(3) 0.4105(2) 0.13122(17) 0.0219(9) Uani 1 1 d . U . . .
H24M H 0.9973 0.4314 0.1133 0.026 Uiso 1 1 calc R U . . .
C25M C 0.9085(3) 0.3962(2) 0.13513(17) 0.0217(9) Uani 1 1 d . U . . .
H25M H 0.8682 0.4059 0.1201 0.026 Uiso 1 1 calc R U . . .
C26M C 0.8455(3) 0.3494(2) 0.18226(17) 0.0207(8) Uani 1 1 d . U . . .
H26K H 0.8542 0.3204 0.1955 0.025 Uiso 1 1 calc R U . . .
H26L H 0.8035 0.3413 0.1621 0.025 Uiso 1 1 calc R U . . .
N31M N 0.4463(3) 0.26209(18) 0.15274(16) 0.0250(8) Uani 1 1 d . U . . .
C32M C 0.4622(3) 0.2299(2) 0.17878(19) 0.0249(8) Uani 1 1 d . U . . .
C33M C 0.4113(3) 0.1960(2) 0.1901(2) 0.0291(10) Uani 1 1 d . U . . .
H33M H 0.4247 0.1741 0.2086 0.035 Uiso 1 1 calc R U . . .
C34M C 0.3407(3) 0.1948(3) 0.1739(2) 0.0340(10) Uani 1 1 d . U . . .
C35M C 0.3241(3) 0.2269(2) 0.1466(2) 0.0318(10) Uani 1 1 d . U . . .
H35M H 0.2762 0.2264 0.1347 0.038 Uiso 1 1 calc R U . . .
C36M C 0.3772(3) 0.2596(2) 0.1367(2) 0.0290(10) Uani 1 1 d . U . . .
H36M H 0.3648 0.2813 0.1178 0.035 Uiso 1 1 calc R U . . .
C37M C 0.2815(4) 0.1597(3) 0.1853(2) 0.0427(13) Uani 1 1 d . U . . .
H37K H 0.2429 0.1762 0.1912 0.051 Uiso 1 1 calc R U . . .
H37L H 0.2615 0.1378 0.1634 0.051 Uiso 1 1 calc R U . . .
O38M O 0.3050(4) 0.1346(3) 0.2167(2) 0.0739(19) Uani 1 1 d . U . . .
H38M H 0.3262 0.1136 0.2098 0.111 Uiso 1 1 calc R U . . .
N41M N 0.6493(3) 0.26214(18) 0.20108(15) 0.0226(8) Uani 1 1 d . U . . .
N42M N 0.5843(2) 0.26606(17) 0.18111(15) 0.0211(8) Uani 1 1 d . U . . .
C43M C 0.5385(3) 0.2337(2) 0.19487(18) 0.0237(8) Uani 1 1 d . U . . .
C44M C 0.5730(3) 0.2085(2) 0.22295(19) 0.0245(9) Uani 1 1 d . U . . .
H44M H 0.5526 0.1834 0.2367 0.029 Uiso 1 1 calc R U . . .
C45M C 0.6439(3) 0.2280(2) 0.22658(19) 0.0240(9) Uani 1 1 d . U . . .
H45M H 0.6820 0.2191 0.2439 0.029 Uiso 1 1 calc R U . . .
C46M C 0.7119(3) 0.2969(2) 0.19999(18) 0.0227(9) Uani 1 1 d . U . . .
H46K H 0.7057 0.3126 0.1752 0.027 Uiso 1 1 calc R U . . .
H46L H 0.7540 0.2808 0.2010 0.027 Uiso 1 1 calc R U . . .
C51M C 0.82605(16) 0.38405(10) 0.21196(8) 0.0250(8) Uani 1 1 d G U . . .
C52M C 0.87537(16) 0.42462(12) 0.21574(9) 0.0271(9) Uani 1 1 d G U . . .
H52M H 0.9088 0.4301 0.1986 0.033 Uiso 1 1 calc R U . . .
C53M C 0.87571(16) 0.45720(10) 0.24464(10) 0.0310(10) Uani 1 1 d G U . . .
H53M H 0.9094 0.4849 0.2472 0.037 Uiso 1 1 calc R U . . .
C54M C 0.82674(17) 0.44919(9) 0.26977(9) 0.0298(10) Uani 1 1 d G U . . .
H54M H 0.8270 0.4715 0.2895 0.036 Uiso 1 1 calc R U . . .
C55M C 0.77742(13) 0.40862(8) 0.26599(7) 0.0260(8) Uani 1 1 d G U . . .
C56M C 0.77707(12) 0.37604(8) 0.23709(6) 0.0243(8) Uani 1 1 d G U . . .
C57M C 0.72775(16) 0.33547(9) 0.23331(9) 0.0250(8) Uani 1 1 d G U . . .
C58M C 0.67878(16) 0.32746(10) 0.25843(10) 0.0283(9) Uani 1 1 d G U . . .
H58M H 0.6451 0.2997 0.2559 0.034 Uiso 1 1 calc R U . . .
C59M C 0.67913(16) 0.36004(12) 0.28734(10) 0.0305(10) Uani 1 1 d G U . . .
H59M H 0.6457 0.3546 0.3045 0.037 Uiso 1 1 calc R U . . .
C60M C 0.72845(17) 0.40061(11) 0.29111(8) 0.0303(10) Uani 1 1 d G U . . .
H60M H 0.7287 0.4229 0.3109 0.036 Uiso 1 1 calc R U . . .
Cl11 Cl 0.68287(7) 0.26679(5) 0.60909(4) 0.0238(3) Uani 1 1 d . U . . .
O12 O 0.6752(3) 0.22478(19) 0.58585(16) 0.0433(11) Uani 1 1 d . U . . .
O13 O 0.7533(3) 0.2928(2) 0.60964(15) 0.0414(12) Uani 1 1 d . U . . .
O14 O 0.6306(3) 0.29488(19) 0.59266(16) 0.0419(11) Uani 1 1 d . U . . .
O15 O 0.6709(3) 0.25529(19) 0.64714(14) 0.0398(11) Uani 1 1 d . U . . .
Cl21 Cl 0.79054(7) 0.22996(5) 0.11127(4) 0.0230(3) Uani 1 1 d . U . . .
O22 O 0.8525(3) 0.21115(18) 0.10456(16) 0.0394(11) Uani 1 1 d . U . . .
O23 O 0.7298(3) 0.20824(19) 0.08505(16) 0.0435(12) Uani 1 1 d . U . . .
O24 O 0.8016(3) 0.27924(17) 0.10566(16) 0.0404(11) Uani 1 1 d . U . . .
O25 O 0.7786(3) 0.2201(2) 0.14937(15) 0.0436(12) Uani 1 1 d . U . . .
Cl31 Cl 0.70401(11) 0.17523(9) 0.32434(5) 0.0484(5) Uani 1 1 d . U . . .
O32 O 0.7633(4) 0.1516(3) 0.3235(2) 0.0724(16) Uani 1 1 d . U . . .
O33 O 0.6457(3) 0.1555(2) 0.29503(16) 0.0534(13) Uani 1 1 d . U . . .
O34 O 0.7232(3) 0.2243(3) 0.31614(18) 0.0597(13) Uani 1 1 d . U . . .
O35 O 0.6810(3) 0.1720(2) 0.36104(16) 0.0537(13) Uani 1 1 d . U . . .
Cl41 Cl 0.53402(11) 0.43561(9) 0.36739(6) 0.0508(5) Uani 1 1 d . U . . .
O42 O 0.5786(4) 0.4116(3) 0.35081(19) 0.0615(14) Uani 1 1 d . U . . .
O43 O 0.5251(5) 0.4778(3) 0.3559(2) 0.0831(18) Uani 1 1 d . U . . .
O44 O 0.4642(4) 0.4039(3) 0.3538(3) 0.091(2) Uani 1 1 d . U . . .
O45 O 0.5428(4) 0.4303(3) 0.40767(18) 0.0644(15) Uani 1 1 d . U . . .
Cl51 Cl 0.30627(8) 0.28000(8) 0.24095(5) 0.0416(4) Uani 1 1 d . U . . .
O52 O 0.3748(3) 0.2986(2) 0.23103(17) 0.0478(13) Uani 1 1 d . U . . .
O53 O 0.3105(3) 0.2347(2) 0.25613(19) 0.0575(13) Uani 1 1 d . U . . .
O54 O 0.2902(3) 0.3102(2) 0.27031(16) 0.0463(12) Uani 1 1 d . U . . .
O55 O 0.2517(3) 0.2762(2) 0.20837(17) 0.0521(13) Uani 1 1 d . U . . .
Cl61 Cl 0.82374(15) 0.57455(11) 0.31104(9) 0.0738(7) Uani 1 1 d . U . . .
O62 O 0.7675(4) 0.5362(3) 0.3226(2) 0.0697(16) Uani 1 1 d . U . . .
O63 O 0.8908(4) 0.5542(3) 0.3154(3) 0.0836(18) Uani 1 1 d . U . . .
O64 O 0.8380(5) 0.6109(3) 0.3408(3) 0.093(2) Uani 1 1 d . U . . .
O65 O 0.7965(5) 0.5958(4) 0.2759(3) 0.103(2) Uani 1 1 d . U . . .
Cl71 Cl 0.83483(12) 0.73300(13) 0.46045(9) 0.0842(9) Uani 1 1 d . U . . .
O72 O 0.7627(4) 0.7122(4) 0.4502(3) 0.105(2) Uani 1 1 d . U . . .
O73 O 0.8871(5) 0.7065(4) 0.4507(3) 0.103(2) Uani 1 1 d . U . . .
O74 O 0.8483(4) 0.7336(4) 0.5017(3) 0.107(2) Uani 1 1 d . U . . .
O75 O 0.8510(5) 0.7762(4) 0.4472(3) 0.108(2) Uani 1 1 d . U . . .
Cl81 Cl 0.0795(3) 0.33142(12) 0.39426(12) 0.1275(16) Uani 1 1 d D U . . .
O82 O 0.1072(7) 0.3596(3) 0.3679(3) 0.127(3) Uani 1 1 d D U . . .
O83 O 0.0463(6) 0.2899(3) 0.3808(3) 0.133(3) Uani 1 1 d D U . . .
O84 O 0.1082(8) 0.3406(4) 0.4297(3) 0.157(3) Uani 1 1 d D U . . .
O85 O 0.0049(8) 0.3554(4) 0.3978(4) 0.174(4) Uani 1 1 d D U . . .
Cl91 Cl 0.1171(2) 0.53316(9) 0.08234(9) 0.0891(9) Uani 1 1 d D U . . .
O92 O 0.1137(5) 0.5723(2) 0.1041(2) 0.0848(18) Uani 1 1 d D U . . .
O93 O 0.1911(6) 0.5176(3) 0.0997(3) 0.119(2) Uani 1 1 d D U . . .
O94 O 0.0706(5) 0.4945(2) 0.09103(19) 0.0750(17) Uani 1 1 d D U . . .
O95 O 0.1153(6) 0.5408(3) 0.0453(2) 0.110(2) Uani 1 1 d D U . . .
Cl1A Cl 0.9661(2) 0.90253(16) 0.14328(11) 0.1133(14) Uani 1 1 d . U . . .
O2A O 0.9661(6) 0.9482(4) 0.1289(3) 0.125(2) Uani 1 1 d . U . . .
O3A O 1.0130(5) 0.9008(4) 0.1774(3) 0.123(2) Uani 1 1 d . U . . .
O4A O 0.9862(6) 0.8709(5) 0.1147(3) 0.131(2) Uani 1 1 d . U . . .
O5A O 0.8968(5) 0.8822(4) 0.1489(3) 0.111(2) Uani 1 1 d . U . . .
Cl1B Cl 0.73347(14) 0.89154(8) 0.25913(8) 0.0622(6) Uani 1 1 d . U . . .
O2B O 0.7800(5) 0.9027(3) 0.2952(3) 0.093(2) Uani 1 1 d . U . . .
O3B O 0.7158(4) 0.9342(3) 0.2475(2) 0.0766(17) Uani 1 1 d . U . . .
O4B O 0.7731(5) 0.8707(3) 0.2353(3) 0.0953(19) Uani 1 1 d . U . . .
O5B O 0.6722(4) 0.8601(3) 0.2656(2) 0.0677(16) Uani 1 1 d . U . . .
Cl1C Cl 0.53554(16) 0.90965(9) 0.04068(8) 0.0857(10) Uani 1 1 d . U . . .
O2C O 0.5752(4) 0.9514(2) 0.0349(2) 0.0678(17) Uani 1 1 d . U . . .
O3C O 0.5650(5) 0.8937(3) 0.0781(3) 0.111(2) Uani 1 1 d . U . . .
O4C O 0.5247(6) 0.8750(3) 0.0147(3) 0.110(2) Uani 1 1 d . U . . .
O5C O 0.4605(5) 0.9210(3) 0.0439(3) 0.0992(19) Uani 1 1 d . U . . .
Cl1D Cl 0.37712(13) 0.80479(9) 0.17657(5) 0.0573(6) Uani 1 1 d D U . . .
O2D O 0.3780(3) 0.8009(2) 0.13739(15) 0.0549(14) Uani 1 1 d D U . . .
O3D O 0.4380(4) 0.8361(3) 0.1947(2) 0.086(2) Uani 1 1 d D U . . .
O4D O 0.3621(4) 0.7668(2) 0.19606(19) 0.0754(17) Uani 1 1 d D U . . .
O5D O 0.3180(5) 0.8372(3) 0.1792(2) 0.0896(18) Uani 1 1 d D U . . .
Cl1E Cl 0.14269(10) 0.12471(8) 0.08857(7) 0.0498(5) Uani 1 1 d . U . . .
O2E O 0.1581(4) 0.1751(3) 0.0858(2) 0.0728(16) Uani 1 1 d . U . . .
O3E O 0.2019(3) 0.1028(3) 0.0835(2) 0.0693(16) Uani 1 1 d . U . . .
O4E O 0.1221(4) 0.1133(2) 0.1257(2) 0.0611(14) Uani 1 1 d . U . . .
O5E O 0.0840(3) 0.1091(2) 0.05947(19) 0.0564(14) Uani 1 1 d . U . . .
O1S O 0.4083(3) 0.48254(17) 0.90511(14) 0.0338(11) Uiso 1 1 d . . . . .
O2S O 0.6382(3) 0.02555(19) 0.47540(16) 0.0420(12) Uiso 1 1 d . . . . .
O3S O 0.9685(3) 0.6102(2) 0.3928(2) 0.0588(17) Uani 1 1 d . . . . .
O4S O 0.3862(4) 0.3983(2) 0.2815(2) 0.0612(17) Uani 1 1 d . . . . .
O5S O 0.4679(4) 0.4674(2) 0.4714(2) 0.0639(18) Uani 1 1 d . . . . .
O6S O 0.4130(4) 0.4036(2) 0.5219(2) 0.0648(19) Uani 1 1 d . . . . .
O7S O 0.6189(4) 0.5633(3) 0.40985(19) 0.072(2) Uani 1 1 d . . . . .
O8S O 0.2333(4) 0.2851(3) 0.9923(2) 0.081(2) Uani 1 1 d . . . . .
O9S O 0.0935(4) 0.0272(3) 0.3634(3) 0.084(3) Uani 1 1 d . . . . .
O10S O 0.2772(6) 0.2302(3) 0.0514(2) 0.088(3) Uani 1 1 d . . . . .
O11S O 0.2128(5) 0.0858(3) 0.3518(2) 0.079(2) Uani 1 1 d . . . . .
O12S O 0.2166(5) 0.2713(3) 0.7779(3) 0.084(2) Uiso 1 1 d . . . . .
O13S O 0.7094(5) 0.7947(3) 0.1858(2) 0.081(2) Uani 1 1 d . . . . .
O14S O 0.8379(5) 0.4751(2) 0.0764(3) 0.086(3) Uani 1 1 d . . . . .
O15S O 0.3465(5) 0.0584(3) 0.3767(3) 0.105(3) Uani 1 1 d . . . . .
O16S O 0.9394(5) 0.4865(3) 0.0355(3) 0.098(3) Uani 1 1 d . . . . .
O17S O 0.8264(4) 0.5345(4) 0.1335(2) 0.088(3) Uani 1 1 d . . . . .
O18S O 0.8212(8) 0.9716(4) 0.8427(3) 0.139(5) Uani 1 1 d . . . . .
O19S O 0.8214(5) 0.7752(5) 0.0702(4) 0.131(5) Uani 1 1 d . . . . .
O20S O 0.5145(7) 0.8151(4) 0.1092(4) 0.129(4) Uiso 1 1 d . . . . .
O21S O 0.2789(6) 0.3512(4) 0.4871(4) 0.122(4) Uiso 1 1 d . . . . .
O22S O 0.8549(7) 0.9993(5) 0.3465(4) 0.135(4) Uiso 1 1 d . . . . .
O23S O 0.0155(6) 0.5050(4) 0.4466(4) 0.122(4) Uiso 1 1 d . . . . .
O24S O 0.7443(6) 0.6182(4) 0.3945(3) 0.118(4) Uiso 1 1 d . . . . .
O25S O 0.3730(7) 0.1625(5) 0.2855(3) 0.130(4) Uani 1 1 d . . . . .
O26S O 0.4253(7) 0.0340(4) 0.4433(4) 0.125(4) Uiso 1 1 d . . . . .
O27S O 0.6576(7) 0.8247(5) 0.9975(4) 0.154(5) Uani 1 1 d . . . . .
O28S O 0.7141(7) 0.7617(5) 0.1096(4) 0.138(4) Uiso 1 1 d . . . . .
O29S O 0.1176(10) 0.2078(6) 0.4082(5) 0.184(6) Uiso 1 1 d . . . . .
O30S O 0.6026(10) 0.7730(6) 0.0593(5) 0.183(6) Uiso 1 1 d . . . . .
O31S O 0.9154(10) 0.0786(7) 0.4011(6) 0.200(7) Uiso 1 1 d . . . . .
O32S O 0.0499(10) 0.0492(7) 0.4266(6) 0.192(7) Uiso 1 1 d . . . . .
O33S O 0.4948(10) 0.1658(6) 0.2954(5) 0.184(6) Uiso 1 1 d . . . . .
O34S O 0.5627(8) 0.7762(5) 0.1753(5) 0.156(5) Uiso 1 1 d . . . . .
O35S O 0.7379(8) 0.5063(6) 0.0213(5) 0.164(6) Uani 1 1 d . . . . .
O36S O 0.2910(9) 0.4962(6) 0.0520(5) 0.179(6) Uiso 1 1 d . . . . .

loop_
_atom_site_aniso_label
_atom_site_aniso_U_11
_atom_site_aniso_U_22
_atom_site_aniso_U_33
_atom_site_aniso_U_23
_atom_site_aniso_U_13
_atom_site_aniso_U_12
Co1 0.0187(4) 0.0296(4) 0.0217(4) 0.0103(3) 0.0081(3) 0.0093(3)
Co2 0.0187(4) 0.0243(4) 0.0141(4) 0.0012(3) 0.0037(3) 0.0002(3)
Co3 0.0235(4) 0.0275(4) 0.0190(4) -0.0005(3) 0.0040(3) 0.0076(3)
Co4 0.0164(4) 0.0292(4) 0.0218(4) 0.0135(3) 0.0016(3) -0.0007(3)
Co5 0.0249(4) 0.0197(4) 0.0322(5) 0.0060(3) 0.0077(3) 0.0061(3)
Co6 0.0152(3) 0.0211(4) 0.0275(4) 0.0059(3) 0.0061(3) 0.0058(3)
Co7 0.0208(4) 0.0236(4) 0.0156(4) 0.0044(3) 0.0013(3) 0.0006(3)
Co8 0.0121(3) 0.0238(4) 0.0157(4) 0.0008(3) 0.0030(3) 0.0016(3)
N11A 0.0232(18) 0.0329(17) 0.0362(19) 0.0161(16) 0.0104(15) 0.0105(15)
C12A 0.0279(18) 0.0323(18) 0.0370(18) 0.0132(16) 0.0108(16) 0.0075(15)
C13A 0.038(2) 0.036(2) 0.044(2) 0.0130(19) 0.0093(19) 0.0027(19)
C14A 0.043(2) 0.038(2) 0.046(2) 0.0141(18) 0.0082(19) 0.0038(18)
C15A 0.034(2) 0.037(2) 0.042(2) 0.0180(19) 0.0079(19) 0.0078(18)
C16A 0.026(2) 0.035(2) 0.038(2) 0.0182(18) 0.0092(18) 0.0115(17)
C17A 0.056(3) 0.043(3) 0.050(3) 0.017(2) 0.005(3) -0.001(2)
O18A 0.093(4) 0.069(4) 0.050(3) 0.017(3) 0.004(3) -0.014(3)
N21A 0.0254(16) 0.0269(16) 0.0264(16) 0.0042(14) 0.0049(14) 0.0083(14)
N22A 0.0227(17) 0.0273(17) 0.0271(16) 0.0076(14) 0.0067(14) 0.0080(14)
C23A 0.0246(17) 0.0286(17) 0.0340(17) 0.0082(15) 0.0072(15) 0.0072(15)
C24A 0.030(2) 0.029(2) 0.035(2) 0.0051(18) 0.0054(18) 0.0052(17)
C25A 0.030(2) 0.0286(19) 0.031(2) 0.0023(17) 0.0035(18) 0.0072(17)
C26A 0.0273(19) 0.0290(19) 0.0228(19) 0.0038(17) 0.0065(16) 0.0080(16)
N31A 0.0240(17) 0.0296(16) 0.0192(17) 0.0078(15) 0.0081(14) 0.0003(14)
C32A 0.0243(17) 0.0289(16) 0.0201(17) 0.0044(15) 0.0073(14) 0.0006(15)
C33A 0.031(2) 0.0299(19) 0.027(2) 0.0047(17) 0.0086(17) 0.0010(17)
C34A 0.039(2) 0.0315(19) 0.033(2) 0.0084(17) 0.0087(17) 0.0042(17)
C35A 0.037(2) 0.032(2) 0.027(2) 0.0104(18) 0.0082(18) 0.0044(18)
C36A 0.031(2) 0.0316(19) 0.0217(19) 0.0098(17) 0.0076(17) 0.0031(17)
C37A 0.049(3) 0.033(2) 0.046(3) 0.010(2) 0.006(2) 0.003(2)
O38A 0.069(4) 0.047(3) 0.082(4) -0.003(3) -0.011(3) 0.000(3)
N41A 0.0238(16) 0.0289(16) 0.0149(15) 0.0010(14) 0.0028(13) 0.0013(14)
N42A 0.0188(16) 0.0272(16) 0.0149(15) 0.0016(14) 0.0035(13) 0.0007(14)
C43A 0.0213(16) 0.0279(16) 0.0171(16) 0.0010(14) 0.0052(14) 0.0004(15)
C44A 0.0269(19) 0.0300(19) 0.0187(18) -0.0013(17) 0.0010(16) 0.0000(17)
C45A 0.0275(19) 0.0302(19) 0.0178(19) -0.0008(17) 0.0009(16) 0.0003(17)
C46A 0.0229(18) 0.0299(18) 0.0142(18) 0.0005(16) 0.0037(16) 0.0033(16)
C51A 0.0285(18) 0.0342(18) 0.0238(18) 0.0000(16) 0.0064(15) 0.0088(16)
C52A 0.035(2) 0.036(2) 0.028(2) 0.0004(19) 0.0086(18) 0.0107(18)
C53A 0.038(2) 0.040(2) 0.032(2) -0.0001(19) 0.0098(19) 0.0141(19)
C54A 0.036(2) 0.042(2) 0.027(2) -0.0002(19) 0.0088(18) 0.0139(19)
C55A 0.0313(18) 0.0424(19) 0.0208(17) -0.0004(16) 0.0078(15) 0.0122(16)
C56A 0.0274(17) 0.0375(17) 0.0191(17) -0.0003(15) 0.0053(14) 0.0077(15)
C57A 0.0246(17) 0.0371(17) 0.0161(17) -0.0007(15) 0.0050(15) 0.0054(15)
C58A 0.027(2) 0.040(2) 0.0171(19) 0.0028(17) 0.0049(16) 0.0068(18)
C59A 0.030(2) 0.045(2) 0.0174(19) 0.0044(19) 0.0070(17) 0.0081(19)
C60A 0.031(2) 0.047(2) 0.0196(19) 0.0013(18) 0.0076(17) 0.0109(18)
N11B 0.0225(17) 0.0304(17) 0.0289(19) 0.0057(16) 0.0105(15) 0.0093(15)
C12B 0.0228(17) 0.0311(17) 0.0264(18) 0.0048(16) 0.0104(15) 0.0066(15)
C13B 0.0260(19) 0.036(2) 0.033(2) 0.0039(19) 0.0147(17) 0.0073(17)
C14B 0.0294(19) 0.0385(19) 0.040(2) 0.0030(18) 0.0151(17) 0.0106(16)
C15B 0.027(2) 0.035(2) 0.036(2) 0.0030(19) 0.0114(18) 0.0110(17)
C16B 0.0248(19) 0.0320(19) 0.033(2) 0.0055(18) 0.0098(17) 0.0102(17)
C17B 0.037(2) 0.045(2) 0.048(3) -0.001(2) 0.021(2) 0.012(2)
O18B 0.056(3) 0.068(3) 0.063(3) 0.004(3) 0.024(3) 0.035(3)
N21B 0.0214(16) 0.0273(15) 0.0177(15) 0.0013(14) 0.0035(13) 0.0046(14)
N22B 0.0196(16) 0.0273(15) 0.0164(16) 0.0030(14) 0.0044(14) 0.0057(14)
C23B 0.0218(16) 0.0286(16) 0.0198(17) 0.0033(15) 0.0074(14) 0.0046(14)
C24B 0.0227(19) 0.0275(18) 0.0200(19) 0.0024(17) 0.0056(16) 0.0012(16)
C25B 0.0247(19) 0.0261(18) 0.0192(19) 0.0022(16) 0.0044(16) 0.0019(16)
C26B 0.0220(18) 0.033(2) 0.0176(17) -0.0008(16) 0.0026(15) 0.0060(17)
N31B 0.0347(19) 0.046(2) 0.0235(18) 0.0035(17) 0.0089(15) 0.0208(17)
C32B 0.0336(18) 0.0478(18) 0.0210(17) 0.0040(16) 0.0072(15) 0.0183(16)
C33B 0.040(2) 0.058(2) 0.024(2) 0.0076(19) 0.0102(17) 0.0223(19)
C34B 0.0485(19) 0.065(2) 0.0321(18) 0.0061(17) 0.0138(16) 0.0292(17)
C35B 0.046(2) 0.056(2) 0.032(2) 0.003(2) 0.0106(18) 0.030(2)
C36B 0.041(2) 0.049(2) 0.029(2) 0.002(2) 0.0076(18) 0.0251(19)
C37B 0.0559(19) 0.072(2) 0.0380(18) 0.0043(18) 0.0190(16) 0.0289(18)
O38B 0.067(3) 0.091(4) 0.052(4) 0.002(4) 0.019(3) 0.017(4)
C38B 0.0559(19) 0.072(2) 0.0380(18) 0.0043(18) 0.0190(16) 0.0289(18)
O39B 0.069(4) 0.079(4) 0.052(4) -0.002(3) 0.020(4) 0.022(4)
N41B 0.0218(15) 0.0295(16) 0.0202(16) 0.0013(15) 0.0035(14) 0.0059(14)
N42B 0.0221(17) 0.0317(16) 0.0203(17) 0.0019(15) 0.0036(14) 0.0087(14)
C43B 0.0265(17) 0.0400(17) 0.0187(17) 0.0016(16) 0.0050(15) 0.0104(15)
C44B 0.0249(19) 0.041(2) 0.023(2) 0.0012(18) 0.0049(17) 0.0050(17)
C45B 0.0239(19) 0.036(2) 0.022(2) 0.0029(18) 0.0041(16) 0.0034(17)
C46B 0.0215(17) 0.0265(19) 0.0186(18) 0.0000(17) 0.0038(15) 0.0048(16)
C51B 0.0215(16) 0.0390(19) 0.0190(16) -0.0030(16) 0.0009(14) 0.0069(16)
C52B 0.0232(18) 0.053(2) 0.025(2) -0.007(2) -0.0008(17) 0.0102(19)
C53B 0.026(2) 0.060(3) 0.029(2) -0.010(2) -0.0022(17) 0.008(2)
C54B 0.0271(19) 0.057(2) 0.026(2) -0.008(2) -0.0033(17) 0.006(2)
C55B 0.0261(17) 0.044(2) 0.0199(17) -0.0035(17) -0.0007(15) 0.0043(17)
C56B 0.0219(16) 0.0362(18) 0.0178(16) -0.0014(15) 0.0015(14) 0.0046(15)
C57B 0.0218(16) 0.0282(18) 0.0184(16) 0.0005(15) 0.0025(14) 0.0035(15)
C58B 0.0254(19) 0.030(2) 0.0176(18) 0.0003(17) 0.0030(16) 0.0029(17)
C59B 0.0286(19) 0.033(2) 0.0175(18) -0.0008(18) 0.0003(17) 0.0021(18)
C60B 0.0285(19) 0.037(2) 0.0185(18) -0.0023(18) -0.0003(17) 0.0020(18)
N11C 0.0221(16) 0.044(2) 0.0233(16) 0.0146(15) 0.0062(13) 0.0097(16)
C12C 0.0241(16) 0.047(2) 0.0225(16) 0.0137(16) 0.0068(14) 0.0088(16)
C13C 0.0269(19) 0.054(2) 0.0260(19) 0.0132(19) 0.0047(17) 0.0046(19)
C14C 0.0292(19) 0.060(2) 0.0328(19) 0.0149(19) 0.0017(16) 0.0031(19)
C15C 0.026(2) 0.054(2) 0.033(2) 0.0188(19) 0.0021(17) 0.0074(19)
C16C 0.0228(18) 0.048(2) 0.0297(19) 0.0169(19) 0.0061(16) 0.0085(18)
C17C 0.037(2) 0.072(3) 0.040(2) 0.011(2) -0.004(2) -0.001(3)
O18C 0.061(4) 0.114(5) 0.054(3) -0.022(4) 0.004(3) -0.002(4)
N21C 0.0218(15) 0.0467(19) 0.0227(16) 0.0152(15) 0.0091(13) 0.0145(15)
N22C 0.0223(16) 0.043(2) 0.0206(16) 0.0147(15) 0.0086(13) 0.0139(15)
C23C 0.0240(16) 0.045(2) 0.0212(16) 0.0134(16) 0.0086(14) 0.0117(16)
C24C 0.0283(19) 0.049(2) 0.0227(19) 0.0103(18) 0.0093(16) 0.0152(18)
C25C 0.0265(18) 0.050(2) 0.0235(19) 0.0117(18) 0.0094(16) 0.0161(18)
C26C 0.0213(18) 0.049(2) 0.0270(19) 0.0166(18) 0.0080(16) 0.0136(17)
N31C 0.0282(18) 0.049(2) 0.0269(17) 0.0161(17) -0.0026(15) -0.0042(17)
C32C 0.0345(18) 0.047(2) 0.0284(17) 0.0118(17) -0.0014(15) -0.0054(17)
C33C 0.045(2) 0.061(3) 0.036(2) 0.006(2) -0.0071(19) -0.004(2)
C34C 0.049(2) 0.072(3) 0.044(2) 0.005(2) -0.0122(19) -0.003(2)
C35C 0.039(2) 0.068(3) 0.042(2) 0.013(2) -0.0115(19) -0.002(2)
C36C 0.031(2) 0.060(3) 0.036(2) 0.017(2) -0.0058(18) -0.003(2)
C37C 0.063(3) 0.086(3) 0.054(3) 0.001(3) -0.020(3) -0.003(3)
O38C 0.080(4) 0.125(5) 0.096(5) -0.009(4) -0.035(4) 0.015(4)
N41C 0.0276(16) 0.0337(18) 0.0256(16) 0.0110(15) 0.0066(14) 0.0028(15)
N42C 0.0266(16) 0.0324(19) 0.0231(16) 0.0101(15) 0.0045(14) -0.0006(15)
C43C 0.0332(17) 0.0350(19) 0.0240(17) 0.0097(16) 0.0044(15) -0.0045(16)
C44C 0.038(2) 0.036(2) 0.028(2) 0.0049(18) 0.0066(17) -0.0036(19)
C45C 0.035(2) 0.036(2) 0.0296(19) 0.0065(18) 0.0079(17) 0.0008(18)
C46C 0.0249(19) 0.039(2) 0.0293(19) 0.0123(18) 0.0053(17) 0.0071(18)
C51C 0.0257(18) 0.051(2) 0.0338(19) 0.0194(17) 0.0091(16) 0.0107(16)
C52C 0.030(2) 0.057(2) 0.038(2) 0.021(2) 0.0047(19) 0.009(2)
C53C 0.035(2) 0.060(3) 0.041(2) 0.025(2) 0.003(2) 0.009(2)
C54C 0.036(2) 0.057(2) 0.042(2) 0.028(2) 0.0057(19) 0.005(2)
C55C 0.0325(19) 0.053(2) 0.043(2) 0.0250(18) 0.0056(17) 0.0047(17)
C56C 0.0274(18) 0.0492(19) 0.0387(19) 0.0200(17) 0.0076(16) 0.0081(16)
C57C 0.0282(18) 0.044(2) 0.0373(19) 0.0184(17) 0.0089(16) 0.0065(17)
C58C 0.032(2) 0.047(2) 0.042(2) 0.018(2) 0.0055(19) 0.0067(19)
C59C 0.035(2) 0.049(2) 0.048(2) 0.018(2) 0.004(2) 0.002(2)
C60C 0.036(2) 0.051(2) 0.048(2) 0.023(2) 0.004(2) 0.002(2)
N11D 0.0269(16) 0.0319(19) 0.0119(15) 0.0013(15) 0.0031(13) 0.0010(15)
C12D 0.0248(16) 0.0340(18) 0.0129(15) 0.0015(15) 0.0024(14) 0.0011(15)
C13D 0.0303(19) 0.045(2) 0.0159(17) -0.0018(18) -0.0001(16) 0.0041(19)
C14D 0.0399(19) 0.053(2) 0.0168(17) -0.0034(18) -0.0017(16) 0.0085(19)
C15D 0.039(2) 0.047(2) 0.0137(18) -0.0008(19) 0.0035(17) 0.0063(19)
C16D 0.033(2) 0.036(2) 0.0126(17) 0.0008(17) 0.0052(16) 0.0037(18)
C17D 0.049(3) 0.067(3) 0.023(2) -0.009(2) -0.008(2) 0.013(3)
O18D 0.072(4) 0.092(4) 0.030(3) -0.019(3) -0.010(3) 0.028(3)
N21D 0.0191(15) 0.0236(16) 0.0126(14) 0.0030(13) 0.0038(13) 0.0020(13)
N22D 0.0205(15) 0.0250(17) 0.0129(15) 0.0026(14) 0.0040(13) 0.0024(14)
C23D 0.0212(15) 0.0281(17) 0.0131(15) 0.0018(14) 0.0025(13) 0.0011(15)
C24D 0.0197(17) 0.028(2) 0.0162(17) 0.0041(16) 0.0027(15) 0.0019(16)
C25D 0.0193(17) 0.0254(19) 0.0153(17) 0.0051(16) 0.0052(15) 0.0024(16)
C26D 0.0198(17) 0.0226(17) 0.0132(17) 0.0008(15) 0.0038(15) 0.0017(15)
N31D 0.0349(17) 0.0309(19) 0.0167(16) -0.0040(15) 0.0007(14) 0.0090(16)
C32D 0.0303(17) 0.0270(18) 0.0167(16) -0.0011(15) 0.0012(14) 0.0051(15)
C33D 0.035(2) 0.027(2) 0.0192(18) -0.0015(17) -0.0023(16) 0.0024(18)
C34D 0.0438(19) 0.0300(19) 0.0199(17) -0.0033(17) -0.0017(16) 0.0029(17)
C35D 0.048(2) 0.034(2) 0.0188(19) -0.0042(18) -0.0003(17) 0.0081(19)
C36D 0.043(2) 0.034(2) 0.0188(18) -0.0054(18) 0.0020(17) 0.0109(19)
C37D 0.047(2) 0.039(3) 0.024(2) -0.004(2) -0.0046(19) 0.003(2)
O38D 0.046(3) 0.071(3) 0.034(3) -0.005(3) -0.001(2) 0.001(3)
N41D 0.0216(15) 0.0259(16) 0.0144(15) -0.0019(14) 0.0038(13) 0.0045(14)
N42D 0.0231(15) 0.0255(17) 0.0146(15) -0.0012(15) 0.0037(13) 0.0043(14)
C43D 0.0245(16) 0.0274(18) 0.0177(15) -0.0009(15) 0.0019(14) 0.0049(15)
C44D 0.0233(18) 0.032(2) 0.0196(18) -0.0015(17) 0.0021(15) 0.0056(17)
C45D 0.0235(17) 0.031(2) 0.0194(18) -0.0022(17) 0.0023(16) 0.0067(17)
C46D 0.0220(18) 0.0242(18) 0.0155(17) -0.0005(16) 0.0027(15) 0.0030(16)
C51D 0.0240(17) 0.0214(16) 0.0156(16) 0.0016(14) 0.0056(14) 0.0027(14)
C52D 0.028(2) 0.0244(19) 0.0178(18) 0.0044(16) 0.0037(16) 0.0020(17)
C53D 0.032(2) 0.0246(19) 0.022(2) 0.0061(17) 0.0043(17) 0.0021(17)
C54D 0.032(2) 0.0250(19) 0.0255(19) 0.0045(17) 0.0049(17) 0.0022(17)
C55D 0.0288(18) 0.0231(16) 0.0245(17) 0.0015(15) 0.0052(15) 0.0009(15)
C56D 0.0233(16) 0.0221(16) 0.0179(16) 0.0005(14) 0.0057(14) 0.0019(14)
C57D 0.0214(17) 0.0244(16) 0.0190(16) 0.0009(14) 0.0055(14) 0.0026(15)
C58D 0.027(2) 0.0260(19) 0.025(2) 0.0000(17) 0.0034(17) -0.0021(17)
C59D 0.031(2) 0.0250(19) 0.031(2) -0.0008(18) 0.0030(18) -0.0050(18)
C60D 0.033(2) 0.0247(19) 0.030(2) 0.0010(17) 0.0043(18) -0.0033(18)
N11E 0.0220(18) 0.0252(16) 0.0321(19) 0.0007(15) 0.0021(15) 0.0016(15)
C12E 0.0212(17) 0.0241(16) 0.0328(18) 0.0035(15) 0.0022(15) -0.0003(15)
C13E 0.030(2) 0.0268(18) 0.045(2) 0.0078(18) -0.0048(19) -0.0019(18)
C14E 0.042(2) 0.0304(19) 0.060(2) 0.0055(19) -0.012(2) -0.0038(18)
C15E 0.035(2) 0.029(2) 0.052(2) 0.002(2) -0.006(2) -0.0038(19)
C16E 0.027(2) 0.0289(19) 0.041(2) -0.0005(18) -0.0009(19) -0.0012(18)
C17E 0.065(3) 0.035(2) 0.081(3) 0.010(3) -0.024(3) -0.005(3)
O18E 0.108(5) 0.056(4) 0.126(5) 0.018(4) -0.064(4) -0.004(4)
N21E 0.0200(15) 0.0214(15) 0.0205(16) 0.0021(13) 0.0074(13) 0.0027(13)
N22E 0.0193(16) 0.0204(16) 0.0221(16) 0.0018(14) 0.0065(13) 0.0032(14)
C23E 0.0199(16) 0.0220(16) 0.0239(17) 0.0031(14) 0.0056(14) 0.0015(14)
C24E 0.0233(18) 0.0234(18) 0.0197(18) 0.0021(16) 0.0082(15) 0.0019(16)
C25E 0.0220(18) 0.0227(18) 0.0188(18) 0.0007(16) 0.0064(15) 0.0028(16)
C26E 0.0192(17) 0.0217(18) 0.0201(18) 0.0038(16) 0.0072(15) 0.0039(15)
N31E 0.0268(18) 0.0259(16) 0.0238(18) 0.0100(15) 0.0031(15) -0.0040(15)
C32E 0.0278(18) 0.0270(17) 0.0250(17) 0.0106(15) 0.0015(15) -0.0008(15)
C33E 0.039(2) 0.0292(19) 0.030(2) 0.0116(17) 0.0013(18) -0.0031(18)
C34E 0.0469(19) 0.0326(17) 0.0374(18) 0.0091(16) 0.0034(17) -0.0061(16)
C35E 0.039(2) 0.030(2) 0.034(2) 0.0075(18) 0.0050(19) -0.0069(19)
C36E 0.032(2) 0.0300(19) 0.028(2) 0.0079(17) 0.0046(18) -0.0063(18)
C37E 0.0528(19) 0.0353(17) 0.0428(18) 0.0109(16) 0.0049(17) -0.0066(17)
O38E 0.056(3) 0.046(3) 0.052(4) 0.011(3) 0.010(3) -0.005(3)
C38E 0.0528(19) 0.0353(17) 0.0428(18) 0.0109(16) 0.0049(17) -0.0066(17)
O39E 0.054(3) 0.045(3) 0.053(4) 0.008(3) 0.007(3) -0.007(3)
N41E 0.0155(15) 0.0236(15) 0.0213(16) 0.0061(13) 0.0037(13) 0.0014(13)
N42E 0.0188(16) 0.0240(16) 0.0217(15) 0.0089(14) 0.0011(13) -0.0015(14)
C43E 0.0223(17) 0.0257(16) 0.0226(16) 0.0098(15) 0.0007(15) -0.0003(15)
C44E 0.0206(18) 0.0271(19) 0.0234(19) 0.0102(17) -0.0002(16) 0.0012(16)
C45E 0.0180(18) 0.0255(18) 0.0221(18) 0.0079(16) 0.0010(16) 0.0017(16)
C46E 0.0167(17) 0.0233(17) 0.0215(19) 0.0046(16) 0.0054(15) 0.0038(15)
C51E 0.0212(16) 0.0249(16) 0.0203(17) 0.0034(15) 0.0076(14) 0.0067(14)
C52E 0.0254(19) 0.0271(18) 0.0219(19) 0.0036(17) 0.0093(16) 0.0097(16)
C53E 0.029(2) 0.031(2) 0.025(2) 0.0015(18) 0.0094(17) 0.0124(17)
C54E 0.0258(19) 0.0343(19) 0.027(2) 0.0029(18) 0.0103(17) 0.0136(17)
C55E 0.0243(17) 0.0327(17) 0.0246(18) 0.0061(16) 0.0109(15) 0.0096(15)
C56E 0.0211(16) 0.0280(16) 0.0212(17) 0.0051(15) 0.0085(14) 0.0072(14)
C57E 0.0190(16) 0.0283(16) 0.0236(17) 0.0050(15) 0.0081(15) 0.0048(14)
C58E 0.0239(19) 0.033(2) 0.029(2) 0.0078(18) 0.0089(17) 0.0037(17)
C59E 0.026(2) 0.038(2) 0.032(2) 0.0092(19) 0.0139(18) 0.0032(18)
C60E 0.0257(19) 0.039(2) 0.030(2) 0.0069(19) 0.0153(17) 0.0090(18)
N11F 0.0179(17) 0.0385(18) 0.037(2) 0.0191(17) 0.0076(15) 0.0043(15)
C12F 0.0178(16) 0.0399(18) 0.0360(19) 0.0188(16) 0.0074(15) 0.0055(15)
C13F 0.0211(19) 0.043(2) 0.043(2) 0.0181(19) 0.0082(17) 0.0083(17)
C14F 0.0246(18) 0.048(2) 0.047(2) 0.0198(19) 0.0121(17) 0.0093(17)
C15F 0.024(2) 0.047(2) 0.043(2) 0.018(2) 0.0121(18) 0.0068(18)
C16F 0.0217(19) 0.042(2) 0.040(2) 0.0192(19) 0.0104(17) 0.0043(17)
C17F 0.031(2) 0.053(3) 0.057(3) 0.019(2) 0.018(2) 0.013(2)
O18F 0.050(3) 0.069(3) 0.077(4) 0.029(3) 0.035(3) 0.016(3)
N21F 0.0176(15) 0.0336(17) 0.0260(16) 0.0155(15) 0.0033(13) -0.0016(14)
N22F 0.0150(16) 0.0335(16) 0.0286(18) 0.0182(15) 0.0042(14) 0.0013(14)
C23F 0.0171(16) 0.0361(17) 0.0330(18) 0.0171(16) 0.0050(14) 0.0031(15)
C24F 0.0190(18) 0.0350(19) 0.033(2) 0.0163(18) 0.0048(17) 0.0026(17)
C25F 0.0218(19) 0.0341(19) 0.029(2) 0.0148(18) 0.0036(17) -0.0012(17)
C26F 0.0205(18) 0.038(2) 0.0217(18) 0.0124(17) 0.0014(15) -0.0051(17)
N31F 0.0248(17) 0.0472(19) 0.0159(17) -0.0029(16) 0.0036(14) 0.0087(16)
C32F 0.0288(18) 0.0452(18) 0.0185(17) -0.0061(16) 0.0003(15) 0.0113(16)
C33F 0.037(2) 0.058(2) 0.025(2) -0.008(2) 0.0023(17) 0.0179(19)
C34F 0.043(2) 0.072(2) 0.028(2) -0.006(2) 0.0083(17) 0.022(2)
C35F 0.035(2) 0.069(2) 0.022(2) 0.000(2) 0.0083(18) 0.019(2)
C36F 0.029(2) 0.058(2) 0.018(2) 0.0011(19) 0.0067(17) 0.0116(19)
C37F 0.058(3) 0.085(3) 0.039(3) -0.011(3) 0.014(2) 0.032(3)
O38F 0.109(5) 0.115(5) 0.075(4) -0.002(4) 0.008(4) 0.061(4)
N41F 0.0314(16) 0.0266(16) 0.0188(16) 0.0017(14) -0.0007(14) -0.0015(14)
N42F 0.0270(17) 0.0247(15) 0.0177(17) -0.0013(14) -0.0001(14) 0.0020(14)
C43F 0.0318(18) 0.0322(17) 0.0203(17) -0.0059(16) -0.0014(15) 0.0062(15)
C44F 0.039(2) 0.0312(19) 0.026(2) -0.0046(18) -0.0034(18) 0.0065(18)
C45F 0.040(2) 0.0284(19) 0.025(2) 0.0004(18) -0.0024(18) 0.0001(18)
C46F 0.0294(18) 0.034(2) 0.0180(18) 0.0040(18) 0.0009(16) -0.0061(17)
C51F 0.0267(17) 0.047(2) 0.0208(16) 0.0128(16) -0.0010(15) -0.0069(17)
C52F 0.0291(19) 0.057(2) 0.025(2) 0.008(2) -0.0043(18) -0.002(2)
C53F 0.034(2) 0.066(3) 0.028(2) 0.003(2) -0.0072(18) -0.002(2)
C54F 0.036(2) 0.068(3) 0.027(2) 0.004(2) -0.0077(19) -0.005(2)
C55F 0.0340(18) 0.059(2) 0.0210(17) 0.0068(18) -0.0038(16) -0.0076(18)
C56F 0.0302(17) 0.049(2) 0.0188(16) 0.0111(16) -0.0016(15) -0.0094(17)
C57F 0.0323(17) 0.043(2) 0.0185(17) 0.0066(17) -0.0004(15) -0.0096(17)
C58F 0.038(2) 0.051(2) 0.0219(19) 0.0016(19) 0.0003(18) -0.011(2)
C59F 0.041(2) 0.058(3) 0.022(2) -0.001(2) -0.0003(19) -0.011(2)
C60F 0.041(2) 0.062(3) 0.023(2) 0.003(2) -0.0035(19) -0.009(2)
N11G 0.036(2) 0.0268(19) 0.0401(18) 0.0132(15) 0.0065(16) 0.0141(16)
C12G 0.0328(18) 0.0297(18) 0.0360(18) 0.0138(15) 0.0073(16) 0.0128(15)
C13G 0.037(2) 0.035(2) 0.039(2) 0.0153(18) 0.0073(18) 0.0164(18)
C14G 0.042(2) 0.038(2) 0.045(2) 0.0146(17) 0.0082(18) 0.0206(18)
C15G 0.045(2) 0.033(2) 0.049(2) 0.0130(18) 0.007(2) 0.0195(19)
C16G 0.042(2) 0.030(2) 0.046(2) 0.0117(19) 0.008(2) 0.0174(18)
C17G 0.046(3) 0.045(3) 0.047(2) 0.016(2) 0.007(2) 0.022(2)
O18G 0.047(3) 0.052(3) 0.047(3) 0.013(2) 0.004(2) 0.021(2)
N21G 0.0225(15) 0.0218(16) 0.0280(16) 0.0070(14) 0.0069(14) 0.0071(13)
N22G 0.0242(17) 0.0233(17) 0.0277(16) 0.0082(13) 0.0076(15) 0.0088(14)
C23G 0.0265(17) 0.0267(17) 0.0297(17) 0.0117(15) 0.0074(15) 0.0095(15)
C24G 0.0260(19) 0.029(2) 0.0296(19) 0.0089(16) 0.0049(17) 0.0067(17)
C25G 0.0239(19) 0.0269(19) 0.0288(18) 0.0058(17) 0.0067(17) 0.0071(16)
C26G 0.0214(17) 0.0227(19) 0.0289(19) 0.0085(17) 0.0070(16) 0.0049(16)
N31G 0.0205(17) 0.0299(18) 0.0393(18) 0.0111(15) 0.0018(16) 0.0087(15)
C32G 0.0219(17) 0.0314(18) 0.0383(18) 0.0107(15) 0.0019(16) 0.0077(15)
C33G 0.028(2) 0.040(2) 0.044(2) 0.0141(19) -0.0019(19) 0.0100(18)
C34G 0.032(2) 0.045(2) 0.052(2) 0.0159(19) -0.0032(19) 0.0144(18)
C35G 0.031(2) 0.039(2) 0.054(2) 0.0147(19) -0.001(2) 0.0157(19)
C36G 0.026(2) 0.034(2) 0.049(2) 0.0119(19) 0.0010(19) 0.0122(17)
C37G 0.043(3) 0.058(3) 0.060(3) 0.020(2) -0.007(2) 0.021(2)
O38G 0.068(4) 0.083(4) 0.064(3) 0.010(3) -0.012(3) 0.028(3)
N41G 0.0205(16) 0.0217(15) 0.0285(16) 0.0049(14) 0.0073(14) 0.0035(13)
N42G 0.0200(17) 0.0233(16) 0.0289(16) 0.0059(13) 0.0057(15) 0.0060(14)
C43G 0.0201(17) 0.0279(17) 0.0314(17) 0.0085(14) 0.0047(15) 0.0044(14)
C44G 0.026(2) 0.030(2) 0.0309(19) 0.0063(16) 0.0059(18) 0.0015(17)
C45G 0.0265(19) 0.0265(19) 0.0288(18) 0.0048(17) 0.0076(17) 0.0024(17)
C46G 0.0202(17) 0.0218(18) 0.0302(19) 0.0062(16) 0.0069(16) 0.0029(15)
C51G 0.0238(16) 0.0266(18) 0.0336(19) 0.0078(16) 0.0098(15) 0.0035(15)
C52G 0.0273(19) 0.031(2) 0.038(2) 0.0109(18) 0.0086(18) 0.0057(17)
C53G 0.031(2) 0.034(2) 0.042(2) 0.014(2) 0.0080(19) 0.0020(18)
C54G 0.0276(19) 0.032(2) 0.042(2) 0.0118(19) 0.0080(18) -0.0015(18)
C55G 0.0232(16) 0.0267(18) 0.040(2) 0.0080(16) 0.0086(16) 0.0002(15)
C56G 0.0216(15) 0.0247(17) 0.0339(18) 0.0057(15) 0.0094(15) 0.0021(15)
C57G 0.0207(16) 0.0267(17) 0.0324(18) 0.0049(15) 0.0084(15) 0.0008(15)
C58G 0.0235(18) 0.029(2) 0.036(2) 0.0073(18) 0.0045(17) 0.0018(17)
C59G 0.0233(19) 0.032(2) 0.040(2) 0.0082(19) 0.0040(18) 0.0023(18)
C60G 0.0223(18) 0.030(2) 0.042(2) 0.0082(19) 0.0075(18) -0.0002(17)
N11H 0.0327(16) 0.0242(18) 0.035(2) 0.0088(16) 0.0069(16) 0.0003(15)
C12H 0.0315(17) 0.0238(18) 0.0360(19) 0.0073(16) 0.0045(16) -0.0005(15)
C13H 0.0354(19) 0.028(2) 0.041(2) 0.0093(19) 0.0046(19) -0.0051(18)
C14H 0.0390(19) 0.032(2) 0.047(2) 0.0122(18) 0.0069(18) -0.0069(17)
C15H 0.039(2) 0.029(2) 0.044(2) 0.012(2) 0.0092(19) -0.0042(19)
C16H 0.036(2) 0.025(2) 0.041(2) 0.0113(18) 0.0078(19) 0.0004(18)
C17H 0.041(2) 0.042(3) 0.056(3) 0.014(2) 0.006(2) -0.012(2)
O18H 0.045(3) 0.072(4) 0.076(4) 0.027(3) 0.002(3) -0.010(3)
N21H 0.0278(16) 0.0191(16) 0.0284(17) 0.0035(14) 0.0042(14) 0.0034(14)
N22H 0.0281(16) 0.0207(17) 0.0295(18) 0.0054(15) 0.0026(15) 0.0010(15)
C23H 0.0288(16) 0.0219(17) 0.0316(18) 0.0052(15) 0.0029(15) 0.0016(15)
C24H 0.0284(19) 0.024(2) 0.033(2) 0.0040(18) 0.0019(17) 0.0014(17)
C25H 0.0289(18) 0.0222(19) 0.032(2) 0.0045(17) 0.0027(17) 0.0032(17)
C26H 0.0320(19) 0.0212(18) 0.0267(19) 0.0012(16) 0.0068(17) 0.0013(17)
N31H 0.0306(16) 0.034(2) 0.028(2) 0.0060(16) 0.0084(16) -0.0047(15)
C32H 0.0285(17) 0.0377(19) 0.0308(19) 0.0032(16) 0.0092(16) -0.0026(16)
C33H 0.035(2) 0.049(2) 0.045(2) 0.007(2) 0.013(2) -0.006(2)
C34H 0.045(2) 0.056(2) 0.052(2) 0.013(2) 0.017(2) -0.010(2)
C35H 0.045(2) 0.047(2) 0.040(2) 0.012(2) 0.014(2) -0.011(2)
C36H 0.040(2) 0.037(2) 0.031(2) 0.0091(19) 0.0092(19) -0.0069(19)
C37H 0.053(3) 0.073(3) 0.072(3) 0.019(3) 0.020(3) -0.015(3)
O38H 0.095(4) 0.105(5) 0.088(4) 0.033(4) 0.038(4) -0.016(4)
N41H 0.0232(15) 0.0277(16) 0.0227(17) 0.0042(14) 0.0030(14) 0.0048(14)
N42H 0.0204(16) 0.0278(18) 0.0228(17) 0.0048(15) 0.0037(14) 0.0033(14)
C43H 0.0216(16) 0.0330(18) 0.0264(18) 0.0014(15) 0.0060(15) 0.0021(15)
C44H 0.0231(18) 0.035(2) 0.029(2) -0.0006(18) 0.0029(17) 0.0044(17)
C45H 0.0241(18) 0.031(2) 0.027(2) 0.0007(18) 0.0013(17) 0.0064(17)
C46H 0.0268(18) 0.0263(18) 0.0219(19) 0.0045(16) 0.0023(17) 0.0039(16)
C51H 0.0383(19) 0.0255(17) 0.0284(18) -0.0007(16) 0.0072(16) 0.0008(16)
C52H 0.048(2) 0.029(2) 0.038(2) -0.0054(19) 0.010(2) -0.0043(19)
C53H 0.054(2) 0.034(2) 0.041(2) -0.008(2) 0.013(2) -0.006(2)
C54H 0.054(2) 0.036(2) 0.039(2) -0.009(2) 0.013(2) -0.002(2)
C55H 0.046(2) 0.0333(19) 0.0326(19) -0.0048(17) 0.0096(17) 0.0024(17)
C56H 0.0373(18) 0.0273(17) 0.0267(18) 0.0006(15) 0.0048(15) 0.0036(15)
C57H 0.0322(18) 0.0286(17) 0.0244(18) 0.0025(15) 0.0033(16) 0.0052(15)
C58H 0.037(2) 0.036(2) 0.027(2) 0.0005(18) 0.0073(18) 0.0049(19)
C59H 0.043(2) 0.039(2) 0.030(2) -0.0030(19) 0.0103(19) 0.0044(19)
C60H 0.048(2) 0.039(2) 0.033(2) -0.005(2) 0.0107(19) 0.0022(19)
N11J 0.055(2) 0.0259(18) 0.046(2) -0.0005(17) 0.0219(19) 0.0042(17)
C12J 0.050(2) 0.0286(18) 0.045(2) 0.0001(17) 0.0184(18) 0.0062(16)
C13J 0.066(3) 0.038(2) 0.054(2) -0.006(2) 0.027(2) 0.004(2)
C14J 0.083(3) 0.045(2) 0.066(3) -0.011(2) 0.033(2) -0.003(2)
C15J 0.079(3) 0.040(2) 0.062(3) -0.010(2) 0.030(2) -0.005(2)
C16J 0.067(3) 0.032(2) 0.055(3) -0.004(2) 0.025(2) -0.003(2)
C17J 0.099(4) 0.054(3) 0.080(3) -0.019(3) 0.038(3) -0.002(3)
O18J 0.131(5) 0.062(3) 0.113(5) -0.025(4) 0.043(5) -0.010(4)
N21J 0.0236(16) 0.0258(16) 0.0273(16) 0.0068(14) 0.0063(14) 0.0066(14)
N22J 0.0243(16) 0.0246(17) 0.0299(18) 0.0063(15) 0.0075(15) 0.0069(14)
C23J 0.0312(18) 0.0289(17) 0.0345(19) 0.0033(15) 0.0103(16) 0.0088(15)
C24J 0.0279(19) 0.031(2) 0.030(2) 0.0042(17) 0.0076(17) 0.0087(17)
C25J 0.0245(19) 0.0302(19) 0.028(2) 0.0059(17) 0.0068(16) 0.0075(17)
C26J 0.0237(19) 0.0257(19) 0.0272(18) 0.0068(16) 0.0057(16) 0.0096(16)
N31J 0.0198(17) 0.0306(17) 0.0190(17) -0.0022(14) 0.0049(14) 0.0012(14)
C32J 0.0205(16) 0.0315(17) 0.0187(16) 0.0015(14) 0.0046(14) 0.0037(14)
C33J 0.0247(19) 0.0350(19) 0.0206(19) -0.0003(16) 0.0067(16) 0.0057(16)
C34J 0.0327(17) 0.0401(17) 0.0276(17) -0.0068(15) 0.0065(15) 0.0044(16)
C35J 0.031(2) 0.036(2) 0.026(2) -0.0062(18) 0.0041(17) 0.0008(18)
C36J 0.0247(19) 0.033(2) 0.0233(19) -0.0035(17) 0.0035(17) -0.0006(17)
C37J 0.0396(17) 0.0458(18) 0.0325(17) -0.0120(16) 0.0072(15) 0.0048(16)
O38J 0.045(4) 0.059(4) 0.045(4) -0.016(3) 0.015(3) 0.003(3)
C38J 0.0396(17) 0.0458(18) 0.0325(17) -0.0120(16) 0.0072(15) 0.0048(16)
O39J 0.037(3) 0.045(3) 0.029(3) -0.009(3) 0.007(3) 0.001(3)
N41J 0.0139(14) 0.0238(15) 0.0204(16) 0.0056(13) 0.0033(13) 0.0028(12)
N42J 0.0140(15) 0.0241(16) 0.0191(16) 0.0054(14) 0.0036(13) 0.0018(13)
C43J 0.0161(15) 0.0299(16) 0.0165(16) 0.0050(14) 0.0041(14) 0.0032(14)
C44J 0.0159(17) 0.0316(19) 0.0192(19) 0.0053(16) 0.0050(15) 0.0054(16)
C45J 0.0150(17) 0.0271(18) 0.0196(18) 0.0080(16) 0.0035(15) 0.0047(15)
C46J 0.0150(17) 0.0242(17) 0.0230(18) 0.0057(15) 0.0035(15) 0.0052(15)
C51J 0.0256(17) 0.0306(18) 0.0290(17) 0.0072(15) 0.0036(15) 0.0114(15)
C52J 0.033(2) 0.036(2) 0.034(2) 0.0073(18) 0.0004(19) 0.0190(18)
C53J 0.039(2) 0.040(2) 0.038(2) 0.0090(19) -0.001(2) 0.0217(19)
C54J 0.037(2) 0.039(2) 0.036(2) 0.0111(19) -0.0009(19) 0.0209(18)
C55J 0.0288(18) 0.0349(18) 0.0315(17) 0.0117(16) 0.0011(16) 0.0149(16)
C56J 0.0226(17) 0.0304(17) 0.0269(16) 0.0095(15) 0.0032(15) 0.0112(15)
C57J 0.0171(16) 0.0279(17) 0.0243(16) 0.0085(15) 0.0043(15) 0.0071(14)
C58J 0.0199(18) 0.032(2) 0.0248(18) 0.0083(17) 0.0051(16) 0.0066(17)
C59J 0.0220(19) 0.036(2) 0.027(2) 0.0105(17) 0.0037(17) 0.0080(17)
C60J 0.026(2) 0.036(2) 0.0307(19) 0.0119(18) 0.0019(18) 0.0117(17)
N11K 0.0207(17) 0.0269(17) 0.0342(18) 0.0021(14) 0.0099(15) 0.0071(14)
C12K 0.0211(16) 0.0235(17) 0.0333(18) 0.0033(15) 0.0080(15) 0.0079(14)
C13K 0.0258(19) 0.0266(19) 0.035(2) 0.0000(17) 0.0065(17) 0.0099(17)
C14K 0.0315(19) 0.0307(19) 0.039(2) -0.0032(17) 0.0090(17) 0.0132(16)
C15K 0.029(2) 0.034(2) 0.040(2) -0.0027(18) 0.0142(18) 0.0120(17)
C16K 0.0238(19) 0.031(2) 0.038(2) 0.0003(17) 0.0134(17) 0.0079(17)
C17K 0.040(2) 0.036(2) 0.044(3) -0.010(2) 0.007(2) 0.0161(19)
O18K 0.048(3) 0.041(3) 0.056(3) -0.019(2) 0.006(2) 0.008(2)
N21K 0.0185(15) 0.0227(16) 0.0277(16) 0.0078(14) 0.0071(13) 0.0065(13)
N22K 0.0190(15) 0.0210(16) 0.0270(17) 0.0082(14) 0.0083(14) 0.0065(13)
C23K 0.0206(16) 0.0225(16) 0.0307(17) 0.0058(14) 0.0070(14) 0.0070(14)
C24K 0.0217(18) 0.0250(19) 0.033(2) 0.0053(17) 0.0068(17) 0.0022(16)
C25K 0.0185(18) 0.0247(19) 0.032(2) 0.0084(17) 0.0079(16) 0.0029(15)
C26K 0.0218(18) 0.0253(19) 0.0277(18) 0.0073(16) 0.0053(16) 0.0075(16)
N31K 0.0237(17) 0.0313(17) 0.0178(17) 0.0017(14) 0.0028(14) 0.0034(15)
C32K 0.0212(16) 0.0322(17) 0.0184(17) 0.0008(14) 0.0010(14) 0.0026(15)
C33K 0.0270(19) 0.037(2) 0.0205(19) -0.0026(17) 0.0024(16) 0.0016(18)
C34K 0.0328(19) 0.0397(19) 0.0223(18) -0.0030(16) 0.0057(16) 0.0032(17)
C35K 0.034(2) 0.039(2) 0.020(2) 0.0006(17) 0.0070(18) 0.0035(18)
C36K 0.030(2) 0.036(2) 0.0202(19) 0.0016(17) 0.0067(16) 0.0040(18)
C37K 0.043(2) 0.045(2) 0.028(2) -0.008(2) 0.010(2) 0.000(2)
O38K 0.054(3) 0.054(3) 0.044(3) -0.012(3) 0.017(2) -0.009(2)
N41K 0.0188(15) 0.0298(16) 0.0212(16) 0.0042(14) 0.0038(13) 0.0032(13)
N42K 0.0175(15) 0.0275(17) 0.0174(17) 0.0036(14) 0.0023(13) 0.0026(13)
C43K 0.0194(16) 0.0299(17) 0.0193(17) 0.0022(14) 0.0015(14) 0.0029(14)
C44K 0.0219(18) 0.030(2) 0.0237(19) 0.0029(17) 0.0025(16) 0.0014(16)
C45K 0.0198(18) 0.0302(19) 0.0233(19) 0.0055(17) 0.0040(16) 0.0024(16)
C46K 0.0202(18) 0.0302(18) 0.0239(19) 0.0058(16) 0.0030(16) 0.0073(16)
C51K 0.0262(18) 0.0288(18) 0.0309(17) 0.0098(15) 0.0037(16) 0.0092(15)
C52K 0.032(2) 0.032(2) 0.037(2) 0.0111(18) 0.0025(19) 0.0146(18)
C53K 0.038(2) 0.036(2) 0.042(2) 0.0116(19) 0.000(2) 0.0182(19)
C54K 0.038(2) 0.037(2) 0.041(2) 0.0116(19) -0.002(2) 0.0183(19)
C55K 0.0339(19) 0.0363(19) 0.0352(18) 0.0103(16) -0.0022(17) 0.0139(16)
C56K 0.0260(17) 0.0322(17) 0.0297(17) 0.0103(15) 0.0020(16) 0.0105(15)
C57K 0.0235(17) 0.0334(18) 0.0272(17) 0.0082(16) 0.0022(15) 0.0084(15)
C58K 0.031(2) 0.040(2) 0.0281(19) 0.0073(18) -0.0002(18) 0.0096(19)
C59K 0.037(2) 0.044(2) 0.032(2) 0.0072(19) -0.0036(19) 0.011(2)
C60K 0.038(2) 0.044(2) 0.036(2) 0.0091(19) -0.006(2) 0.0133(19)
N11L 0.0299(18) 0.0310(18) 0.0183(16) 0.0089(14) -0.0016(15) 0.0036(15)
C12L 0.0322(18) 0.0304(17) 0.0203(16) 0.0087(15) -0.0008(15) 0.0036(15)
C13L 0.035(2) 0.033(2) 0.0259(18) 0.0094(17) -0.0016(17) 0.0055(17)
C14L 0.0388(18) 0.0400(18) 0.0265(17) 0.0123(15) -0.0019(16) 0.0059(16)
C15L 0.033(2) 0.039(2) 0.0213(19) 0.0110(17) -0.0020(18) 0.0020(18)
C16L 0.030(2) 0.034(2) 0.0197(18) 0.0082(17) -0.0009(17) 0.0015(18)
C17L 0.0455(18) 0.0459(18) 0.0311(17) 0.0144(16) -0.0039(16) 0.0091(16)
O18L 0.056(3) 0.064(4) 0.050(4) 0.014(4) 0.003(3) 0.019(3)
C18L 0.0455(18) 0.0459(18) 0.0311(17) 0.0144(16) -0.0039(16) 0.0091(16)
O19L 0.053(4) 0.048(4) 0.031(3) 0.016(3) -0.003(3) 0.005(3)
N21L 0.0270(16) 0.0263(16) 0.0165(15) 0.0057(13) 0.0018(14) 0.0015(14)
N22L 0.0281(18) 0.0246(16) 0.0160(15) 0.0055(13) 0.0010(14) 0.0014(14)
C23L 0.0301(17) 0.0251(17) 0.0184(16) 0.0077(14) 0.0008(15) 0.0031(15)
C24L 0.030(2) 0.0269(19) 0.0206(18) 0.0060(16) 0.0026(17) 0.0030(17)
C25L 0.0283(19) 0.0277(19) 0.0196(18) 0.0043(16) 0.0033(17) 0.0026(16)
C26L 0.0261(17) 0.0271(19) 0.0174(18) 0.0059(17) 0.0015(16) -0.0007(16)
N31L 0.0150(16) 0.0345(18) 0.0177(16) 0.0011(14) 0.0008(14) 0.0043(14)
C32L 0.0143(16) 0.0334(17) 0.0191(15) 0.0024(14) 0.0008(14) 0.0049(14)
C33L 0.0178(18) 0.038(2) 0.0236(17) 0.0049(17) 0.0001(16) 0.0066(16)
C34L 0.0244(16) 0.0442(18) 0.0256(16) 0.0047(15) -0.0011(15) 0.0054(15)
C35L 0.0225(19) 0.043(2) 0.0211(19) 0.0022(17) -0.0028(17) 0.0017(17)
C36L 0.0202(19) 0.039(2) 0.0196(18) 0.0003(17) -0.0007(16) 0.0025(17)
C37L 0.0324(16) 0.0467(17) 0.0317(16) 0.0067(16) -0.0037(15) 0.0080(15)
C38L 0.0324(16) 0.0467(17) 0.0317(16) 0.0067(16) -0.0037(15) 0.0080(15)
O39L 0.055(4) 0.066(4) 0.045(3) 0.014(3) 0.001(3) 0.007(4)
N41L 0.0136(14) 0.0244(15) 0.0159(14) 0.0013(13) 0.0027(13) 0.0045(13)
N42L 0.0121(15) 0.0252(16) 0.0162(15) 0.0010(13) 0.0029(13) 0.0040(13)
C43L 0.0133(15) 0.0275(16) 0.0177(15) 0.0016(14) 0.0018(14) 0.0051(14)
C44L 0.0169(18) 0.0258(18) 0.0215(18) 0.0010(16) 0.0028(16) 0.0071(16)
C45L 0.0178(18) 0.0258(18) 0.0193(18) -0.0010(16) 0.0024(16) 0.0047(16)
C46L 0.0161(17) 0.0253(18) 0.0167(17) 0.0016(15) 0.0032(15) 0.0058(15)
C51L 0.0216(16) 0.0283(18) 0.0221(17) -0.0012(15) 0.0079(14) 0.0027(15)
C52L 0.0233(18) 0.032(2) 0.027(2) 0.0011(18) 0.0085(17) 0.0017(17)
C53L 0.0229(19) 0.038(2) 0.032(2) 0.0012(19) 0.0073(18) 0.0002(18)
C54L 0.0235(18) 0.040(2) 0.031(2) 0.0024(18) 0.0099(17) -0.0026(18)
C55L 0.0281(17) 0.0376(19) 0.0275(18) 0.0030(16) 0.0099(15) -0.0014(16)
C56L 0.0269(16) 0.0308(18) 0.0220(17) 0.0006(15) 0.0076(15) 0.0003(15)
C57L 0.0290(16) 0.0303(18) 0.0220(17) 0.0041(16) 0.0056(15) -0.0026(16)
C58L 0.034(2) 0.035(2) 0.025(2) 0.0085(18) 0.0040(18) -0.0031(18)
C59L 0.037(2) 0.040(2) 0.029(2) 0.0096(19) 0.0065(18) -0.0050(19)
C60L 0.034(2) 0.041(2) 0.031(2) 0.0075(18) 0.0108(18) -0.0042(19)
N11M 0.0187(15) 0.0284(18) 0.0239(18) -0.0040(15) 0.0079(14) -0.0018(14)
C12M 0.0198(15) 0.0254(17) 0.0238(17) -0.0033(15) 0.0096(14) -0.0010(15)
C13M 0.0238(17) 0.031(2) 0.028(2) -0.0020(18) 0.0121(17) -0.0043(17)
C14M 0.0263(17) 0.042(2) 0.035(2) -0.0041(18) 0.0111(17) -0.0080(17)
C15M 0.0233(19) 0.041(2) 0.033(2) -0.0058(19) 0.0077(18) -0.0058(18)
C16M 0.0201(17) 0.036(2) 0.029(2) -0.0045(18) 0.0064(17) -0.0036(17)
C17M 0.035(2) 0.054(3) 0.045(3) -0.003(2) 0.017(2) -0.016(2)
O18M 0.050(3) 0.097(4) 0.086(4) 0.002(4) 0.019(3) 0.000(3)
N21M 0.0171(14) 0.0227(16) 0.0196(16) 0.0015(14) 0.0041(13) 0.0018(13)
N22M 0.0163(15) 0.0210(16) 0.0181(16) -0.0006(14) 0.0045(13) 0.0032(13)
C23M 0.0197(15) 0.0219(17) 0.0207(16) -0.0012(14) 0.0072(14) 0.0008(14)
C24M 0.0225(18) 0.0232(19) 0.0206(19) 0.0013(16) 0.0081(16) 0.0009(16)
C25M 0.0214(17) 0.0230(19) 0.0204(19) 0.0021(16) 0.0042(16) 0.0010(16)
C26M 0.0170(17) 0.0252(18) 0.0210(18) 0.0025(16) 0.0055(15) 0.0043(16)
N31M 0.0143(15) 0.0279(18) 0.0340(19) 0.0058(16) 0.0066(14) 0.0044(14)
C32M 0.0163(15) 0.0290(18) 0.0315(18) 0.0059(15) 0.0096(15) 0.0033(14)
C33M 0.0195(17) 0.033(2) 0.037(2) 0.0074(18) 0.0117(17) 0.0016(16)
C34M 0.0213(17) 0.038(2) 0.043(2) 0.0060(18) 0.0103(17) -0.0006(16)
C35M 0.0181(18) 0.035(2) 0.042(2) 0.0035(19) 0.0067(18) 0.0033(17)
C36M 0.0162(17) 0.032(2) 0.039(2) 0.0049(19) 0.0046(17) 0.0055(16)
C37M 0.028(2) 0.047(3) 0.052(3) 0.010(2) 0.013(2) -0.005(2)
O38M 0.060(3) 0.079(4) 0.068(4) 0.036(3) 0.003(3) -0.029(3)
N41M 0.0163(14) 0.0247(16) 0.0288(17) 0.0050(14) 0.0060(13) 0.0066(13)
N42M 0.0147(15) 0.0244(17) 0.0267(17) 0.0063(14) 0.0079(14) 0.0065(13)
C43M 0.0171(15) 0.0263(17) 0.0301(18) 0.0067(15) 0.0098(14) 0.0043(14)
C44M 0.0192(18) 0.0260(19) 0.031(2) 0.0070(17) 0.0102(16) 0.0039(16)
C45M 0.0177(17) 0.0262(19) 0.030(2) 0.0070(17) 0.0068(16) 0.0067(16)
C46M 0.0185(17) 0.0251(18) 0.0274(19) 0.0047(16) 0.0094(16) 0.0064(15)
C51M 0.0253(17) 0.0286(17) 0.0222(17) 0.0014(15) 0.0060(14) 0.0049(15)
C52M 0.0261(19) 0.031(2) 0.025(2) -0.0009(17) 0.0079(17) 0.0030(17)
C53M 0.030(2) 0.035(2) 0.029(2) -0.0041(18) 0.0071(18) 0.0024(18)
C54M 0.028(2) 0.034(2) 0.028(2) -0.0040(18) 0.0062(17) 0.0049(17)
C55M 0.0250(17) 0.0302(17) 0.0253(17) 0.0000(15) 0.0072(15) 0.0088(15)
C56M 0.0226(16) 0.0284(17) 0.0240(17) 0.0025(15) 0.0061(14) 0.0078(14)
C57M 0.0242(17) 0.0275(17) 0.0261(17) 0.0043(15) 0.0087(15) 0.0083(14)
C58M 0.0267(19) 0.031(2) 0.029(2) 0.0024(17) 0.0107(17) 0.0051(17)
C59M 0.030(2) 0.034(2) 0.031(2) 0.0001(18) 0.0150(18) 0.0067(18)
C60M 0.031(2) 0.033(2) 0.029(2) -0.0030(18) 0.0130(17) 0.0065(17)
Cl11 0.0223(6) 0.0296(7) 0.0193(7) 0.0015(6) 0.0039(5) 0.0030(5)
O12 0.047(3) 0.038(2) 0.042(3) -0.013(2) 0.006(2) 0.002(2)
O13 0.028(2) 0.054(3) 0.038(3) -0.001(2) 0.007(2) -0.0077(19)
O14 0.038(2) 0.047(3) 0.039(3) 0.008(2) -0.004(2) 0.013(2)
O15 0.047(3) 0.049(3) 0.023(2) 0.008(2) 0.009(2) 0.003(2)
Cl21 0.0215(6) 0.0256(7) 0.0224(7) 0.0037(6) 0.0030(5) 0.0051(5)
O22 0.030(2) 0.042(3) 0.050(3) 0.005(2) 0.011(2) 0.0133(19)
O23 0.036(2) 0.047(3) 0.040(3) 0.001(2) -0.006(2) -0.004(2)
O24 0.045(3) 0.0274(19) 0.048(3) 0.007(2) 0.006(2) 0.0038(19)
O25 0.055(3) 0.050(3) 0.027(2) 0.007(2) 0.011(2) 0.010(2)
Cl31 0.0404(9) 0.0802(13) 0.0278(9) -0.0012(9) 0.0081(7) 0.0163(9)
O32 0.056(3) 0.109(4) 0.055(3) -0.016(3) 0.000(3) 0.035(3)
O33 0.051(3) 0.079(3) 0.029(2) -0.004(2) 0.000(2) 0.013(3)
O34 0.051(3) 0.087(3) 0.043(3) 0.010(3) 0.022(3) 0.002(3)
O35 0.064(3) 0.073(3) 0.026(2) 0.006(2) 0.013(2) 0.009(3)
Cl41 0.0468(10) 0.0741(13) 0.0364(10) 0.0140(9) 0.0048(8) 0.0261(9)
O42 0.068(3) 0.075(3) 0.047(3) 0.004(3) 0.008(3) 0.031(3)
O43 0.112(4) 0.079(3) 0.068(4) 0.021(3) 0.017(4) 0.041(3)
O44 0.064(3) 0.109(4) 0.094(4) 0.003(4) -0.008(3) 0.010(3)
O45 0.075(4) 0.080(4) 0.039(2) 0.017(3) 0.011(3) 0.010(3)
Cl51 0.0167(7) 0.0702(12) 0.0365(9) -0.0082(8) 0.0076(6) -0.0007(7)
O52 0.022(2) 0.077(3) 0.044(3) -0.004(3) 0.0104(19) -0.002(2)
O53 0.042(3) 0.074(3) 0.057(3) 0.002(2) 0.018(2) 0.000(2)
O54 0.025(2) 0.077(3) 0.036(2) -0.011(2) 0.0058(19) 0.002(2)
O55 0.023(2) 0.090(4) 0.040(2) -0.019(3) 0.0024(18) 0.003(2)
Cl61 0.0576(13) 0.0785(16) 0.0849(18) -0.0001(14) 0.0126(13) 0.0075(12)
O62 0.052(3) 0.079(4) 0.074(4) -0.011(3) 0.002(3) 0.006(3)
O63 0.051(3) 0.080(4) 0.117(5) -0.031(4) 0.015(3) 0.000(3)
O64 0.082(4) 0.085(4) 0.111(4) -0.021(3) 0.016(4) 0.007(3)
O65 0.084(4) 0.122(5) 0.097(4) 0.020(3) 0.007(4) 0.004(4)
Cl71 0.0273(10) 0.138(2) 0.0881(18) 0.0575(18) 0.0025(11) 0.0191(12)
O72 0.038(2) 0.164(5) 0.099(4) 0.058(4) -0.012(3) -0.003(3)
O73 0.069(4) 0.145(5) 0.100(4) 0.036(4) 0.016(4) 0.033(3)
O74 0.056(4) 0.173(5) 0.086(3) 0.027(4) 0.006(3) 0.006(4)
O75 0.063(4) 0.133(4) 0.132(5) 0.056(4) 0.028(4) 0.013(3)
Cl81 0.210(4) 0.0690(18) 0.101(2) -0.0217(17) 0.096(3) -0.060(2)
O82 0.222(6) 0.063(4) 0.090(4) -0.021(3) 0.078(4) -0.056(4)
O83 0.184(6) 0.069(3) 0.144(5) -0.026(4) 0.090(5) -0.050(4)
O84 0.241(6) 0.106(5) 0.108(3) -0.001(4) 0.067(5) -0.068(5)
O85 0.276(10) 0.128(9) 0.142(10) -0.006(9) 0.115(7) 0.018(8)
Cl91 0.161(3) 0.0404(11) 0.0757(17) -0.0012(11) 0.0661(18) -0.0018(14)
O92 0.160(5) 0.036(3) 0.063(3) -0.002(2) 0.047(4) -0.002(3)
O93 0.164(4) 0.073(4) 0.130(5) 0.007(4) 0.056(4) 0.014(3)
O94 0.140(4) 0.034(3) 0.057(3) 0.011(3) 0.046(3) 0.000(3)
O95 0.191(5) 0.069(4) 0.067(3) -0.002(3) 0.068(4) -0.033(4)
Cl1A 0.100(2) 0.172(3) 0.111(2) 0.095(2) 0.0767(19) 0.096(2)
O2A 0.107(4) 0.175(4) 0.125(5) 0.102(4) 0.059(4) 0.081(4)
O3A 0.100(4) 0.180(5) 0.124(4) 0.104(4) 0.063(3) 0.085(4)
O4A 0.124(5) 0.194(5) 0.124(4) 0.087(4) 0.084(4) 0.109(4)
O5A 0.103(3) 0.157(5) 0.110(4) 0.071(4) 0.071(3) 0.085(3)
Cl1B 0.0599(13) 0.0526(12) 0.0738(15) 0.0185(11) 0.0150(11) 0.0021(10)
O2B 0.089(4) 0.082(4) 0.090(3) 0.031(3) -0.009(3) -0.020(3)
O3B 0.082(4) 0.063(3) 0.084(4) 0.019(3) 0.007(3) 0.016(3)
O4B 0.087(4) 0.079(4) 0.125(4) -0.003(4) 0.046(3) 0.002(3)
O5B 0.065(3) 0.064(3) 0.072(4) 0.015(3) 0.016(3) -0.003(3)
Cl1C 0.0906(17) 0.0557(13) 0.0751(16) 0.0215(12) -0.0488(14) -0.0403(13)
O2C 0.076(3) 0.047(3) 0.064(4) 0.004(3) -0.007(3) -0.023(3)
O3C 0.113(4) 0.088(4) 0.092(4) 0.041(3) -0.054(4) -0.045(4)
O4C 0.120(5) 0.068(3) 0.108(4) -0.002(3) -0.061(4) -0.014(3)
O5C 0.086(3) 0.100(4) 0.080(4) 0.016(3) -0.028(3) -0.046(3)
Cl1D 0.0587(12) 0.0866(15) 0.0194(8) 0.0061(9) 0.0027(8) -0.0084(11)
O2D 0.067(3) 0.068(3) 0.0221(19) 0.009(2) 0.003(2) -0.008(3)
O3D 0.109(4) 0.079(4) 0.048(3) 0.005(3) -0.023(3) -0.020(3)
O4D 0.104(4) 0.073(3) 0.043(3) 0.004(3) 0.014(3) -0.011(3)
O5D 0.099(4) 0.104(4) 0.068(4) 0.010(4) 0.017(3) 0.020(3)
Cl1E 0.0326(9) 0.0586(11) 0.0598(12) -0.0182(10) 0.0064(8) 0.0135(8)
O2E 0.071(4) 0.062(2) 0.087(4) -0.010(3) 0.021(3) 0.006(3)
O3E 0.042(3) 0.089(4) 0.080(4) -0.025(3) -0.001(3) 0.032(3)
O4E 0.058(3) 0.067(3) 0.059(3) -0.013(3) 0.006(2) 0.015(3)
O5E 0.034(2) 0.077(3) 0.057(3) 0.006(3) 0.000(2) 0.010(2)
O3S 0.043(3) 0.045(3) 0.086(5) 0.008(3) 0.012(3) -0.005(3)
O4S 0.053(4) 0.065(4) 0.066(4) -0.006(3) 0.012(3) 0.010(3)
O5S 0.062(4) 0.060(4) 0.075(5) 0.025(4) 0.014(4) 0.020(3)
O6S 0.068(4) 0.074(4) 0.070(4) 0.035(4) 0.031(4) 0.045(4)
O7S 0.095(5) 0.089(5) 0.043(4) 0.029(4) 0.016(4) 0.049(4)
O8S 0.081(5) 0.085(5) 0.069(5) 0.017(4) -0.018(4) 0.021(4)
O9S 0.068(5) 0.064(4) 0.101(6) 0.037(4) -0.025(4) -0.014(4)
O10S 0.134(8) 0.084(6) 0.055(5) 0.012(4) 0.023(5) 0.032(5)
O11S 0.117(7) 0.060(4) 0.064(5) 0.015(4) 0.013(5) 0.027(4)
O13S 0.084(5) 0.086(5) 0.076(5) 0.015(4) 0.000(4) 0.031(4)
O14S 0.130(7) 0.045(4) 0.086(6) 0.003(4) 0.034(5) 0.009(4)
O15S 0.094(7) 0.082(6) 0.123(8) -0.009(6) -0.008(6) -0.007(5)
O16S 0.104(7) 0.099(7) 0.093(7) 0.014(5) 0.027(6) 0.003(5)
O17S 0.054(4) 0.133(8) 0.071(5) 0.012(5) -0.006(4) 0.015(5)
O18S 0.200(13) 0.104(8) 0.107(9) -0.023(7) 0.060(9) -0.029(8)
O19S 0.082(6) 0.165(11) 0.131(9) -0.077(8) 0.024(6) -0.036(7)
O25S 0.125(9) 0.166(11) 0.097(8) 0.044(8) 0.001(7) 0.036(8)
O27S 0.122(9) 0.188(13) 0.123(10) -0.025(9) -0.028(8) -0.024(9)
O35S 0.166(13) 0.171(13) 0.168(13) 0.043(11) 0.024(11) 0.067(11)

loop_
_atom_type_symbol
_atom_type_description
_atom_type_scat_dispersion_real
_atom_type_scat_dispersion_imag
_atom_type_scat_source
C C 0.0033 0.0016 'International Tables Vol C Tables 4.2.6.8 and 6.1.1.4'
H H 0.0000 0.0000 'International Tables Vol C Tables 4.2.6.8 and 6.1.1.4'
Cl Cl 0.1484 0.1585 'International Tables Vol C Tables 4.2.6.8 and 6.1.1.4'
Co Co 0.3494 0.9721 'International Tables Vol C Tables 4.2.6.8 and 6.1.1.4'
N N 0.0061 0.0033 'International Tables Vol C Tables 4.2.6.8 and 6.1.1.4'
O O 0.0106 0.0060 'International Tables Vol C Tables 4.2.6.8 and 6.1.1.4'

loop_
_geom_angle_atom_site_label_1
_geom_angle_atom_site_label_2
_geom_angle_atom_site_label_3
_geom_angle
N11B Co1 N11C 97.7(2)
N11B Co1 N11A 98.3(2)
N11C Co1 N11A 94.9(2)
N11B Co1 N22C 173.9(2)
N11C Co1 N22C 76.9(2)
N11A Co1 N22C 84.9(2)
N11B Co1 N22B 76.4(2)
N11C Co1 N22B 87.2(2)
N11A Co1 N22B 174.5(2)
N22C Co1 N22B 100.5(2)
N11B Co1 N22A 85.2(2)
N11C Co1 N22A 172.4(2)
N11A Co1 N22A 77.6(2)
N22C Co1 N22A 100.5(2)
N22B Co1 N22A 100.38(19)
N11D Co2 N31A 96.1(2)
N11D Co2 N31F 95.1(2)
N31A Co2 N31F 96.3(2)
N11D Co2 N42F 88.8(2)
N31A Co2 N42F 171.8(2)
N31F Co2 N42F 76.6(2)
N11D Co2 N42A 172.6(2)
N31A Co2 N42A 76.90(19)
N31F Co2 N42A 88.0(2)
N42F Co2 N42A 98.46(19)
N11D Co2 N22D 76.90(19)
N31A Co2 N22D 87.03(19)
N31F Co2 N22D 171.7(2)
N42F Co2 N22D 100.55(19)
N42A Co2 N22D 100.14(19)
N11E Co3 N31B 93.9(2)
N11E Co3 N31D 98.0(2)
N31B Co3 N31D 95.2(2)
N11E Co3 N42B 169.3(2)
N31B Co3 N42B 77.3(2)
N31D Co3 N42B 89.0(2)
N11E Co3 N22E 77.05(19)
N31B Co3 N22E 89.7(2)
N31D Co3 N22E 173.3(2)
N42B Co3 N22E 96.55(19)
N11E Co3 N42D 91.9(2)
N31B Co3 N42D 170.7(2)
N31D Co3 N42D 76.8(2)
N42B Co3 N42D 97.59(19)
N22E Co3 N42D 98.68(18)
N31C Co4 N31E 96.2(2)
N31C Co4 N11F 97.5(2)
N31E Co4 N11F 95.6(2)
N31C Co4 N22F 87.2(2)
N31E Co4 N22F 171.7(2)
N11F Co4 N22F 76.4(2)
N31C Co4 N42E 172.0(2)
N31E Co4 N42E 76.94(19)
N11F Co4 N42E 87.4(2)
N22F Co4 N42E 100.2(2)
N31C Co4 N42C 76.8(2)
N31E Co4 N42C 86.8(2)
N11F Co4 N42C 174.0(2)
N22F Co4 N42C 101.4(2)
N42E Co4 N42C 98.5(2)
N11J Co5 N11H 96.8(2)
N11J Co5 N11G 94.5(3)
N11H Co5 N11G 99.1(2)
N11J Co5 N22H 91.2(2)
N11H Co5 N22H 76.9(2)
N11G Co5 N22H 173.5(2)
N11J Co5 N22J 76.4(2)
N11H Co5 N22J 171.3(2)
N11G Co5 N22J 87.0(2)
N22H Co5 N22J 97.6(2)
N11J Co5 N22G 170.2(2)
N11H Co5 N22G 88.6(2)
N11G Co5 N22G 76.5(2)
N22H Co5 N22G 98.1(2)
N22J Co5 N22G 99.0(2)
N31M Co6 N11K 99.1(2)
N31M Co6 N31G 95.4(2)
N11K Co6 N31G 97.9(2)
N31M Co6 N42G 86.1(2)
N11K Co6 N42G 173.5(2)
N31G Co6 N42G 77.7(2)
N31M Co6 N22K 175.3(2)
N11K Co6 N22K 77.1(2)
N31G Co6 N22K 87.89(19)
N42G Co6 N22K 97.9(2)
N31M Co6 N42M 76.66(19)
N11K Co6 N42M 85.8(2)
N31G Co6 N42M 171.8(2)
N42G Co6 N42M 99.31(19)
N22K Co6 N42M 100.15(18)
N31H Co7 N11L 95.5(2)
N31H Co7 N31K 97.3(2)
N11L Co7 N31K 96.3(2)
N31H Co7 N42K 174.0(2)
N11L Co7 N42K 87.36(19)
N31K Co7 N42K 77.2(2)
N31H Co7 N22L 86.0(2)
N11L Co7 N22L 77.4(2)
N31K Co7 N22L 173.13(19)
N42K Co7 N22L 99.7(2)
N31H Co7 N42H 77.4(2)
N11L Co7 N42H 172.7(2)
N31K Co7 N42H 86.7(2)
N42K Co7 N42H 99.85(18)
N22L Co7 N42H 99.9(2)
N31L Co8 N31J 96.4(2)
N31L Co8 N11M 97.4(2)
N31J Co8 N11M 96.7(2)
N31L Co8 N22M 173.01(19)
N31J Co8 N22M 87.77(19)
N11M Co8 N22M 76.47(19)
N31L Co8 N42L 77.20(19)
N31J Co8 N42L 172.68(19)
N11M Co8 N42L 87.71(19)
N22M Co8 N42L 98.96(18)
N31L Co8 N42J 86.27(18)
N31J Co8 N42J 76.80(19)
N11M Co8 N42J 172.9(2)
N22M Co8 N42J 100.19(17)
N42L Co8 N42J 99.05(18)
C12A N11A C16A 118.5(6)
C12A N11A Co1 115.5(4)
C16A N11A Co1 125.7(5)
N11A C12A C13A 121.3(6)
N11A C12A C23A 116.2(6)
C13A C12A C23A 122.4(7)
C14A C13A C12A 119.9(7)
C14A C13A H13A 120.0
C12A C13A H13A 120.0
C13A C14A C15A 118.3(7)
C13A C14A C17A 119.2(7)
C15A C14A C17A 122.5(7)
C16A C15A C14A 119.2(7)
C16A C15A H15A 120.4
C14A C15A H15A 120.4
N11A C16A C15A 122.7(7)
N11A C16A H16A 118.6
C15A C16A H16A 118.6
O18A C17A C14A 109.1(7)
O18A C17A H17M 109.9
C14A C17A H17M 109.9
O18A C17A H17N 109.9
C14A C17A H17N 109.9
H17M C17A H17N 108.3
C17A O18A H18C 109.5
C25A N21A N22A 110.5(5)
C25A N21A C26A 126.0(6)
N22A N21A C26A 122.0(5)
C23A N22A N21A 106.4(5)
C23A N22A Co1 112.4(4)
N21A N22A Co1 141.1(4)
N22A C23A C24A 110.0(6)
N22A C23A C12A 118.1(6)
C24A C23A C12A 131.9(6)
C25A C24A C23A 104.6(6)
C25A C24A H24A 127.7
C23A C24A H24A 127.7
N21A C25A C24A 108.4(6)
N21A C25A H25A 125.8
C24A C25A H25A 125.8
N21A C26A C51A 116.7(5)
N21A C26A H26M 108.1
C51A C26A H26M 108.1
N21A C26A H26N 108.1
C51A C26A H26N 108.1
H26M C26A H26N 107.3
C32A N31A C36A 118.6(5)
C32A N31A Co2 115.6(4)
C36A N31A Co2 125.7(4)
N31A C32A C33A 122.8(6)
N31A C32A C43A 115.7(5)
C33A C32A C43A 121.5(6)
C34A C33A C32A 118.9(6)
C34A C33A H33A 120.6
C32A C33A H33A 120.6
C35A C34A C33A 118.1(6)
C35A C34A C37A 119.7(6)
C33A C34A C37A 122.2(7)
C34A C35A C36A 119.4(6)
C34A C35A H35A 120.3
C36A C35A H35A 120.3
N31A C36A C35A 122.2(6)
N31A C36A H36A 118.9
C35A C36A H36A 118.9
O38A C37A C34A 113.2(6)
O38A C37A H37M 108.9
C34A C37A H37M 108.9
O38A C37A H37N 108.9
C34A C37A H37N 108.9
H37M C37A H37N 107.7
C37A O38A H38E 109.5
N42A N41A C45A 109.7(5)
N42A N41A C46A 122.9(5)
C45A N41A C46A 124.9(5)
C43A N42A N41A 106.3(5)
C43A N42A Co2 113.3(4)
N41A N42A Co2 140.4(4)
N42A C43A C44A 111.4(5)
N42A C43A C32A 118.3(5)
C44A C43A C32A 130.2(6)
C45A C44A C43A 103.9(5)
C45A C44A H44A 128.1
C43A C44A H44A 128.1
N41A C45A C44A 108.7(5)
N41A C45A H45A 125.7
C44A C45A H45A 125.7
N41A C46A C57A 115.7(4)
N41A C46A H46M 108.4
C57A C46A H46M 108.4
N41A C46A H46N 108.4
C57A C46A H46N 108.4
H46M C46A H46N 107.4
C52A C51A C56A 120.0
C52A C51A C26A 109.6(3)
C56A C51A C26A 130.3(3)
C51A C52A C53A 120.0
C51A C52A H52A 120.0
C53A C52A H52A 120.0
C54A C53A C52A 120.0
C54A C53A H53A 120.0
C52A C53A H53A 120.0
C53A C54A C55A 120.0
C53A C54A H54A 120.0
C55A C54A H54A 120.0
C56A C55A C54A 120.0
C56A C55A C60A 120.0
C54A C55A C60A 120.0
C57A C56A C55A 120.0
C57A C56A C51A 120.0
C55A C56A C51A 120.0
C56A C57A C58A 120.0
C56A C57A C46A 129.8(3)
C58A C57A C46A 110.1(3)
C59A C58A C57A 120.0
C59A C58A H58A 120.0
C57A C58A H58A 120.0
C58A C59A C60A 120.0
C58A C59A H59A 120.0
C60A C59A H59A 120.0
C59A C60A C55A 120.0
C59A C60A H60A 120.0
C55A C60A H60A 120.0
C12B N11B C16B 118.6(5)
C12B N11B Co1 117.2(4)
C16B N11B Co1 124.2(4)
N11B C12B C13B 122.3(6)
N11B C12B C23B 114.9(5)
C13B C12B C23B 122.8(6)
C14B C13B C12B 119.0(6)
C14B C13B H13B 120.5
C12B C13B H13B 120.5
C15B C14B C13B 118.1(6)
C15B C14B C17B 122.0(7)
C13B C14B C17B 119.8(6)
C16B C15B C14B 119.9(6)
C16B C15B H15B 120.1
C14B C15B H15B 120.1
N11B C16B C15B 122.0(6)
N11B C16B H16B 119.0
C15B C16B H16B 119.0
O18B C17B C14B 113.0(6)
O18B C17B H17O 109.0
C14B C17B H17O 109.0
O18B C17B H17P 109.0
C14B C17B H17P 109.0
H17O C17B H17P 107.8
C17B O18B H18D 109.5
C25B N21B N22B 110.7(5)
C25B N21B C26B 126.0(5)
N22B N21B C26B 121.6(5)
C23B N22B N21B 105.8(5)
C23B N22B Co1 113.9(4)
N21B N22B Co1 140.2(4)
N22B C23B C24B 111.4(5)
N22B C23B C12B 117.6(5)
C24B C23B C12B 131.0(6)
C25B C24B C23B 103.9(5)
C25B C24B H24B 128.1
C23B C24B H24B 128.1
N21B C25B C24B 108.3(5)
N21B C25B H25B 125.9
C24B C25B H25B 125.9
N21B C26B C51B 113.2(5)
N21B C26B H26O 108.9
C51B C26B H26O 108.9
N21B C26B H26P 108.9
C51B C26B H26P 108.9
H26O C26B H26P 107.8
C36B N31B C32B 118.0(6)
C36B N31B Co3 126.7(5)
C32B N31B Co3 115.3(5)
N31B C32B C33B 122.7(7)
N31B C32B C43B 115.1(6)
C33B C32B C43B 121.9(7)
C32B C33B C34B 118.3(8)
C32B C33B H33B 120.8
C34B C33B H33B 120.8
C35B C34B C33B 119.1(7)
C35B C34B C37B 121.1(8)
C33B C34B C37B 119.8(8)
C34B C35B C36B 118.6(8)
C34B C35B H35B 120.7
C36B C35B H35B 120.7
N31B C36B C35B 123.1(8)
N31B C36B H36B 118.4
C35B C36B H36B 118.4
O38B C37B C34B 107.5(9)
O38B C37B H37O 110.2
C34B C37B H37O 110.2
O38B C37B H37P 110.2
C34B C37B H37P 110.2
H37O C37B H37P 108.5
C37B O38B H38F 109.5
C45B N41B N42B 110.4(5)
C45B N41B C46B 125.1(5)
N42B N41B C46B 122.3(5)
C43B N42B N41B 105.7(5)
C43B N42B Co3 112.6(4)
N41B N42B Co3 141.1(4)
N42B C43B C44B 110.8(6)
N42B C43B C32B 118.5(6)
C44B C43B C32B 130.6(6)
C45B C44B C43B 104.3(6)
C45B C44B H44B 127.9
C43B C44B H44B 127.9
N41B C45B C44B 108.8(6)
N41B C45B H45B 125.6
C44B C45B H45B 125.6
N41B C46B C57B 111.7(5)
N41B C46B H46O 109.3
C57B C46B H46O 109.3
N41B C46B H46P 109.3
C57B C46B H46P 109.3
H46O C46B H46P 107.9
C52B C51B C56B 118.7(6)
C52B C51B C26B 117.8(6)
C56B C51B C26B 123.5(5)
C51B C52B C53B 123.3(7)
C51B C52B H52B 118.3
C53B C52B H52B 118.3
C54B C53B C52B 118.7(7)
C54B C53B H53B 120.6
C52B C53B H53B 120.6
C53B C54B C55B 121.8(7)
C53B C54B H54B 119.1
C55B C54B H54B 119.1
C60B C55B C54B 118.3(6)
C60B C55B C56B 121.3(6)
C54B C55B C56B 120.4(6)
C51B C56B C55B 116.7(6)
C51B C56B C57B 127.2(6)
C55B C56B C57B 116.1(6)
C58B C57B C56B 119.3(6)
C58B C57B C46B 117.9(5)
C56B C57B C46B 122.8(5)
C57B C58B C59B 123.3(6)
C57B C58B H58B 118.3
C59B C58B H58B 118.3
C60B C59B C58B 118.7(6)
C60B C59B H59B 120.7
C58B C59B H59B 120.7
C59B C60B C55B 121.0(6)
C59B C60B H60B 119.5
C55B C60B H60B 119.5
C12C N11C C16C 116.8(6)
C12C N11C Co1 116.9(4)
C16C N11C Co1 126.1(5)
N11C C12C C13C 124.3(6)
N11C C12C C23C 113.7(6)
C13C C12C C23C 121.9(6)
C12C C13C C14C 118.2(7)
C12C C13C H13C 120.9
C14C C13C H13C 120.9
C13C C14C C15C 117.5(7)
C13C C14C C17C 121.6(8)
C15C C14C C17C 121.0(7)
C16C C15C C14C 120.1(7)
C16C C15C H15C 120.0
C14C C15C H15C 120.0
C15C C16C N11C 123.2(7)
C15C C16C H16C 118.4
N11C C16C H16C 118.4
O18C C17C C14C 112.7(7)
O18C C17C H17Q 109.0
C14C C17C H17Q 109.0
O18C C17C H17R 109.0
C14C C17C H17R 109.0
H17Q C17C H17R 107.8
C17C O18C H18E 109.5
C25C N21C N22C 110.3(5)
C25C N21C C26C 126.1(5)
N22C N21C C26C 121.8(6)
C23C N22C N21C 105.7(5)
C23C N22C Co1 113.6(4)
N21C N22C Co1 140.7(5)
N22C C23C C24C 110.5(6)
N22C C23C C12C 118.4(6)
C24C C23C C12C 131.0(6)
C25C C24C C23C 105.2(6)
C25C C24C H24C 127.4
C23C C24C H24C 127.4
N21C C25C C24C 108.2(6)
N21C C25C H25C 125.9
C24C C25C H25C 125.9
N21C C26C C51C 115.3(5)
N21C C26C H26Q 108.5
C51C C26C H26Q 108.5
N21C C26C H26R 108.5
C51C C26C H26R 108.5
H26Q C26C H26R 107.5
C32C N31C C36C 119.4(7)
C32C N31C Co4 116.8(5)
C36C N31C Co4 123.8(6)
N31C C32C C33C 120.8(8)
N31C C32C C43C 115.8(6)
C33C C32C C43C 123.4(8)
C32C C33C C34C 118.6(9)
C32C C33C H33C 120.7
C34C C33C H33C 120.7
C35C C34C C33C 118.7(8)
C35C C34C C37C 123.8(9)
C33C C34C C37C 117.4(10)
C36C C35C C34C 119.7(9)
C36C C35C H35C 120.1
C34C C35C H35C 120.1
C35C C36C N31C 122.7(9)
C35C C36C H36C 118.7
N31C C36C H36C 118.7
O38C C37C C34C 109.6(10)
O38C C37C H37Q 109.8
C34C C37C H37Q 109.8
O38C C37C H37R 109.8
C34C C37C H37R 109.8
H37Q C37C H37R 108.2
C37C O38C H38O 109.5
C45C N41C N42C 110.3(6)
C45C N41C C46C 125.4(6)
N42C N41C C46C 122.3(5)
C43C N42C N41C 106.1(6)
C43C N42C Co4 113.4(5)
N41C N42C Co4 140.6(4)
N42C C43C C44C 110.6(6)
N42C C43C C32C 117.2(7)
C44C C43C C32C 132.2(7)
C45C C44C C43C 105.2(7)
C45C C44C H44C 127.4
C43C C44C H44C 127.4
N41C C45C C44C 107.8(7)
N41C C45C H45C 126.1
C44C C45C H45C 126.1
N41C C46C C57C 116.5(5)
N41C C46C H46Q 108.2
C57C C46C H46Q 108.2
N41C C46C H46R 108.2
C57C C46C H46R 108.2
H46Q C46C H46R 107.3
C52C C51C C56C 120.0
C52C C51C C26C 111.2(3)
C56C C51C C26C 128.8(3)
C53C C52C C51C 120.0
C53C C52C H52C 120.0
C51C C52C H52C 120.0
C54C C53C C52C 120.0
C54C C53C H53C 120.0
C52C C53C H53C 120.0
C53C C54C C55C 120.0
C53C C54C H54C 120.0
C55C C54C H54C 120.0
C56C C55C C54C 120.0
C56C C55C C60C 120.0
C54C C55C C60C 120.0
C57C C56C C55C 120.0
C57C C56C C51C 120.0
C55C C56C C51C 120.0
C56C C57C C58C 120.0
C56C C57C C46C 130.3(3)
C58C C57C C46C 109.3(3)
C57C C58C C59C 120.0
C57C C58C H58C 120.0
C59C C58C H58C 120.0
C58C C59C C60C 120.0
C58C C59C H59C 120.0
C60C C59C H59C 120.0
C59C C60C C55C 120.0
C59C C60C H60C 120.0
C55C C60C H60C 120.0
C16D N11D C12D 118.6(5)
C16D N11D Co2 125.2(4)
C12D N11D Co2 116.2(4)
N11D C12D C13D 121.7(6)
N11D C12D C23D 115.5(5)
C13D C12D C23D 122.7(6)
C12D C13D C14D 119.8(7)
C12D C13D H13D 120.1
C14D C13D H13D 120.1
C15D C14D C13D 117.3(6)
C15D C14D C17D 124.1(7)
C13D C14D C17D 118.6(7)
C16D C15D C14D 120.6(6)
C16D C15D H15D 119.7
C14D C15D H15D 119.7
N11D C16D C15D 121.9(6)
N11D C16D H16D 119.1
C15D C16D H16D 119.1
O18D C17D C14D 108.7(7)
O18D C17D H17S 110.0
C14D C17D H17S 110.0
O18D C17D H17T 110.0
C14D C17D H17T 110.0
H17S C17D H17T 108.3
C17D O18D H18F 109.5
N22D N21D C25D 111.5(5)
N22D N21D C26D 120.9(5)
C25D N21D C26D 124.8(5)
C23D N22D N21D 104.7(5)
C23D N22D Co2 114.0(4)
N21D N22D Co2 141.3(4)
N22D C23D C24D 111.4(5)
N22D C23D C12D 117.2(5)
C24D C23D C12D 131.3(5)
C23D C24D C25D 105.4(5)
C23D C24D H24D 127.3
C25D C24D H24D 127.3
N21D C25D C24D 107.0(5)
N21D C25D H25D 126.5
C24D C25D H25D 126.5
N21D C26D C51D 111.7(4)
N21D C26D H26S 109.3
C51D C26D H26S 109.3
N21D C26D H26T 109.3
C51D C26D H26T 109.3
H26S C26D H26T 107.9
C32D N31D C36D 117.4(6)
C32D N31D Co3 115.4(4)
C36D N31D Co3 126.9(5)
N31D C32D C33D 123.2(6)
N31D C32D C43D 116.2(5)
C33D C32D C43D 120.7(6)
C34D C33D C32D 118.5(7)
C34D C33D H33D 120.7
C32D C33D H33D 120.7
C35D C34D C33D 117.8(6)
C35D C34D C37D 121.2(6)
C33D C34D C37D 121.0(7)
C36D C35D C34D 120.9(6)
C36D C35D H35D 119.5
C34D C35D H35D 119.5
N31D C36D C35D 122.2(7)
N31D C36D H36D 118.9
C35D C36D H36D 118.9
O38D C37D C34D 110.0(6)
O38D C37D H37S 109.7
C34D C37D H37S 109.7
O38D C37D H37T 109.7
C34D C37D H37T 109.7
H37S C37D H37T 108.2
C37D O38D H38P 109.5
C45D N41D N42D 110.8(5)
C45D N41D C46D 126.1(5)
N42D N41D C46D 121.1(5)
C43D N42D N41D 105.4(5)
C43D N42D Co3 113.0(4)
N41D N42D Co3 141.4(4)
N42D C43D C44D 110.8(5)
N42D C43D C32D 118.2(5)
C44D C43D C32D 131.0(6)
C45D C44D C43D 104.7(5)
C45D C44D H44D 127.7
C43D C44D H44D 127.7
N41D C45D C44D 108.2(5)
N41D C45D H45D 125.9
C44D C45D H45D 125.9
N41D C46D C57D 111.8(5)
N41D C46D H46S 109.3
C57D C46D H46S 109.3
N41D C46D H46T 109.3
C57D C46D H46T 109.3
H46S C46D H46T 107.9
C52D C51D C56D 119.6(5)
C52D C51D C26D 117.5(5)
C56D C51D C26D 122.9(5)
C51D C52D C53D 122.8(6)
C51D C52D H52D 118.6
C53D C52D H52D 118.6
C54D C53D C52D 119.0(6)
C54D C53D H53D 120.5
C52D C53D H53D 120.5
C53D C54D C55D 121.0(6)
C53D C54D H54D 119.5
C55D C54D H54D 119.5
C54D C55D C60D 117.9(6)
C54D C55D C56D 121.1(6)
C60D C55D C56D 120.9(6)
C57D C56D C55D 116.3(5)
C57D C56D C51D 127.3(5)
C55D C56D C51D 116.3(5)
C58D C57D C56D 120.1(5)
C58D C57D C46D 117.0(5)
C56D C57D C46D 122.9(5)
C57D C58D C59D 122.5(6)
C57D C58D H58D 118.8
C59D C58D H58D 118.8
C60D C59D C58D 119.4(6)
C60D C59D H59D 120.3
C58D C59D H59D 120.3
C59D C60D C55D 120.7(6)
C59D C60D H60D 119.7
C55D C60D H60D 119.7
C12E N11E C16E 116.9(6)
C12E N11E Co3 116.0(4)
C16E N11E Co3 126.8(5)
N11E C12E C13E 123.4(6)
N11E C12E C23E 115.2(5)
C13E C12E C23E 121.2(6)
C14E C13E C12E 119.0(7)
C14E C13E H13E 120.5
C12E C13E H13E 120.5
C13E C14E C15E 118.0(7)
C13E C14E C17E 122.3(7)
C15E C14E C17E 119.7(7)
C16E C15E C14E 118.7(7)
C16E C15E H15E 120.6
C14E C15E H15E 120.6
N11E C16E C15E 123.9(7)
N11E C16E H16E 118.1
C15E C16E H16E 118.1
O18E C17E C14E 111.9(7)
O18E C17E H17U 109.2
C14E C17E H17U 109.2
O18E C17E H17V 109.2
C14E C17E H17V 109.2
H17U C17E H17V 107.9
C17E O18E H18I 109.5
C25E N21E N22E 109.6(5)
C25E N21E C26E 125.2(5)
N22E N21E C26E 122.1(5)
C23E N22E N21E 105.8(5)
C23E N22E Co3 113.0(4)
N21E N22E Co3 140.7(4)
N22E C23E C24E 111.6(5)
N22E C23E C12E 117.9(5)
C24E C23E C12E 130.3(5)
C25E C24E C23E 103.7(5)
C25E C24E H24E 128.1
C23E C24E H24E 128.1
N21E C25E C24E 109.2(5)
N21E C25E H25E 125.4
C24E C25E H25E 125.4
N21E C26E C51E 111.4(5)
N21E C26E H26U 109.3
C51E C26E H26U 109.3
N21E C26E H26V 109.3
C51E C26E H26V 109.3
H26U C26E H26V 108.0
C36E N31E C32E 117.5(5)
C36E N31E Co4 126.8(4)
C32E N31E Co4 115.6(4)
N31E C32E C33E 122.1(6)
N31E C32E C43E 114.6(5)
C33E C32E C43E 123.2(6)
C32E C33E C34E 119.2(6)
C32E C33E H33E 120.4
C34E C33E H33E 120.4
C33E C34E C35E 118.3(6)
C33E C34E C37E 120.7(7)
C35E C34E C37E 120.7(7)
C36E C35E C34E 118.7(7)
C36E C35E H35E 120.7
C34E C35E H35E 120.7
N31E C36E C35E 124.1(6)
N31E C36E H36E 118.0
C35E C36E H36E 118.0
O38E C37E C34E 109.5(8)
O38E C37E H37U 109.8
C34E C37E H37U 109.8
O38E C37E H37V 109.8
C34E C37E H37V 109.8
H37U C37E H37V 108.2
C45E N41E N42E 109.8(5)
C45E N41E C46E 126.7(5)
N42E N41E C46E 120.6(5)
C43E N42E N41E 106.2(5)
C43E N42E Co4 113.9(4)
N41E N42E Co4 139.8(4)
N42E C43E C44E 111.0(5)
N42E C43E C32E 118.8(5)
C44E C43E C32E 130.2(5)
C45E C44E C43E 104.7(5)
C45E C44E H44E 127.7
C43E C44E H44E 127.7
N41E C45E C44E 108.2(5)
N41E C45E H45E 125.9
C44E C45E H45E 125.9
N41E C46E C57E 112.2(5)
N41E C46E H46U 109.2
C57E C46E H46U 109.2
N41E C46E H46V 109.2
C57E C46E H46V 109.2
H46U C46E H46V 107.9
C52E C51E C56E 118.4(5)
C52E C51E C26E 118.2(5)
C56E C51E C26E 123.4(5)
C51E C52E C53E 123.1(6)
C51E C52E H52E 118.4
C53E C52E H52E 118.4
C54E C53E C52E 119.7(6)
C54E C53E H53E 120.1
C52E C53E H53E 120.1
C53E C54E C55E 120.2(6)
C53E C54E H54E 119.9
C55E C54E H54E 119.9
C60E C55E C56E 123.1(6)
C60E C55E C54E 116.3(6)
C56E C55E C54E 120.7(5)
C55E C56E C57E 115.6(5)
C55E C56E C51E 117.9(5)
C57E C56E C51E 126.5(5)
C58E C57E C56E 120.1(6)
C58E C57E C46E 116.5(5)
C56E C57E C46E 123.4(5)
C57E C58E C59E 122.2(6)
C57E C58E H58E 118.9
C59E C58E H58E 118.9
C60E C59E C58E 119.9(6)
C60E C59E H59E 120.1
C58E C59E H59E 120.1
C59E C60E C55E 119.0(6)
C59E C60E H60E 120.5
C55E C60E H60E 120.5
C16F N11F C12F 117.1(6)
C16F N11F Co4 126.4(5)
C12F N11F Co4 116.3(4)
N11F C12F C13F 124.1(6)
N11F C12F C23F 113.8(6)
C13F C12F C23F 122.1(6)
C12F C13F C14F 118.9(7)
C12F C13F H13F 120.6
C14F C13F H13F 120.6
C15F C14F C13F 117.7(7)
C15F C14F C17F 122.3(6)
C13F C14F C17F 120.0(7)
C14F C15F C16F 120.2(6)
C14F C15F H15F 119.9
C16F C15F H15F 119.9
N11F C16F C15F 122.1(7)
N11F C16F H16F 118.9
C15F C16F H16F 118.9
O18F C17F C14F 114.0(7)
O18F C17F H17W 108.8
C14F C17F H17W 108.8
O18F C17F H17X 108.8
C14F C17F H17X 108.8
H17W C17F H17X 107.7
C17F O18F H18N 109.5
N22F N21F C25F 110.6(5)
N22F N21F C26F 122.1(5)
C25F N21F C26F 125.5(5)
C23F N22F N21F 106.0(5)
C23F N22F Co4 114.2(4)
N21F N22F Co4 139.7(4)
N22F C23F C24F 111.9(6)
N22F C23F C12F 118.4(6)
C24F C23F C12F 129.5(6)
C25F C24F C23F 102.8(6)
C25F C24F H24F 128.6
C23F C24F H24F 128.6
N21F C25F C24F 108.6(5)
N21F C25F H25F 125.7
C24F C25F H25F 125.7
N21F C26F C51F 111.8(5)
N21F C26F H26W 109.3
C51F C26F H26W 109.3
N21F C26F H26X 109.3
C51F C26F H26X 109.3
H26W C26F H26X 107.9
C36F N31F C32F 118.5(6)
C36F N31F Co2 125.9(5)
C32F N31F Co2 115.6(4)
N31F C32F C33F 122.3(7)
N31F C32F C43F 115.1(6)
C33F C32F C43F 122.5(7)
C34F C33F C32F 118.9(8)
C34F C33F H33F 120.6
C32F C33F H33F 120.6
C33F C34F C35F 118.7(7)
C33F C34F C37F 119.5(9)
C35F C34F C37F 121.9(8)
C34F C35F C36F 119.8(7)
C34F C35F H35F 120.1
C36F C35F H35F 120.1
N31F C36F C35F 121.8(8)
N31F C36F H36F 119.1
C35F C36F H36F 119.1
O38F C37F C34F 117.2(8)
O38F C37F H37W 108.0
C34F C37F H37W 108.0
O38F C37F H37X 108.0
C34F C37F H37X 108.0
H37W C37F H37X 107.2
C37F O38F H38S 109.5
N42F N41F C45F 109.6(6)
N42F N41F C46F 120.9(5)
C45F N41F C46F 127.2(6)
C43F N42F N41F 106.4(5)
C43F N42F Co2 113.5(4)
N41F N42F Co2 139.8(4)
N42F C43F C44F 110.1(6)
N42F C43F C32F 118.9(6)
C44F C43F C32F 130.9(7)
C45F C44F C43F 105.0(6)
C45F C44F H44F 127.5
C43F C44F H44F 127.5
C44F C45F N41F 108.9(6)
C44F C45F H45F 125.6
N41F C45F H45F 125.6
N41F C46F C57F 113.9(6)
N41F C46F H46W 108.8
C57F C46F H46W 108.8
N41F C46F H46X 108.8
C57F C46F H46X 108.8
H46W C46F H46X 107.7
C52F C51F C56F 120.2(6)
C52F C51F C26F 117.5(7)
C56F C51F C26F 122.3(6)
C51F C52F C53F 122.6(8)
C51F C52F H52F 118.7
C53F C52F H52F 118.7
C54F C53F C52F 118.3(8)
C54F C53F H53F 120.8
C52F C53F H53F 120.8
C53F C54F C55F 122.1(7)
C53F C54F H54F 119.0
C55F C54F H54F 119.0
C60F C55F C56F 120.9(7)
C60F C55F C54F 119.0(7)
C56F C55F C54F 120.1(7)
C55F C56F C51F 116.7(7)
C55F C56F C57F 116.7(7)
C51F C56F C57F 126.6(6)
C58F C57F C56F 118.9(6)
C58F C57F C46F 117.0(7)
C56F C57F C46F 124.0(6)
C59F C58F C57F 122.5(8)
C59F C58F H58F 118.7
C57F C58F H58F 118.7
C60F C59F C58F 119.9(8)
C60F C59F H59F 120.1
C58F C59F H59F 120.1
C59F C60F C55F 121.0(7)
C59F C60F H60F 119.5
C55F C60F H60F 119.5
C12G N11G C16G 117.8(6)
C12G N11G Co5 116.7(4)
C16G N11G Co5 125.1(5)
N11G C12G C13G 123.8(6)
N11G C12G C23G 114.7(6)
C13G C12G C23G 121.5(7)
C12G C13G C14G 118.1(8)
C12G C13G H13G 121.0
C14G C13G H13G 121.0
C15G C14G C13G 118.6(7)
C15G C14G C17G 120.2(7)
C13G C14G C17G 121.1(8)
C14G C15G C16G 120.9(7)
C14G C15G H15G 119.6
C16G C15G H15G 119.6
N11G C16G C15G 120.8(8)
N11G C16G H16G 119.6
C15G C16G H16G 119.6
O18G C17G C14G 115.1(6)
O18G C17G H17A 108.5
C14G C17G H17A 108.5
O18G C17G H17B 108.5
C14G C17G H17B 108.5
H17A C17G H17B 107.5
C17G O18G H18G 109.5
N22G N21G C25G 111.1(5)
N22G N21G C26G 122.4(5)
C25G N21G C26G 124.9(5)
N21G N22G C23G 104.9(5)
N21G N22G Co5 141.7(4)
C23G N22G Co5 113.3(4)
N22G C23G C24G 112.0(5)
N22G C23G C12G 118.2(6)
C24G C23G C12G 129.8(6)
C25G C24G C23G 104.6(6)
C25G C24G H24G 127.7
C23G C24G H24G 127.7
C24G C25G N21G 107.4(6)
C24G C25G H25G 126.3
N21G C25G H25G 126.3
N21G C26G C51G 116.6(4)
N21G C26G H26A 108.1
C51G C26G H26A 108.1
N21G C26G H26B 108.1
C51G C26G H26B 108.1
H26A C26G H26B 107.3
C36G N31G C32G 119.1(6)
C36G N31G Co6 126.3(5)
C32G N31G Co6 114.6(4)
N31G C32G C33G 120.8(6)
N31G C32G C43G 115.1(6)
C33G C32G C43G 124.1(7)
C34G C33G C32G 119.6(8)
C34G C33G H33G 120.2
C32G C33G H33G 120.2
C35G C34G C33G 118.8(7)
C35G C34G C37G 120.2(7)
C33G C34G C37G 121.1(8)
C34G C35G C36G 119.2(7)
C34G C35G H35G 120.4
C36G C35G H35G 120.4
N31G C36G C35G 122.5(8)
N31G C36G H36G 118.8
C35G C36G H36G 118.8
O38G C37G C34G 111.8(7)
O38G C37G H37A 109.3
C34G C37G H37A 109.3
O38G C37G H37B 109.3
C34G C37G H37B 109.3
H37A C37G H37B 107.9
C37G O38G H38G 109.5
C45G N41G N42G 110.1(5)
C45G N41G C46G 125.6(5)
N42G N41G C46G 122.5(5)
C43G N42G N41G 105.8(5)
C43G N42G Co6 113.2(4)
N41G N42G Co6 140.6(4)
N42G C43G C44G 111.6(6)
N42G C43G C32G 119.0(6)
C44G C43G C32G 129.4(6)
C45G C44G C43G 103.5(6)
C45G C44G H44G 128.3
C43G C44G H44G 128.3
N41G C45G C44G 109.1(6)
N41G C45G H45G 125.5
C44G C45G H45G 125.5
N41G C46G C57G 114.8(4)
N41G C46G H46A 108.6
C57G C46G H46A 108.6
N41G C46G H46B 108.6
C57G C46G H46B 108.6
H46A C46G H46B 107.5
C52G C51G C56G 120.0
C52G C51G C26G 110.3(3)
C56G C51G C26G 129.2(3)
C51G C52G C53G 120.0
C51G C52G H52G 120.0
C53G C52G H52G 120.0
C54G C53G C52G 120.0
C54G C53G H53G 120.0
C52G C53G H53G 120.0
C55G C54G C53G 120.0
C55G C54G H54G 120.0
C53G C54G H54G 120.0
C56G C55G C54G 120.0
C56G C55G C60G 120.0
C54G C55G C60G 120.0
C55G C56G C57G 120.0
C55G C56G C51G 120.0
C57G C56G C51G 120.0
C58G C57G C56G 120.0
C58G C57G C46G 111.0(3)
C56G C57G C46G 128.8(3)
C59G C58G C57G 120.0
C59G C58G H58G 120.0
C57G C58G H58G 120.0
C58G C59G C60G 120.0
C58G C59G H59G 120.0
C60G C59G H59G 120.0
C59G C60G C55G 120.0
C59G C60G H60G 120.0
C55G C60G H60G 120.0
C12H N11H C16H 117.8(6)
C12H N11H Co5 116.6(4)
C16H N11H Co5 125.5(5)
N11H C12H C13H 124.4(6)
N11H C12H C23H 114.9(6)
C13H C12H C23H 120.7(6)
C12H C13H C14H 118.2(7)
C12H C13H H13H 120.9
C14H C13H H13H 120.9
C15H C14H C13H 117.6(7)
C15H C14H C17H 122.3(7)
C13H C14H C17H 120.1(7)
C14H C15H C16H 120.7(6)
C14H C15H H15H 119.7
C16H C15H H15H 119.7
N11H C16H C15H 121.3(7)
N11H C16H H16H 119.3
C15H C16H H16H 119.3
O18H C17H C14H 111.7(6)
O18H C17H H17C 109.3
C14H C17H H17C 109.3
O18H C17H H17D 109.3
C14H C17H H17D 109.3
H17C C17H H17D 107.9
C17H O18H H18H 109.5
N22H N21H C25H 110.1(5)
N22H N21H C26H 122.4(5)
C25H N21H C26H 124.7(5)
C23H N22H N21H 105.9(5)
C23H N22H Co5 113.0(4)
N21H N22H Co5 140.9(4)
N22H C23H C24H 111.3(6)
N22H C23H C12H 118.2(6)
C24H C23H C12H 130.4(6)
C25H C24H C23H 104.4(6)
C25H C24H H24H 127.8
C23H C24H H24H 127.8
N21H C25H C24H 108.3(6)
N21H C25H H25H 125.9
C24H C25H H25H 125.9
N21H C26H C51H 112.9(5)
N21H C26H H26C 109.0
C51H C26H H26C 109.0
N21H C26H H26D 109.0
C51H C26H H26D 109.0
H26C C26H H26D 107.8
C36H N31H C32H 117.6(6)
C36H N31H Co7 126.3(5)
C32H N31H Co7 116.0(4)
N31H C32H C33H 121.0(7)
N31H C32H C43H 115.2(6)
C33H C32H C43H 123.8(7)
C32H C33H C34H 119.5(8)
C32H C33H H33H 120.2
C34H C33H H33H 120.2
C35H C34H C33H 118.8(7)
C35H C34H C37H 119.2(8)
C33H C34H C37H 121.8(9)
C34H C35H C36H 119.0(7)
C34H C35H H35H 120.5
C36H C35H H35H 120.5
N31H C36H C35H 124.0(7)
N31H C36H H36H 118.0
C35H C36H H36H 118.0
O38H C37H C34H 107.9(8)
O38H C37H H37C 110.1
C34H C37H H37C 110.1
O38H C37H H37D 110.1
C34H C37H H37D 110.1
H37C C37H H37D 108.4
C37H O38H H38H 109.5
N42H N41H C45H 110.8(5)
N42H N41H C46H 121.2(5)
C45H N41H C46H 126.3(5)
N41H N42H C43H 105.3(5)
N41H N42H Co7 141.2(4)
C43H N42H Co7 113.1(4)
N42H C43H C44H 111.3(6)
N42H C43H C32H 118.1(6)
C44H C43H C32H 130.6(6)
C45H C44H C43H 104.9(6)
C45H C44H H44H 127.6
C43H C44H H44H 127.6
N41H C45H C44H 107.6(6)
N41H C45H H45H 126.2
C44H C45H H45H 126.2
N41H C46H C57H 112.3(5)
N41H C46H H46C 109.1
C57H C46H H46C 109.1
N41H C46H H46D 109.1
C57H C46H H46D 109.1
H46C C46H H46D 107.9
C52H C51H C56H 119.3(7)
C52H C51H C26H 115.9(6)
C56H C51H C26H 124.9(6)
C53H C52H C51H 123.3(7)
C53H C52H H52H 118.3
C51H C52H H52H 118.3
C52H C53H C54H 118.8(7)
C52H C53H H53H 120.6
C54H C53H H53H 120.6
C53H C54H C55H 119.3(7)
C53H C54H H54H 120.3
C55H C54H H54H 120.3
C60H C55H C56H 122.3(7)
C60H C55H C54H 115.8(7)
C56H C55H C54H 121.8(7)
C51H C56H C55H 117.5(6)
C51H C56H C57H 125.9(6)
C55H C56H C57H 116.6(6)
C58H C57H C56H 118.4(6)
C58H C57H C46H 118.0(6)
C56H C57H C46H 123.6(6)
C59H C58H C57H 123.0(7)
C59H C58H H58H 118.5
C57H C58H H58H 118.5
C58H C59H C60H 120.1(7)
C58H C59H H59H 120.0
C60H C59H H59H 120.0
C59H C60H C55H 119.5(7)
C59H C60H H60H 120.3
C55H C60H H60H 120.3
C16J N11J C12J 118.4(7)
C16J N11J Co5 125.8(6)
C12J N11J Co5 115.8(5)
N11J C12J C13J 121.6(7)
N11J C12J C23J 116.3(7)
C13J C12J C23J 122.0(7)
C14J C13J C12J 119.2(8)
C14J C13J H13J 120.4
C12J C13J H13J 120.4
C13J C14J C15J 118.1(9)
C13J C14J C17J 116.0(9)
C15J C14J C17J 125.8(9)
C16J C15J C14J 118.1(8)
C16J C15J H15J 120.9
C14J C15J H15J 120.9
N11J C16J C15J 124.4(8)
N11J C16J H16J 117.8
C15J C16J H16J 117.8
O18J C17J C14J 112.7(9)
O18J C17J H17E 109.1
C14J C17J H17E 109.1
O18J C17J H17F 109.1
C14J C17J H17F 109.1
H17E C17J H17F 107.8
C17J O18J H18J 109.5
C25J N21J N22J 109.7(5)
C25J N21J C26J 126.0(5)
N22J N21J C26J 121.2(5)
C23J N22J N21J 105.4(5)
C23J N22J Co5 113.6(4)
N21J N22J Co5 140.6(4)
N22J C23J C24J 111.1(6)
N22J C23J C12J 117.1(6)
C24J C23J C12J 131.7(7)
C25J C24J C23J 104.0(6)
C25J C24J H24J 128.0
C23J C24J H24J 128.0
C24J C25J N21J 109.8(6)
C24J C25J H25J 125.1
N21J C25J H25J 125.1
N21J C26J C51J 110.8(5)
N21J C26J H26E 109.5
C51J C26J H26E 109.5
N21J C26J H26F 109.5
C51J C26J H26F 109.5
H26E C26J H26F 108.1
C36J N31J C32J 116.7(5)
C36J N31J Co8 126.6(4)
C32J N31J Co8 116.7(4)
N31J C32J C33J 122.1(6)
N31J C32J C43J 114.4(5)
C33J C32J C43J 123.5(5)
C34J C33J C32J 120.0(6)
C34J C33J H33J 120.0
C32J C33J H33J 120.0
C35J C34J C33J 118.1(6)
C35J C34J C37J 121.9(7)
C33J C34J C37J 120.0(6)
C34J C35J C36J 119.3(6)
C34J C35J H35J 120.3
C36J C35J H35J 120.3
N31J C36J C35J 123.8(6)
N31J C36J H36J 118.1
C35J C36J H36J 118.1
O38J C37J C34J 119.7(8)
O38J C37J H37E 107.4
C34J C37J H37E 107.4
O38J C37J H37F 107.4
C34J C37J H37F 107.4
H37E C37J H37F 106.9
C37J O38J H38J 109.5
N42J N41J C45J 110.0(5)
N42J N41J C46J 122.4(5)
C45J N41J C46J 125.8(5)
C43J N42J N41J 105.7(4)
C43J N42J Co8 113.2(4)
N41J N42J Co8 141.1(4)
N42J C43J C44J 110.6(5)
N42J C43J C32J 118.8(5)
C44J C43J C32J 130.6(6)
C45J C44J C43J 105.1(5)
C45J C44J H44J 127.4
C43J C44J H44J 127.4
C44J C45J N41J 108.6(5)
C44J C45J H45J 125.7
N41J C45J H45J 125.7
N41J C46J C57J 112.1(5)
N41J C46J H46E 109.2
C57J C46J H46E 109.2
N41J C46J H46F 109.2
C57J C46J H46F 109.2
H46E C46J H46F 107.9
C52J C51J C56J 119.8(6)
C52J C51J C26J 118.4(6)
C56J C51J C26J 121.8(6)
C51J C52J C53J 122.2(7)
C51J C52J H52J 118.9
C53J C52J H52J 118.9
C54J C53J C52J 119.6(7)
C54J C53J H53J 120.2
C52J C53J H53J 120.2
C53J C54J C55J 121.9(6)
C53J C54J H54J 119.1
C55J C54J H54J 119.1
C60J C55J C54J 118.7(6)
C60J C55J C56J 121.2(6)
C54J C55J C56J 120.1(6)
C57J C56J C55J 116.2(6)
C57J C56J C51J 127.5(5)
C55J C56J C51J 116.3(6)
C58J C57J C56J 119.3(5)
C58J C57J C46J 117.7(6)
C56J C57J C46J 123.0(5)
C57J C58J C59J 123.6(6)
C57J C58J H58J 118.2
C59J C58J H58J 118.2
C60J C59J C58J 118.2(6)
C60J C59J H59J 120.9
C58J C59J H59J 120.9
C59J C60J C55J 121.5(6)
C59J C60J H60J 119.3
C55J C60J H60J 119.3
C16K N11K C12K 118.3(6)
C16K N11K Co6 125.5(4)
C12K N11K Co6 115.8(4)
N11K C12K C13K 122.1(6)
N11K C12K C23K 116.1(6)
C13K C12K C23K 121.7(6)
C12K C13K C14K 118.8(6)
C12K C13K H13K 120.6
C14K C13K H13K 120.6
C15K C14K C13K 117.9(7)
C15K C14K C17K 120.5(7)
C13K C14K C17K 121.6(7)
C14K C15K C16K 120.8(6)
C14K C15K H15K 119.6
C16K C15K H15K 119.6
N11K C16K C15K 122.0(6)
N11K C16K H16K 119.0
C15K C16K H16K 119.0
O18K C17K C14K 112.9(6)
O18K C17K H17G 109.0
C14K C17K H17G 109.0
O18K C17K H17H 109.0
C14K C17K H17H 109.0
H17G C17K H17H 107.8
C17K O18K H18K 109.5
C25K N21K N22K 110.5(5)
C25K N21K C26K 126.1(5)
N22K N21K C26K 122.3(5)
N21K N22K C23K 105.0(5)
N21K N22K Co6 142.0(4)
C23K N22K Co6 112.9(4)
N22K C23K C24K 110.7(5)
N22K C23K C12K 117.8(5)
C24K C23K C12K 131.4(6)
C25K C24K C23K 104.5(6)
C25K C24K H24K 127.7
C23K C24K H24K 127.7
N21K C25K C24K 109.3(5)
N21K C25K H25K 125.4
C24K C25K H25K 125.4
N21K C26K C51K 112.2(5)
N21K C26K H26G 109.2
C51K C26K H26G 109.2
N21K C26K H26H 109.2
C51K C26K H26H 109.2
H26G C26K H26H 107.9
C36K N31K C32K 117.9(6)
C36K N31K Co7 126.8(4)
C32K N31K Co7 115.1(4)
N31K C32K C33K 122.4(6)
N31K C32K C43K 114.9(6)
C33K C32K C43K 122.7(6)
C32K C33K C34K 120.3(6)
C32K C33K H33K 119.9
C34K C33K H33K 119.9
C33K C34K C35K 116.6(6)
C33K C34K C37K 122.5(6)
C35K C34K C37K 120.9(6)
C36K C35K C34K 120.4(6)
C36K C35K H35K 119.8
C34K C35K H35K 119.8
N31K C36K C35K 122.3(6)
N31K C36K H36K 118.8
C35K C36K H36K 118.8
O38K C37K C34K 114.5(6)
O38K C37K H37G 108.6
C34K C37K H37G 108.6
O38K C37K H37H 108.6
C34K C37K H37H 108.6
H37G C37K H37H 107.6
C37K O38K H38K 109.5
N42K N41K C45K 109.7(5)
N42K N41K C46K 122.1(5)
C45K N41K C46K 126.3(5)
C43K N42K N41K 105.9(5)
C43K N42K Co7 113.6(4)
N41K N42K Co7 140.6(4)
N42K C43K C44K 112.0(5)
N42K C43K C32K 118.6(5)
C44K C43K C32K 129.3(6)
C45K C44K C43K 103.9(6)
C45K C44K H44K 128.1
C43K C44K H44K 128.1
N41K C45K C44K 108.5(5)
N41K C45K H45K 125.8
C44K C45K H45K 125.8
N41K C46K C57K 112.5(5)
N41K C46K H46G 109.1
C57K C46K H46G 109.1
N41K C46K H46H 109.1
C57K C46K H46H 109.1
H46G C46K H46H 107.8
C52K C51K C56K 119.4(6)
C52K C51K C26K 118.1(6)
C56K C51K C26K 122.5(6)
C51K C52K C53K 123.2(7)
C51K C52K H52K 118.4
C53K C52K H52K 118.4
C54K C53K C52K 118.7(7)
C54K C53K H53K 120.7
C52K C53K H53K 120.7
C53K C54K C55K 121.3(6)
C53K C54K H54K 119.3
C55K C54K H54K 119.3
C60K C55K C56K 122.3(7)
C60K C55K C54K 117.4(6)
C56K C55K C54K 120.3(7)
C55K C56K C57K 115.4(6)
C55K C56K C51K 117.0(6)
C57K C56K C51K 127.6(6)
C58K C57K C56K 119.5(6)
C58K C57K C46K 117.5(6)
C56K C57K C46K 122.9(6)
C57K C58K C59K 123.5(7)
C57K C58K H58K 118.2
C59K C58K H58K 118.2
C60K C59K C58K 118.8(7)
C60K C59K H59K 120.6
C58K C59K H59K 120.6
C59K C60K C55K 120.3(7)
C59K C60K H60K 119.9
C55K C60K H60K 119.9
C16L N11L C12L 119.0(6)
C16L N11L Co7 125.3(5)
C12L N11L Co7 115.6(4)
N11L C12L C13L 122.0(6)
N11L C12L C23L 114.9(5)
C13L C12L C23L 123.1(6)
C12L C13L C14L 118.9(7)
C12L C13L H13L 120.6
C14L C13L H13L 120.6
C15L C14L C13L 118.9(6)
C15L C14L C17L 119.8(6)
C13L C14L C17L 121.2(7)
C14L C15L C16L 119.6(6)
C14L C15L H15L 120.2
C16L C15L H15L 120.2
N11L C16L C15L 121.6(7)
N11L C16L H16L 119.2
C15L C16L H16L 119.2
O18L C17L C14L 116.1(8)
O18L C17L H17I 108.3
C14L C17L H17I 108.3
O18L C17L H17J 108.3
C14L C17L H17J 108.3
H17I C17L H17J 107.4
C17L O18L H18L 109.5
C25L N21L N22L 110.8(5)
C25L N21L C26L 125.5(5)
N22L N21L C26L 122.3(5)
C23L N22L N21L 105.5(5)
C23L N22L Co7 113.2(4)
N21L N22L Co7 141.3(4)
N22L C23L C24L 111.0(5)
N22L C23L C12L 118.8(6)
C24L C23L C12L 130.2(6)
C25L C24L C23L 104.3(6)
C25L C24L H24L 127.9
C23L C24L H24L 127.9
N21L C25L C24L 108.4(6)
N21L C25L H25L 125.8
C24L C25L H25L 125.8
N21L C26L C57L 115.5(4)
N21L C26L H26I 108.4
C57L C26L H26I 108.4
N21L C26L H26J 108.4
C57L C26L H26J 108.4
H26I C26L H26J 107.5
C36L N31L C32L 118.1(5)
C36L N31L Co8 125.7(5)
C32L N31L Co8 116.2(4)
N31L C32L C33L 122.7(6)
N31L C32L C43L 114.8(5)
C33L C32L C43L 122.4(6)
C34L C33L C32L 117.9(6)
C34L C33L H33L 121.0
C32L C33L H33L 121.0
C35L C34L C33L 120.2(6)
C35L C34L C37L 118.9(6)
C33L C34L C37L 120.9(7)
C34L C35L C36L 119.0(6)
C34L C35L H35L 120.5
C36L C35L H35L 120.5
N31L C36L C35L 122.1(6)
N31L C36L H36L 119.0
C35L C36L H36L 119.0
O38L C37L C34L 113.3(7)
O38L C37L H37I 108.9
C34L C37L H37I 108.9
O38L C37L H37J 108.9
C34L C37L H37J 108.9
H37I C37L H37J 107.7
C37L O38L H38L 109.5
N42L N41L C45L 111.7(5)
N42L N41L C46L 122.5(5)
C45L N41L C46L 123.9(5)
C43L N42L N41L 105.9(5)
C43L N42L Co8 112.4(4)
N41L N42L Co8 141.3(4)
N42L C43L C44L 111.3(5)
N42L C43L C32L 118.9(5)
C44L C43L C32L 129.8(5)
C45L C44L C43L 103.9(5)
C45L C44L H44L 128.0
C43L C44L H44L 128.0
N41L C45L C44L 107.2(5)
N41L C45L H45L 126.4
C44L C45L H45L 126.4
N41L C46L C51L 115.2(4)
N41L C46L H46I 108.5
C51L C46L H46I 108.5
N41L C46L H46J 108.5
C51L C46L H46J 108.5
H46I C46L H46J 107.5
C52L C51L C56L 120.0
C52L C51L C46L 110.6(2)
C56L C51L C46L 129.2(2)
C53L C52L C51L 120.0
C53L C52L H52L 120.0
C51L C52L H52L 120.0
C54L C53L C52L 120.0
C54L C53L H53L 120.0
C52L C53L H53L 120.0
C55L C54L C53L 120.0
C55L C54L H54L 120.0
C53L C54L H54L 120.0
C54L C55L C56L 120.0
C54L C55L C60L 120.0
C56L C55L C60L 120.0
C57L C56L C55L 120.0
C57L C56L C51L 120.0
C55L C56L C51L 120.0
C58L C57L C56L 120.0
C58L C57L C26L 110.1(2)
C56L C57L C26L 129.6(3)
C57L C58L C59L 120.0
C57L C58L H58L 120.0
C59L C58L H58L 120.0
C60L C59L C58L 120.0
C60L C59L H59L 120.0
C58L C59L H59L 120.0
C59L C60L C55L 120.0
C59L C60L H60L 120.0
C55L C60L H60L 120.0
C12M N11M C16M 117.6(5)
C12M N11M Co8 116.1(4)
C16M N11M Co8 125.9(4)
N11M C12M C13M 122.9(6)
N11M C12M C23M 114.7(5)
C13M C12M C23M 122.3(6)
C12M C13M C14M 118.3(6)
C12M C13M H13M 120.8
C14M C13M H13M 120.8
C15M C14M C13M 118.7(6)
C15M C14M C17M 122.2(7)
C13M C14M C17M 119.1(7)
C14M C15M C16M 120.2(6)
C14M C15M H15M 119.9
C16M C15M H15M 119.9
N11M C16M C15M 122.3(6)
N11M C16M H16M 118.9
C15M C16M H16M 118.9
C14M C17M O18M 108.6(7)
C14M C17M H17K 110.0
O18M C17M H17K 110.0
C14M C17M H17L 110.0
O18M C17M H17L 110.0
H17K C17M H17L 108.4
C17M O18M H18M 109.5
C25M N21M N22M 110.8(5)
C25M N21M C26M 126.1(5)
N22M N21M C26M 121.6(5)
C23M N22M N21M 105.6(5)
C23M N22M Co8 113.9(4)
N21M N22M Co8 140.3(4)
N22M C23M C24M 111.0(5)
N22M C23M C12M 117.6(5)
C24M C23M C12M 131.3(5)
C25M C24M C23M 104.4(5)
C25M C24M H24M 127.8
C23M C24M H24M 127.8
N21M C25M C24M 108.2(5)
N21M C25M H25M 125.9
C24M C25M H25M 125.9
N21M C26M C51M 116.5(4)
N21M C26M H26K 108.2
C51M C26M H26K 108.2
N21M C26M H26L 108.2
C51M C26M H26L 108.2
H26K C26M H26L 107.3
C36M N31M C32M 117.0(5)
C36M N31M Co6 126.0(4)
C32M N31M Co6 116.4(4)
N31M C32M C33M 123.3(6)
N31M C32M C43M 114.8(5)
C33M C32M C43M 121.9(6)
C34M C33M C32M 118.7(6)
C34M C33M H33M 120.7
C32M C33M H33M 120.7
C33M C34M C35M 118.4(6)
C33M C34M C37M 122.2(6)
C35M C34M C37M 119.4(6)
C36M C35M C34M 119.9(6)
C36M C35M H35M 120.1
C34M C35M H35M 120.1
N31M C36M C35M 122.7(6)
N31M C36M H36M 118.7
C35M C36M H36M 118.7
O38M C37M C34M 112.4(6)
O38M C37M H37K 109.1
C34M C37M H37K 109.1
O38M C37M H37L 109.1
C34M C37M H37L 109.1
H37K C37M H37L 107.9
C37M O38M H38M 109.5
C45M N41M N42M 110.7(5)
C45M N41M C46M 125.6(5)
N42M N41M C46M 122.5(5)
C43M N42M N41M 105.3(5)
C43M N42M Co6 113.7(4)
N41M N42M Co6 140.9(4)
N42M C43M C44M 111.5(5)
N42M C43M C32M 118.0(5)
C44M C43M C32M 130.5(5)
C45M C44M C43M 104.6(5)
C45M C44M H44M 127.7
C43M C44M H44M 127.7
N41M C45M C44M 107.8(5)
N41M C45M H45M 126.1
C44M C45M H45M 126.1
N41M C46M C57M 115.1(4)
N41M C46M H46K 108.5
C57M C46M H46K 108.5
N41M C46M H46L 108.5
C57M C46M H46L 108.5
H46K C46M H46L 107.5
C52M C51M C56M 120.0
C52M C51M C26M 109.8(2)
C56M C51M C26M 129.3(2)
C53M C52M C51M 120.0
C53M C52M H52M 120.0
C51M C52M H52M 120.0
C52M C53M C54M 120.0
C52M C53M H53M 120.0
C54M C53M H53M 120.0
C55M C54M C53M 120.0
C55M C54M H54M 120.0
C53M C54M H54M 120.0
C56M C55M C54M 120.0
C56M C55M C60M 120.0
C54M C55M C60M 120.0
C55M C56M C57M 120.0
C55M C56M C51M 120.0
C57M C56M C51M 120.0
C58M C57M C56M 120.0
C58M C57M C46M 111.3(2)
C56M C57M C46M 128.3(2)
C57M C58M C59M 120.0
C57M C58M H58M 120.0
C59M C58M H58M 120.0
C60M C59M C58M 120.0
C60M C59M H59M 120.0
C58M C59M H59M 120.0
C59M C60M C55M 120.0
C59M C60M H60M 120.0
C55M C60M H60M 120.0
O15 Cl11 O14 108.7(3)
O15 Cl11 O13 110.7(3)
O14 Cl11 O13 109.0(3)
O15 Cl11 O12 110.0(3)
O14 Cl11 O12 109.0(3)
O13 Cl11 O12 109.5(3)
O25 Cl21 O22 108.8(3)
O25 Cl21 O23 108.8(3)
O22 Cl21 O23 109.3(3)
O25 Cl21 O24 111.0(3)
O22 Cl21 O24 109.2(3)
O23 Cl21 O24 109.7(3)
O32 Cl31 O35 111.1(4)
O32 Cl31 O33 109.7(4)
O35 Cl31 O33 109.5(4)
O32 Cl31 O34 109.9(5)
O35 Cl31 O34 108.9(4)
O33 Cl31 O34 107.6(4)
O43 Cl41 O42 119.5(5)
O43 Cl41 O45 115.1(5)
O42 Cl41 O45 111.5(4)
O43 Cl41 O44 106.8(6)
O42 Cl41 O44 98.4(5)
O45 Cl41 O44 102.3(5)
O55 Cl51 O53 109.1(4)
O55 Cl51 O52 111.2(3)
O53 Cl51 O52 108.3(4)
O55 Cl51 O54 110.4(3)
O53 Cl51 O54 108.8(4)
O52 Cl51 O54 108.8(3)
O65 Cl61 O64 106.6(6)
O65 Cl61 O63 122.0(6)
O64 Cl61 O63 103.5(5)
O65 Cl61 O62 111.2(5)
O64 Cl61 O62 107.2(5)
O63 Cl61 O62 105.4(5)
O75 Cl71 O72 115.0(6)
O75 Cl71 O73 106.6(6)
O72 Cl71 O73 116.0(7)
O75 Cl71 O74 110.9(8)
O72 Cl71 O74 105.3(6)
O73 Cl71 O74 102.2(6)
O84 Cl81 O83 124.4(7)
O84 Cl81 O82 116.1(6)
O83 Cl81 O82 115.0(6)
O84 Cl81 O85 94.7(7)
O83 Cl81 O85 96.8(7)
O82 Cl81 O85 100.0(7)
O95 Cl91 O92 114.1(5)
O95 Cl91 O94 115.3(5)
O92 Cl91 O94 112.1(4)
O95 Cl91 O93 109.8(6)
O92 Cl91 O93 104.3(6)
O94 Cl91 O93 99.6(5)
O3A Cl1A O5A 108.6(6)
O3A Cl1A O2A 113.7(9)
O5A Cl1A O2A 111.2(6)
O3A Cl1A O4A 107.5(6)
O5A Cl1A O4A 104.9(8)
O2A Cl1A O4A 110.5(6)
O3B Cl1B O4B 115.0(6)
O3B Cl1B O5B 111.5(5)
O4B Cl1B O5B 111.1(5)
O3B Cl1B O2B 103.4(5)
O4B Cl1B O2B 106.5(6)
O5B Cl1B O2B 108.8(5)
O4C Cl1C O2C 120.7(7)
O4C Cl1C O3C 110.1(6)
O2C Cl1C O3C 107.5(4)
O4C Cl1C O5C 105.4(6)
O2C Cl1C O5C 105.3(5)
O3C Cl1C O5C 106.9(6)
O4D Cl1D O2D 119.7(4)
O4D Cl1D O3D 113.7(4)
O2D Cl1D O3D 110.4(4)
O4D Cl1D O5D 108.5(5)
O2D Cl1D O5D 103.4(4)
O3D Cl1D O5D 98.3(5)
O3E Cl1E O5E 110.0(4)
O3E Cl1E O2E 111.9(5)
O5E Cl1E O2E 106.7(5)
O3E Cl1E O4E 109.7(5)
O5E Cl1E O4E 109.0(4)
O2E Cl1E O4E 109.4(4)

loop_
_geom_bond_atom_site_label_1
_geom_bond_atom_site_label_2
_geom_bond_distance
Co1 N11B 2.120(5)
Co1 N11C 2.128(6)
Co1 N11A 2.129(5)
Co1 N22C 2.160(5)
Co1 N22B 2.167(5)
Co1 N22A 2.179(6)
Co2 N11D 2.127(5)
Co2 N31A 2.133(5)
Co2 N31F 2.141(5)
Co2 N42F 2.154(5)
Co2 N42A 2.162(5)
Co2 N22D 2.170(5)
Co3 N11E 2.126(5)
Co3 N31B 2.135(6)
Co3 N31D 2.138(5)
Co3 N42B 2.151(5)
Co3 N22E 2.171(5)
Co3 N42D 2.172(5)
Co4 N31C 2.101(6)
Co4 N31E 2.135(5)
Co4 N11F 2.141(6)
Co4 N22F 2.149(5)
Co4 N42E 2.159(5)
Co4 N42C 2.179(6)
Co5 N11J 2.120(6)
Co5 N11H 2.130(6)
Co5 N11G 2.142(6)
Co5 N22H 2.163(5)
Co5 N22J 2.183(5)
Co5 N22G 2.186(6)
Co6 N31M 2.130(5)
Co6 N11K 2.130(6)
Co6 N31G 2.134(5)
Co6 N42G 2.145(6)
Co6 N22K 2.176(5)
Co6 N42M 2.177(5)
Co7 N31H 2.113(5)
Co7 N11L 2.125(5)
Co7 N31K 2.138(5)
Co7 N42K 2.156(5)
Co7 N22L 2.157(5)
Co7 N42H 2.165(5)
Co8 N31L 2.115(5)
Co8 N31J 2.128(5)
Co8 N11M 2.140(5)
Co8 N22M 2.148(5)
Co8 N42L 2.179(5)
Co8 N42J 2.182(5)
N11A C12A 1.341(9)
N11A C16A 1.347(8)
C12A C13A 1.391(9)
C12A C23A 1.470(9)
C13A C14A 1.380(11)
C13A H13A 0.9500
C14A C15A 1.382(11)
C14A C17A 1.508(11)
C15A C16A 1.373(9)
C15A H15A 0.9500
C16A H16A 0.9500
C17A O18A 1.470(11)
C17A H17M 0.9900
C17A H17N 0.9900
O18A H18C 0.8400
N21A C25A 1.351(9)
N21A N22A 1.353(7)
N21A C26A 1.448(8)
N22A C23A 1.353(8)
C23A C24A 1.409(10)
C24A C25A 1.383(9)
C24A H24A 0.9500
C25A H25A 0.9500
C26A C51A 1.577(7)
C26A H26M 0.9900
C26A H26N 0.9900
N31A C32A 1.337(8)
N31A C36A 1.344(8)
C32A C33A 1.401(9)
C32A C43A 1.456(8)
C33A C34A 1.398(9)
C33A H33A 0.9500
C34A C35A 1.392(10)
C34A C37A 1.489(10)
C35A C36A 1.401(9)
C35A H35A 0.9500
C36A H36A 0.9500
C37A O38A 1.443(11)
C37A H37M 0.9900
C37A H37N 0.9900
O38A H38E 0.8400
N41A N42A 1.361(7)
N41A C45A 1.365(8)
N41A C46A 1.465(8)
N42A C43A 1.337(8)
C43A C44A 1.406(8)
C44A C45A 1.383(9)
C44A H44A 0.9500
C45A H45A 0.9500
C46A C57A 1.577(6)
C46A H46M 0.9900
C46A H46N 0.9900
C51A C52A 1.3900
C51A C56A 1.3900
C52A C53A 1.3900
C52A H52A 0.9500
C53A C54A 1.3900
C53A H53A 0.9500
C54A C55A 1.3900
C54A H54A 0.9500
C55A C56A 1.3900
C55A C60A 1.3900
C56A C57A 1.3900
C57A C58A 1.3900
C58A C59A 1.3900
C58A H58A 0.9500
C59A C60A 1.3900
C59A H59A 0.9500
C60A H60A 0.9500
N11B C12B 1.337(8)
N11B C16B 1.353(8)
C12B C13B 1.398(9)
C12B C23B 1.465(9)
C13B C14B 1.396(10)
C13B H13B 0.9500
C14B C15B 1.384(10)
C14B C17B 1.505(10)
C15B C16B 1.383(9)
C15B H15B 0.9500
C16B H16B 0.9500
C17B O18B 1.402(10)
C17B H17O 0.9900
C17B H17P 0.9900
O18B H18D 0.8400
N21B C25B 1.350(8)
N21B N22B 1.360(7)
N21B C26B 1.455(8)
N22B C23B 1.342(8)
C23B C24B 1.404(8)
C24B C25B 1.393(9)
C24B H24B 0.9500
C25B H25B 0.9500
C26B C51B 1.510(9)
C26B H26O 0.9900
C26B H26P 0.9900
N31B C36B 1.343(9)
N31B C32B 1.346(9)
C32B C33B 1.379(10)
C32B C43B 1.460(10)
C33B C34B 1.423(12)
C33B H33B 0.9500
C34B C35B 1.361(12)
C34B C37B 1.519(11)
C35B C36B 1.398(10)
C35B H35B 0.9500
C36B H36B 0.9500
C37B O38B 1.401(18)
C37B H37O 0.9900
C37B H37P 0.9900
O38B H38F 0.8400
O39B H39B 0.8400
N41B C45B 1.352(8)
N41B N42B 1.356(7)
N41B C46B 1.462(8)
N42B C43B 1.351(8)
C43B C44B 1.405(10)
C44B C45B 1.373(10)
C44B H44B 0.9500
C45B H45B 0.9500
C46B C57B 1.532(8)
C46B H46O 0.9900
C46B H46P 0.9900
C51B C52B 1.388(9)
C51B C56B 1.445(9)
C52B C53B 1.402(10)
C52B H52B 0.9500
C53B C54B 1.346(11)
C53B H53B 0.9500
C54B C55B 1.410(10)
C54B H54B 0.9500
C55B C60B 1.404(10)
C55B C56B 1.445(9)
C56B C57B 1.446(8)
C57B C58B 1.375(9)
C58B C59B 1.404(9)
C58B H58B 0.9500
C59B C60B 1.361(9)
C59B H59B 0.9500
C60B H60B 0.9500
N11C C12C 1.345(9)
N11C C16C 1.368(8)
C12C C13C 1.387(10)
C12C C23C 1.488(9)
C13C C14C 1.409(10)
C13C H13C 0.9500
C14C C15C 1.414(12)
C14C C17C 1.490(11)
C15C C16C 1.354(10)
C15C H15C 0.9500
C16C H16C 0.9500
C17C O18C 1.425(12)
C17C H17Q 0.9900
C17C H17R 0.9900
O18C H18E 0.8400
N21C C25C 1.353(9)
N21C N22C 1.354(7)
N21C C26C 1.481(9)
N22C C23C 1.339(9)
C23C C24C 1.396(9)
C24C C25C 1.357(10)
C24C H24C 0.9500
C25C H25C 0.9500
C26C C51C 1.560(7)
C26C H26Q 0.9900
C26C H26R 0.9900
N31C C32C 1.335(11)
N31C C36C 1.359(10)
C32C C33C 1.380(11)
C32C C43C 1.465(10)
C33C C34C 1.422(13)
C33C H33C 0.9500
C34C C35C 1.359(15)
C34C C37C 1.506(13)
C35C C36C 1.340(11)
C35C H35C 0.9500
C36C H36C 0.9500
C37C O38C 1.495(15)
C37C H37Q 0.9900
C37C H37R 0.9900
O38C H38O 0.8400
N41C C45C 1.355(9)
N41C N42C 1.360(8)
N41C C46C 1.455(8)
N42C C43C 1.336(9)
C43C C44C 1.398(11)
C44C C45C 1.372(10)
C44C H44C 0.9500
C45C H45C 0.9500
C46C C57C 1.578(7)
C46C H46Q 0.9900
C46C H46R 0.9900
C51C C52C 1.3900
C51C C56C 1.3900
C52C C53C 1.3900
C52C H52C 0.9500
C53C C54C 1.3900
C53C H53C 0.9500
C54C C55C 1.3900
C54C H54C 0.9500
C55C C56C 1.3900
C55C C60C 1.3900
C56C C57C 1.3900
C57C C58C 1.3900
C58C C59C 1.3900
C58C H58C 0.9500
C59C C60C 1.3900
C59C H59C 0.9500
C60C H60C 0.9500
N11D C16D 1.339(8)
N11D C12D 1.361(8)
C12D C13D 1.376(9)
C12D C23D 1.465(8)
C13D C14D 1.397(10)
C13D H13D 0.9500
C14D C15D 1.383(10)
C14D C17D 1.511(10)
C15D C16D 1.376(9)
C15D H15D 0.9500
C16D H16D 0.9500
C17D O18D 1.425(10)
C17D H17S 0.9900
C17D H17T 0.9900
O18D H18F 0.8400
N21D N22D 1.358(7)
N21D C25D 1.363(7)
N21D C26D 1.464(7)
N22D C23D 1.357(7)
C23D C24D 1.385(8)
C24D C25D 1.385(8)
C24D H24D 0.9500
C25D H25D 0.9500
C26D C51D 1.537(8)
C26D H26S 0.9900
C26D H26T 0.9900
N31D C32D 1.343(8)
N31D C36D 1.357(8)
C32D C33D 1.405(9)
C32D C43D 1.450(9)
C33D C34D 1.389(9)
C33D H33D 0.9500
C34D C35D 1.382(11)
C34D C37D 1.496(10)
C35D C36D 1.371(10)
C35D H35D 0.9500
C36D H36D 0.9500
C37D O38D 1.433(10)
C37D H37S 0.9900
C37D H37T 0.9900
O38D H38P 0.8400
N41D C45D 1.355(8)
N41D N42D 1.364(7)
N41D C46D 1.450(7)
N42D C43D 1.349(8)
C43D C44D 1.408(9)
C44D C45D 1.377(9)
C44D H44D 0.9500
C45D H45D 0.9500
C46D C57D 1.531(8)
C46D H46S 0.9900
C46D H46T 0.9900
C51D C52D 1.386(8)
C51D C56D 1.441(8)
C52D C53D 1.400(8)
C52D H52D 0.9500
C53D C54D 1.356(9)
C53D H53D 0.9500
C54D C55D 1.416(9)
C54D H54D 0.9500
C55D C60D 1.428(9)
C55D C56D 1.436(8)
C56D C57D 1.435(8)
C57D C58D 1.383(9)
C58D C59D 1.400(9)
C58D H58D 0.9500
C59D C60D 1.351(10)
C59D H59D 0.9500
C60D H60D 0.9500
N11E C12E 1.338(8)
N11E C16E 1.348(9)
C12E C13E 1.393(9)
C12E C23E 1.478(8)
C13E C14E 1.370(10)
C13E H13E 0.9500
C14E C15E 1.420(11)
C14E C17E 1.530(11)
C15E C16E 1.358(10)
C15E H15E 0.9500
C16E H16E 0.9500
C17E O18E 1.366(12)
C17E H17U 0.9900
C17E H17V 0.9900
O18E H18I 0.8400
N21E C25E 1.347(8)
N21E N22E 1.361(7)
N21E C26E 1.467(7)
N22E C23E 1.332(7)
C23E C24E 1.396(9)
C24E C25E 1.371(8)
C24E H24E 0.9500
C25E H25E 0.9500
C26E C51E 1.520(8)
C26E H26U 0.9900
C26E H26V 0.9900
N31E C36E 1.318(8)
N31E C32E 1.365(8)
C32E C33E 1.375(8)
C32E C43E 1.461(9)
C33E C34E 1.385(10)
C33E H33E 0.9500
C34E C35E 1.393(11)
C34E C37E 1.519(10)
C35E C36E 1.368(9)
C35E H35E 0.9500
C36E H36E 0.9500
C37E O38E 1.415(15)
C37E H37U 0.9900
C37E H37V 0.9900
N41E C45E 1.354(7)
N41E N42E 1.376(7)
N41E C46E 1.441(7)
N42E C43E 1.328(7)
C43E C44E 1.405(8)
C44E C45E 1.381(8)
C44E H44E 0.9500
C45E H45E 0.9500
C46E C57E 1.531(8)
C46E H46U 0.9900
C46E H46V 0.9900
C51E C52E 1.386(8)
C51E C56E 1.456(8)
C52E C53E 1.414(8)
C52E H52E 0.9500
C53E C54E 1.357(9)
C53E H53E 0.9500
C54E C55E 1.442(9)
C54E H54E 0.9500
C55E C60E 1.422(8)
C55E C56E 1.428(8)
C56E C57E 1.453(9)
C57E C58E 1.382(8)
C58E C59E 1.415(9)
C58E H58E 0.9500
C59E C60E 1.372(10)
C59E H59E 0.9500
C60E H60E 0.9500
N11F C16F 1.347(8)
N11F C12F 1.351(9)
C12F C13F 1.364(10)
C12F C23F 1.472(8)
C13F C14F 1.399(9)
C13F H13F 0.9500
C14F C15F 1.383(11)
C14F C17F 1.493(11)
C15F C16F 1.386(11)
C15F H15F 0.9500
C16F H16F 0.9500
C17F O18F 1.418(9)
C17F H17W 0.9900
C17F H17X 0.9900
O18F H18N 0.8400
N21F N22F 1.356(7)
N21F C25F 1.358(9)
N21F C26F 1.450(9)
N22F C23F 1.333(9)
C23F C24F 1.420(9)
C24F C25F 1.396(9)
C24F H24F 0.9500
C25F H25F 0.9500
C26F C51F 1.528(9)
C26F H26W 0.9900
C26F H26X 0.9900
N31F C36F 1.331(9)
N31F C32F 1.343(9)
C32F C33F 1.401(10)
C32F C43F 1.448(10)
C33F C34F 1.362(12)
C33F H33F 0.9500
C34F C35F 1.384(13)
C34F C37F 1.519(11)
C35F C36F 1.388(10)
C35F H35F 0.9500
C36F H36F 0.9500
C37F O38F 1.345(13)
C37F H37W 0.9900
C37F H37X 0.9900
O38F H38S 0.8400
N41F N42F 1.363(7)
N41F C45F 1.365(9)
N41F C46F 1.447(9)
N42F C43F 1.329(9)
C43F C44F 1.424(10)
C44F C45F 1.344(11)
C44F H44F 0.9500
C45F H45F 0.9500
C46F C57F 1.523(9)
C46F H46W 0.9900
C46F H46X 0.9900
C51F C52F 1.381(10)
C51F C56F 1.439(11)
C52F C53F 1.414(10)
C52F H52F 0.9500
C53F C54F 1.346(12)
C53F H53F 0.9500
C54F C55F 1.432(12)
C54F H54F 0.9500
C55F C60F 1.412(12)
C55F C56F 1.432(9)
C56F C57F 1.442(11)
C57F C58F 1.395(11)
C58F C59F 1.388(10)
C58F H58F 0.9500
C59F C60F 1.343(12)
C59F H59F 0.9500
C60F H60F 0.9500
N11G C12G 1.350(10)
N11G C16G 1.355(9)
C12G C13G 1.391(10)
C12G C23G 1.476(9)
C13G C14G 1.400(10)
C13G H13G 0.9500
C14G C15G 1.361(12)
C14G C17G 1.489(10)
C15G C16G 1.411(11)
C15G H15G 0.9500
C16G H16G 0.9500
C17G O18G 1.423(11)
C17G H17A 0.9900
C17G H17B 0.9900
O18G H18G 0.8400
N21G N22G 1.345(7)
N21G C25G 1.378(9)
N21G C26G 1.454(8)
N22G C23G 1.352(8)
C23G C24G 1.391(10)
C24G C25G 1.376(9)
C24G H24G 0.9500
C25G H25G 0.9500
C26G C51G 1.567(6)
C26G H26A 0.9900
C26G H26B 0.9900
N31G C36G 1.322(9)
N31G C32G 1.362(10)
C32G C33G 1.387(9)
C32G C43G 1.458(9)
C33G C34G 1.383(11)
C33G H33G 0.9500
C34G C35G 1.374(12)
C34G C37G 1.507(10)
C35G C36G 1.385(10)
C35G H35G 0.9500
C36G H36G 0.9500
C37G O38G 1.420(12)
C37G H37A 0.9900
C37G H37B 0.9900
O38G H38G 0.8400
N41G C45G 1.352(9)
N41G N42G 1.358(7)
N41G C46G 1.450(8)
N42G C43G 1.329(8)
C43G C44G 1.411(10)
C44G C45G 1.370(9)
C44G H44G 0.9500
C45G H45G 0.9500
C46G C57G 1.583(6)
C46G H46A 0.9900
C46G H46B 0.9900
C51G C52G 1.3900
C51G C56G 1.3900
C52G C53G 1.3900
C52G H52G 0.9500
C53G C54G 1.3900
C53G H53G 0.9500
C54G C55G 1.3900
C54G H54G 0.9500
C55G C56G 1.3900
C55G C60G 1.3900
C56G C57G 1.3900
C57G C58G 1.3900
C58G C59G 1.3900
C58G H58G 0.9500
C59G C60G 1.3900
C59G H59G 0.9500
C60G H60G 0.9500
N11H C12H 1.331(9)
N11H C16H 1.351(8)
C12H C13H 1.383(10)
C12H C23H 1.470(9)
C13H C14H 1.404(10)
C13H H13H 0.9500
C14H C15H 1.380(11)
C14H C17H 1.501(10)
C15H C16H 1.396(10)
C15H H15H 0.9500
C16H H16H 0.9500
C17H O18H 1.392(11)
C17H H17C 0.9900
C17H H17D 0.9900
O18H H18H 0.8400
N21H N22H 1.362(7)
N21H C25H 1.371(8)
N21H C26H 1.444(8)
N22H C23H 1.348(8)
C23H C24H 1.405(9)
C24H C25H 1.384(9)
C24H H24H 0.9500
C25H H25H 0.9500
C26H C51H 1.555(10)
C26H H26C 0.9900
C26H H26D 0.9900
N31H C36H 1.335(9)
N31H C32H 1.371(9)
C32H C33H 1.381(10)
C32H C43H 1.452(9)
C33H C34H 1.400(11)
C33H H33H 0.9500
C34H C35H 1.361(13)
C34H C37H 1.517(12)
C35H C36H 1.370(10)
C35H H35H 0.9500
C36H H36H 0.9500
C37H O38H 1.470(13)
C37H H37C 0.9900
C37H H37D 0.9900
O38H H38H 0.8400
N41H N42H 1.356(7)
N41H C45H 1.369(8)
N41H C46H 1.454(8)
N42H C43H 1.357(8)
C43H C44H 1.392(9)
C44H C45H 1.385(9)
C44H H44H 0.9500
C45H H45H 0.9500
C46H C57H 1.537(10)
C46H H46C 0.9900
C46H H46D 0.9900
C51H C52H 1.401(10)
C51H C56H 1.423(10)
C52H C53H 1.393(11)
C52H H52H 0.9500
C53H C54H 1.396(11)
C53H H53H 0.9500
C54H C55H 1.428(11)
C54H H54H 0.9500
C55H C60H 1.412(11)
C55H C56H 1.424(10)
C56H C57H 1.455(9)
C57H C58H 1.409(10)
C58H C59H 1.374(11)
C58H H58H 0.9500
C59H C60H 1.378(11)
C59H H59H 0.9500
C60H H60H 0.9500
N11J C16J 1.310(10)
N11J C12J 1.354(10)
C12J C13J 1.393(11)
C12J C23J 1.449(10)
C13J C14J 1.392(13)
C13J H13J 0.9500
C14J C15J 1.398(14)
C14J C17J 1.511(14)
C15J C16J 1.379(13)
C15J H15J 0.9500
C16J H16J 0.9500
C17J O18J 1.403(13)
C17J H17E 0.9900
C17J H17F 0.9900
O18J H18J 0.8400
N21J C25J 1.362(8)
N21J N22J 1.364(7)
N21J C26J 1.454(9)
N22J C23J 1.339(9)
C23J C24J 1.422(9)
C24J C25J 1.341(10)
C24J H24J 0.9500
C25J H25J 0.9500
C26J C51J 1.529(8)
C26J H26E 0.9900
C26J H26F 0.9900
N31J C36J 1.348(8)
N31J C32J 1.368(8)
C32J C33J 1.393(9)
C32J C43J 1.462(9)
C33J C34J 1.386(10)
C33J H33J 0.9500
C34J C35J 1.384(10)
C34J C37J 1.523(10)
C35J C36J 1.385(10)
C35J H35J 0.9500
C36J H36J 0.9500
C37J O38J 1.223(14)
C37J H37E 0.9900
C37J H37F 0.9900
O38J H38J 0.8400
O39J H39J 0.8400
N41J N42J 1.355(7)
N41J C45J 1.365(7)
N41J C46J 1.452(8)
N42J C43J 1.347(8)
C43J C44J 1.402(8)
C44J C45J 1.353(9)
C44J H44J 0.9500
C45J H45J 0.9500
C46J C57J 1.545(8)
C46J H46E 0.9900
C46J H46F 0.9900
C51J C52J 1.371(10)
C51J C56J 1.458(10)
C52J C53J 1.417(9)
C52J H52J 0.9500
C53J C54J 1.336(11)
C53J H53J 0.9500
C54J C55J 1.416(10)
C54J H54J 0.9500
C55J C60J 1.384(10)
C55J C56J 1.449(8)
C56J C57J 1.440(9)
C57J C58J 1.376(9)
C58J C59J 1.390(8)
C58J H58J 0.9500
C59J C60J 1.374(10)
C59J H59J 0.9500
C60J H60J 0.9500
N11K C16K 1.341(8)
N11K C12K 1.349(8)
C12K C13K 1.392(10)
C12K C23K 1.451(9)
C13K C14K 1.398(10)
C13K H13K 0.9500
C14K C15K 1.369(10)
C14K C17K 1.486(10)
C15K C16K 1.373(10)
C15K H15K 0.9500
C16K H16K 0.9500
C17K O18K 1.418(10)
C17K H17G 0.9900
C17K H17H 0.9900
O18K H18K 0.8400
N21K C25K 1.354(8)
N21K N22K 1.361(7)
N21K C26K 1.447(9)
N22K C23K 1.362(8)
C23K C24K 1.408(8)
C24K C25K 1.360(10)
C24K H24K 0.9500
C25K H25K 0.9500
C26K C51K 1.522(8)
C26K H26G 0.9900
C26K H26H 0.9900
N31K C36K 1.334(8)
N31K C32K 1.361(8)
C32K C33K 1.368(10)
C32K C43K 1.465(9)
C33K C34K 1.383(9)
C33K H33K 0.9500
C34K C35K 1.407(10)
C34K C37K 1.492(10)
C35K C36K 1.371(10)
C35K H35K 0.9500
C36K H36K 0.9500
C37K O38K 1.400(9)
C37K H37G 0.9900
C37K H37H 0.9900
O38K H38K 0.8400
N41K N42K 1.363(7)
N41K C45K 1.367(8)
N41K C46K 1.454(8)
N42K C43K 1.335(8)
C43K C44K 1.397(8)
C44K C45K 1.382(9)
C44K H44K 0.9500
C45K H45K 0.9500
C46K C57K 1.541(8)
C46K H46G 0.9900
C46K H46H 0.9900
C51K C52K 1.376(10)
C51K C56K 1.458(10)
C52K C53K 1.416(9)
C52K H52K 0.9500
C53K C54K 1.355(11)
C53K H53K 0.9500
C54K C55K 1.439(10)
C54K H54K 0.9500
C55K C60K 1.410(11)
C55K C56K 1.433(9)
C56K C57K 1.453(10)
C57K C58K 1.376(10)
C58K C59K 1.393(9)
C58K H58K 0.9500
C59K C60K 1.366(11)
C59K H59K 0.9500
C60K H60K 0.9500
N11L C16L 1.337(8)
N11L C12L 1.361(9)
C12L C13L 1.378(9)
C12L C23L 1.459(9)
C13L C14L 1.393(10)
C13L H13L 0.9500
C14L C15L 1.381(11)
C14L C17L 1.514(10)
C15L C16L 1.388(9)
C15L H15L 0.9500
C16L H16L 0.9500
C17L O18L 1.416(16)
C17L H17I 0.9900
C17L H17J 0.9900
O18L H18L 0.8400
O19L H19L 0.8400
N21L C25L 1.358(8)
N21L N22L 1.360(7)
N21L C26L 1.450(8)
N22L C23L 1.341(8)
C23L C24L 1.419(10)
C24L C25L 1.368(9)
C24L H24L 0.9500
C25L H25L 0.9500
C26L C57L 1.586(6)
C26L H26I 0.9900
C26L H26J 0.9900
N31L C36L 1.340(8)
N31L C32L 1.355(8)
C32L C33L 1.389(8)
C32L C43L 1.461(8)
C33L C34L 1.377(9)
C33L H33L 0.9500
C34L C35L 1.370(11)
C34L C37L 1.539(9)
C35L C36L 1.392(9)
C35L H35L 0.9500
C36L H36L 0.9500
C37L O38L 1.376(12)
C37L H37I 0.9900
C37L H37J 0.9900
O38L H38L 0.8400
O39L H39L 0.8400
N41L N42L 1.343(7)
N41L C45L 1.356(8)
N41L C46L 1.457(7)
N42L C43L 1.338(7)
C43L C44L 1.408(9)
C44L C45L 1.399(8)
C44L H44L 0.9500
C45L H45L 0.9500
C46L C51L 1.583(6)
C46L H46I 0.9900
C46L H46J 0.9900
C51L C52L 1.3900
C51L C56L 1.3900
C52L C53L 1.3900
C52L H52L 0.9500
C53L C54L 1.3900
C53L H53L 0.9500
C54L C55L 1.3900
C54L H54L 0.9500
C55L C56L 1.3900
C55L C60L 1.3900
C56L C57L 1.3900
C57L C58L 1.3900
C58L C59L 1.3900
C58L H58L 0.9500
C59L C60L 1.3900
C59L H59L 0.9500
C60L H60L 0.9500
N11M C12M 1.341(8)
N11M C16M 1.359(8)
C12M C13M 1.393(8)
C12M C23M 1.466(8)
C13M C14M 1.400(10)
C13M H13M 0.9500
C14M C15M 1.363(11)
C14M C17M 1.523(9)
C15M C16M 1.377(9)
C15M H15M 0.9500
C16M H16M 0.9500
C17M O18M 1.534(12)
C17M H17K 0.9900
C17M H17L 0.9900
O18M H18M 0.8400
N21M C25M 1.351(7)
N21M N22M 1.359(7)
N21M C26M 1.458(7)
N22M C23M 1.354(7)
C23M C24M 1.400(8)
C24M C25M 1.391(8)
C24M H24M 0.9500
C25M H25M 0.9500
C26M C51M 1.577(6)
C26M H26K 0.9900
C26M H26L 0.9900
N31M C36M 1.352(8)
N31M C32M 1.353(8)
C32M C33M 1.388(8)
C32M C43M 1.476(8)
C33M C34M 1.384(9)
C33M H33M 0.9500
C34M C35M 1.386(10)
C34M C37M 1.515(9)
C35M C36M 1.375(9)
C35M H35M 0.9500
C36M H36M 0.9500
C37M O38M 1.389(10)
C37M H37K 0.9900
C37M H37L 0.9900
O38M H38M 0.8400
N41M C45M 1.349(8)
N41M N42M 1.357(7)
N41M C46M 1.456(7)
N42M C43M 1.338(7)
C43M C44M 1.383(9)
C44M C45M 1.380(8)
C44M H44M 0.9500
C45M H45M 0.9500
C46M C57M 1.586(7)
C46M H46K 0.9900
C46M H46L 0.9900
C51M C52M 1.3900
C51M C56M 1.3900
C52M C53M 1.3900
C52M H52M 0.9500
C53M C54M 1.3900
C53M H53M 0.9500
C54M C55M 1.3900
C54M H54M 0.9500
C55M C56M 1.3900
C55M C60M 1.3900
C56M C57M 1.3900
C57M C58M 1.3900
C58M C59M 1.3900
C58M H58M 0.9500
C59M C60M 1.3900
C59M H59M 0.9500
C60M H60M 0.9500
Cl11 O15 1.437(5)
Cl11 O14 1.444(5)
Cl11 O13 1.445(5)
Cl11 O12 1.445(5)
Cl21 O25 1.429(5)
Cl21 O22 1.434(5)
Cl21 O23 1.436(5)
Cl21 O24 1.436(5)
Cl31 O32 1.420(7)
Cl31 O35 1.438(6)
Cl31 O33 1.450(6)
Cl31 O34 1.461(8)
Cl41 O43 1.323(8)
Cl41 O42 1.378(7)
Cl41 O45 1.424(6)
Cl41 O44 1.519(9)
Cl51 O55 1.425(6)
Cl51 O53 1.434(7)
Cl51 O52 1.445(5)
Cl51 O54 1.455(6)
Cl61 O65 1.452(10)
Cl61 O64 1.456(10)
Cl61 O63 1.482(8)
Cl61 O62 1.537(8)
Cl71 O75 1.353(10)
Cl71 O72 1.417(8)
Cl71 O73 1.434(10)
Cl71 O74 1.446(10)
Cl81 O84 1.301(11)
Cl81 O83 1.326(9)
Cl81 O82 1.364(8)
Cl81 O85 1.706(14)
Cl91 O95 1.329(8)
Cl91 O92 1.386(7)
Cl91 O94 1.394(7)
Cl91 O93 1.590(11)
Cl1A O3A 1.397(12)
Cl1A O5A 1.419(10)
Cl1A O2A 1.425(11)
Cl1A O4A 1.496(13)
Cl1B O3B 1.381(8)
Cl1B O4B 1.413(10)
Cl1B O5B 1.428(7)
Cl1B O2B 1.447(9)
Cl1C O4C 1.332(10)
Cl1C O2C 1.368(6)
Cl1C O3C 1.466(8)
Cl1C O5C 1.549(12)
Cl1D O4D 1.325(7)
Cl1D O2D 1.396(5)
Cl1D O3D 1.433(7)
Cl1D O5D 1.594(9)
Cl1E O3E 1.419(6)
Cl1E O5E 1.422(6)
Cl1E O2E 1.456(8)
Cl1E O4E 1.460(8)

loop_
_geom_torsion_atom_site_label_1
_geom_torsion_atom_site_label_2
_geom_torsion_atom_site_label_3
_geom_torsion_atom_site_label_4
_geom_torsion
C16A N11A C12A C13A -1.2(10)
Co1 N11A C12A C13A -175.1(6)
C16A N11A C12A C23A 178.5(6)
Co1 N11A C12A C23A 4.6(8)
N11A C12A C13A C14A 1.0(12)
C23A C12A C13A C14A -178.7(7)
C12A C13A C14A C15A 0.1(12)
C12A C13A C14A C17A -177.4(8)
C13A C14A C15A C16A -0.9(12)
C17A C14A C15A C16A 176.6(8)
C12A N11A C16A C15A 0.4(10)
Co1 N11A C16A C15A 173.6(5)
C14A C15A C16A N11A 0.6(11)
C13A C14A C17A O18A -151.1(8)
C15A C14A C17A O18A 31.5(12)
C25A N21A N22A C23A -1.2(7)
C26A N21A N22A C23A -168.2(5)
C25A N21A N22A Co1 174.1(5)
C26A N21A N22A Co1 7.1(10)
N21A N22A C23A C24A 0.1(7)
Co1 N22A C23A C24A -176.7(4)
N21A N22A C23A C12A 179.1(6)
Co1 N22A C23A C12A 2.3(7)
N11A C12A C23A N22A -4.7(9)
C13A C12A C23A N22A 175.0(7)
N11A C12A C23A C24A 174.0(7)
C13A C12A C23A C24A -6.3(12)
N22A C23A C24A C25A 0.9(8)
C12A C23A C24A C25A -177.9(7)
N22A N21A C25A C24A 1.8(7)
C26A N21A C25A C24A 168.1(6)
C23A C24A C25A N21A -1.6(8)
C25A N21A C26A C51A -68.7(8)
N22A N21A C26A C51A 96.2(7)
C36A N31A C32A C33A -0.9(9)
Co2 N31A C32A C33A -177.5(5)
C36A N31A C32A C43A 179.0(6)
Co2 N31A C32A C43A 2.4(7)
N31A C32A C33A C34A -0.4(10)
C43A C32A C33A C34A 179.7(6)
C32A C33A C34A C35A 1.1(10)
C32A C33A C34A C37A -179.0(7)
C33A C34A C35A C36A -0.6(11)
C37A C34A C35A C36A 179.5(7)
C32A N31A C36A C35A 1.4(10)
Co2 N31A C36A C35A 177.7(5)
C34A C35A C36A N31A -0.7(11)
C35A C34A C37A O38A -176.8(7)
C33A C34A C37A O38A 3.3(11)
C45A N41A N42A C43A -2.2(7)
C46A N41A N42A C43A -164.8(5)
C45A N41A N42A Co2 -179.8(5)
C46A N41A N42A Co2 17.6(9)
N41A N42A C43A C44A 1.5(7)
Co2 N42A C43A C44A 179.8(4)
N41A N42A C43A C32A 178.4(5)
Co2 N42A C43A C32A -3.3(7)
N31A C32A C43A N42A 0.6(8)
C33A C32A C43A N42A -179.5(6)
N31A C32A C43A C44A 176.9(6)
C33A C32A C43A C44A -3.2(11)
N42A C43A C44A C45A -0.2(7)
C32A C43A C44A C45A -176.7(6)
N42A N41A C45A C44A 2.1(7)
C46A N41A C45A C44A 164.3(5)
C43A C44A C45A N41A -1.1(7)
N42A N41A C46A C57A 86.0(6)
C45A N41A C46A C57A -73.9(7)
N21A C26A C51A C52A -5.1(6)
N21A C26A C51A C56A 177.7(4)
C56A C51A C52A C53A 0.0
C26A C51A C52A C53A -177.5(4)
C51A C52A C53A C54A 0.0
C52A C53A C54A C55A 0.0
C53A C54A C55A C56A 0.0
C53A C54A C55A C60A 180.0
C54A C55A C56A C57A 180.0
C60A C55A C56A C57A 0.0
C54A C55A C56A C51A 0.0
C60A C55A C56A C51A 180.0
C52A C51A C56A C57A 180.0
C26A C51A C56A C57A -3.1(4)
C52A C51A C56A C55A 0.0
C26A C51A C56A C55A 176.9(4)
C55A C56A C57A C58A 0.0
C51A C56A C57A C58A 180.0
C55A C56A C57A C46A 175.4(4)
C51A C56A C57A C46A -4.6(4)
N41A C46A C57A C56A 177.5(3)
N41A C46A C57A C58A -6.8(5)
C56A C57A C58A C59A 0.0
C46A C57A C58A C59A -176.2(3)
C57A C58A C59A C60A 0.0
C58A C59A C60A C55A 0.0
C56A C55A C60A C59A 0.0
C54A C55A C60A C59A 180.0
C16B N11B C12B C13B -4.1(10)
Co1 N11B C12B C13B 178.4(5)
C16B N11B C12B C23B 176.5(6)
Co1 N11B C12B C23B -1.0(7)
N11B C12B C13B C14B 4.2(10)
C23B C12B C13B C14B -176.4(6)
C12B C13B C14B C15B -2.1(11)
C12B C13B C14B C17B -179.4(7)
C13B C14B C15B C16B 0.2(11)
C17B C14B C15B C16B 177.3(7)
C12B N11B C16B C15B 2.0(10)
Co1 N11B C16B C15B 179.3(5)
C14B C15B C16B N11B -0.1(11)
C15B C14B C17B O18B -21.1(11)
C13B C14B C17B O18B 156.1(7)
C25B N21B N22B C23B -0.9(6)
C26B N21B N22B C23B -167.3(5)
C25B N21B N22B Co1 -175.8(5)
C26B N21B N22B Co1 17.9(9)
N21B N22B C23B C24B 0.1(7)
Co1 N22B C23B C24B 176.5(4)
N21B N22B C23B C12B 179.9(5)
Co1 N22B C23B C12B -3.7(7)
N11B C12B C23B N22B 3.2(9)
C13B C12B C23B N22B -176.2(6)
N11B C12B C23B C24B -177.1(6)
C13B C12B C23B C24B 3.5(11)
N22B C23B C24B C25B 0.7(7)
C12B C23B C24B C25B -179.1(6)
N22B N21B C25B C24B 1.4(7)
C26B N21B C25B C24B 167.0(5)
C23B C24B C25B N21B -1.2(7)
C25B N21B C26B C51B -76.2(7)
N22B N21B C26B C51B 87.9(7)
C36B N31B C32B C33B 0.0(10)
Co3 N31B C32B C33B -179.5(6)
C36B N31B C32B C43B -174.7(6)
Co3 N31B C32B C43B 5.9(8)
N31B C32B C33B C34B -3.0(11)
C43B C32B C33B C34B 171.4(7)
C32B C33B C34B C35B 2.8(11)
C32B C33B C34B C37B -175.3(7)
C33B C34B C35B C36B 0.1(12)
C37B C34B C35B C36B 178.2(8)
C32B N31B C36B C35B 3.2(11)
Co3 N31B C36B C35B -177.4(6)
C34B C35B C36B N31B -3.3(12)
C35B C34B C37B O38B 118.3(11)
C33B C34B C37B O38B -63.6(12)
C45B N41B N42B C43B -0.8(7)
C46B N41B N42B C43B -164.8(5)
C45B N41B N42B Co3 -170.9(5)
C46B N41B N42B Co3 25.1(9)
N41B N42B C43B C44B 0.3(7)
Co3 N42B C43B C44B 173.6(4)
N41B N42B C43B C32B 177.4(5)
Co3 N42B C43B C32B -9.3(7)
N31B C32B C43B N42B 2.5(9)
C33B C32B C43B N42B -172.2(7)
N31B C32B C43B C44B 178.9(7)
C33B C32B C43B C44B 4.2(12)
N42B C43B C44B C45B 0.4(7)
C32B C43B C44B C45B -176.3(7)
N42B N41B C45B C44B 1.1(7)
C46B N41B C45B C44B 164.5(6)
C43B C44B C45B N41B -0.9(7)
C45B N41B C46B C57B -79.5(7)
N42B N41B C46B C57B 82.1(7)
N21B C26B C51B C52B 3.0(9)
N21B C26B C51B C56B -176.2(6)
C56B C51B C52B C53B -0.2(11)
C26B C51B C52B C53B -179.4(7)
C51B C52B C53B C54B 3.7(13)
C52B C53B C54B C55B -2.0(13)
C53B C54B C55B C60B 179.4(8)
C53B C54B C55B C56B -3.1(12)
C52B C51B C56B C55B -4.7(10)
C26B C51B C56B C55B 174.4(6)
C52B C51B C56B C57B 175.7(7)
C26B C51B C56B C57B -5.1(11)
C60B C55B C56B C51B -176.2(6)
C54B C55B C56B C51B 6.4(10)
C60B C55B C56B C57B 3.4(10)
C54B C55B C56B C57B -174.0(7)
C51B C56B C57B C58B 175.9(6)
C55B C56B C57B C58B -3.6(9)
C51B C56B C57B C46B -4.2(10)
C55B C56B C57B C46B 176.3(6)
N41B C46B C57B C58B 0.3(8)
N41B C46B C57B C56B -179.6(6)
C56B C57B C58B C59B 0.3(10)
C46B C57B C58B C59B -179.6(6)
C57B C58B C59B C60B 3.5(10)
C58B C59B C60B C55B -3.7(10)
C54B C55B C60B C59B 177.8(7)
C56B C55B C60B C59B 0.2(11)
C16C N11C C12C C13C -1.4(10)
Co1 N11C C12C C13C -176.7(5)
C16C N11C C12C C23C -177.2(6)
Co1 N11C C12C C23C 7.5(7)
N11C C12C C13C C14C -0.2(11)
C23C C12C C13C C14C 175.3(6)
C12C C13C C14C C15C 0.4(11)
C12C C13C C14C C17C 179.5(7)
C13C C14C C15C C16C 1.1(11)
C17C C14C C15C C16C -178.1(7)
C14C C15C C16C N11C -2.8(11)
C12C N11C C16C C15C 3.0(10)
Co1 N11C C16C C15C 177.7(5)
C13C C14C C17C O18C 26.0(12)
C15C C14C C17C O18C -154.9(8)
C25C N21C N22C C23C -1.6(7)
C26C N21C N22C C23C -167.3(5)
C25C N21C N22C Co1 178.0(5)
C26C N21C N22C Co1 12.2(10)
N21C N22C C23C C24C 1.0(7)
Co1 N22C C23C C24C -178.7(4)
N21C N22C C23C C12C 176.8(5)
Co1 N22C C23C C12C -2.9(7)
N11C C12C C23C N22C -2.9(9)
C13C C12C C23C N22C -178.9(6)
N11C C12C C23C C24C 171.8(7)
C13C C12C C23C C24C -4.2(12)
N22C C23C C24C C25C -0.1(8)
C12C C23C C24C C25C -175.1(7)
N22C N21C C25C C24C 1.5(8)
C26C N21C C25C C24C 166.5(6)
C23C C24C C25C N21C -0.8(8)
C25C N21C C26C C51C -69.6(8)
N22C N21C C26C C51C 93.8(6)
C36C N31C C32C C33C -1.9(11)
Co4 N31C C32C C33C -179.4(6)
C36C N31C C32C C43C 177.0(6)
Co4 N31C C32C C43C -0.5(8)
N31C C32C C33C C34C -0.4(12)
C43C C32C C33C C34C -179.3(8)
C32C C33C C34C C35C 3.1(14)
C32C C33C C34C C37C -179.0(9)
C33C C34C C35C C36C -3.5(14)
C37C C34C C35C C36C 178.7(9)
C34C C35C C36C N31C 1.2(13)
C32C N31C C36C C35C 1.6(12)
Co4 N31C C36C C35C 178.9(6)
C35C C34C C37C O38C 1.2(15)
C33C C34C C37C O38C -176.6(9)
C45C N41C N42C C43C -2.1(7)
C46C N41C N42C C43C -166.8(6)
C45C N41C N42C Co4 177.1(5)
C46C N41C N42C Co4 12.4(10)
N41C N42C C43C C44C 0.2(7)
Co4 N42C C43C C44C -179.2(4)
N41C N42C C43C C32C 178.4(5)
Co4 N42C C43C C32C -1.0(7)
N31C C32C C43C N42C 1.0(9)
C33C C32C C43C N42C 179.9(7)
N31C C32C C43C C44C 178.7(7)
C33C C32C C43C C44C -2.4(12)
N42C C43C C44C C45C 1.6(8)
C32C C43C C44C C45C -176.2(7)
N42C N41C C45C C44C 3.1(7)
C46C N41C C45C C44C 167.3(6)
C43C C44C C45C N41C -2.8(7)
C45C N41C C46C C57C -73.5(8)
N42C N41C C46C C57C 88.8(7)
N21C C26C C51C C52C -0.1(6)
N21C C26C C51C C56C -177.3(4)
C56C C51C C52C C53C 0.0
C26C C51C C52C C53C -177.5(4)
C51C C52C C53C C54C 0.0
C52C C53C C54C C55C 0.0
C53C C54C C55C C56C 0.0
C53C C54C C55C C60C 180.0
C54C C55C C56C C57C 180.0
C60C C55C C56C C57C 0.0
C54C C55C C56C C51C 0.0
C60C C55C C56C C51C 180.0
C52C C51C C56C C57C 180.0
C26C C51C C56C C57C -3.0(5)
C52C C51C C56C C55C 0.0
C26C C51C C56C C55C 177.0(5)
C55C C56C C57C C58C 0.0
C51C C56C C57C C58C 180.0
C55C C56C C57C C46C 171.5(5)
C51C C56C C57C C46C -8.5(5)
N41C C46C C57C C56C -177.1(4)
N41C C46C C57C C58C -4.9(6)
C56C C57C C58C C59C 0.0
C46C C57C C58C C59C -173.1(4)
C57C C58C C59C C60C 0.0
C58C C59C C60C C55C 0.0
C56C C55C C60C C59C 0.0
C54C C55C C60C C59C 180.0
C16D N11D C12D C13D -2.0(9)
Co2 N11D C12D C13D 178.9(5)
C16D N11D C12D C23D -178.7(5)
Co2 N11D C12D C23D 2.2(7)
N11D C12D C13D C14D -0.9(10)
C23D C12D C13D C14D 175.6(6)
C12D C13D C14D C15D 3.5(11)
C12D C13D C14D C17D -176.9(7)
C13D C14D C15D C16D -3.2(11)
C17D C14D C15D C16D 177.1(8)
C12D N11D C16D C15D 2.4(9)
Co2 N11D C16D C15D -178.7(5)
C14D C15D C16D N11D 0.3(11)
C15D C14D C17D O18D 6.7(12)
C13D C14D C17D O18D -173.0(7)
C25D N21D N22D C23D -1.3(6)
C26D N21D N22D C23D -163.0(5)
C25D N21D N22D Co2 180.0(4)
C26D N21D N22D Co2 18.2(8)
N21D N22D C23D C24D 0.2(6)
Co2 N22D C23D C24D 179.3(4)
N21D N22D C23D C12D 177.0(5)
Co2 N22D C23D C12D -3.9(7)
N11D C12D C23D N22D 1.2(8)
C13D C12D C23D N22D -175.5(6)
N11D C12D C23D C24D 177.3(6)
C13D C12D C23D C24D 0.6(11)
N22D C23D C24D C25D 0.9(7)
C12D C23D C24D C25D -175.3(6)
N22D N21D C25D C24D 1.9(6)
C26D N21D C25D C24D 162.8(5)
C23D C24D C25D N21D -1.7(6)
N22D N21D C26D C51D 88.1(6)
C25D N21D C26D C51D -71.1(7)
C36D N31D C32D C33D -0.4(9)
Co3 N31D C32D C33D -174.1(5)
C36D N31D C32D C43D 179.2(6)
Co3 N31D C32D C43D 5.5(7)
N31D C32D C33D C34D 1.4(10)
C43D C32D C33D C34D -178.2(6)
C32D C33D C34D C35D -1.1(10)
C32D C33D C34D C37D 177.9(6)
C33D C34D C35D C36D -0.1(10)
C37D C34D C35D C36D -179.1(7)
C32D N31D C36D C35D -0.9(10)
Co3 N31D C36D C35D 172.0(5)
C34D C35D C36D N31D 1.1(11)
C35D C34D C37D O38D -175.4(7)
C33D C34D C37D O38D 5.6(10)
C45D N41D N42D C43D -2.3(6)
C46D N41D N42D C43D -167.0(5)
C45D N41D N42D Co3 -177.1(5)
C46D N41D N42D Co3 18.2(9)
N41D N42D C43D C44D 2.1(7)
Co3 N42D C43D C44D 178.5(4)
N41D N42D C43D C32D 179.5(5)
Co3 N42D C43D C32D -4.0(7)
N31D C32D C43D N42D -0.9(9)
C33D C32D C43D N42D 178.7(6)
N31D C32D C43D C44D 175.9(6)
C33D C32D C43D C44D -4.5(11)
N42D C43D C44D C45D -1.1(7)
C32D C43D C44D C45D -178.1(6)
N42D N41D C45D C44D 1.7(7)
C46D N41D C45D C44D 165.5(6)
C43D C44D C45D N41D -0.3(7)
C45D N41D C46D C57D -79.1(7)
N42D N41D C46D C57D 83.1(6)
N21D C26D C51D C52D -6.2(7)
N21D C26D C51D C56D 174.4(5)
C56D C51D C52D C53D -2.5(9)
C26D C51D C52D C53D 178.1(6)
C51D C52D C53D C54D 2.4(10)
C52D C53D C54D C55D -2.0(10)
C53D C54D C55D C60D 179.3(6)
C53D C54D C55D C56D 1.9(10)
C54D C55D C56D C57D 179.6(6)
C60D C55D C56D C57D 2.3(9)
C54D C55D C56D C51D -1.9(9)
C60D C55D C56D C51D -179.2(6)
C52D C51D C56D C57D -179.6(6)
C26D C51D C56D C57D -0.2(10)
C52D C51D C56D C55D 2.1(9)
C26D C51D C56D C55D -178.5(5)
C55D C56D C57D C58D -2.8(9)
C51D C56D C57D C58D 178.9(6)
C55D C56D C57D C46D 177.2(5)
C51D C56D C57D C46D -1.1(10)
N41D C46D C57D C58D -6.5(8)
N41D C46D C57D C56D 173.5(5)
C56D C57D C58D C59D 1.5(10)
C46D C57D C58D C59D -178.5(6)
C57D C58D C59D C60D 0.4(11)
C58D C59D C60D C55D -0.8(11)
C54D C55D C60D C59D -178.0(7)
C56D C55D C60D C59D -0.5(10)
C16E N11E C12E C13E -1.3(10)
Co3 N11E C12E C13E 174.0(6)
C16E N11E C12E C23E -175.7(6)
Co3 N11E C12E C23E -0.4(7)
N11E C12E C13E C14E -0.7(12)
C23E C12E C13E C14E 173.4(7)
C12E C13E C14E C15E 1.7(13)
C12E C13E C14E C17E -177.3(9)
C13E C14E C15E C16E -0.8(13)
C17E C14E C15E C16E 178.2(9)
C12E N11E C16E C15E 2.3(11)
Co3 N11E C16E C15E -172.4(6)
C14E C15E C16E N11E -1.3(13)
C13E C14E C17E O18E 11.9(16)
C15E C14E C17E O18E -167.0(10)
C25E N21E N22E C23E -1.9(6)
C26E N21E N22E C23E -163.0(5)
C25E N21E N22E Co3 -172.1(5)
C26E N21E N22E Co3 26.8(9)
N21E N22E C23E C24E 0.5(7)
Co3 N22E C23E C24E 173.8(4)
N21E N22E C23E C12E 176.4(5)
Co3 N22E C23E C12E -10.3(7)
N11E C12E C23E N22E 7.4(9)
C13E C12E C23E N22E -167.1(6)
N11E C12E C23E C24E -177.6(6)
C13E C12E C23E C24E 7.9(11)
N22E C23E C24E C25E 1.0(7)
C12E C23E C24E C25E -174.3(6)
N22E N21E C25E C24E 2.6(7)
C26E N21E C25E C24E 162.9(5)
C23E C24E C25E N21E -2.1(7)
C25E N21E C26E C51E -76.7(7)
N22E N21E C26E C51E 81.4(6)
C36E N31E C32E C33E -3.9(10)
Co4 N31E C32E C33E 173.0(6)
C36E N31E C32E C43E -179.9(6)
Co4 N31E C32E C43E -3.1(8)
N31E C32E C33E C34E 3.4(12)
C43E C32E C33E C34E 179.1(7)
C32E C33E C34E C35E -0.5(12)
C32E C33E C34E C37E -174.2(8)
C33E C34E C35E C36E -1.7(12)
C37E C34E C35E C36E 172.0(8)
C32E N31E C36E C35E 1.6(11)
Co4 N31E C36E C35E -174.9(6)
C34E C35E C36E N31E 1.2(12)
C33E C34E C37E O38E 96.1(10)
C35E C34E C37E O38E -77.4(11)
C45E N41E N42E C43E -0.4(7)
C46E N41E N42E C43E -162.6(5)
C45E N41E N42E Co4 -177.4(5)
C46E N41E N42E Co4 20.4(9)
N41E N42E C43E C44E -0.5(7)
Co4 N42E C43E C44E 177.3(4)
N41E N42E C43E C32E 178.6(6)
Co4 N42E C43E C32E -3.5(8)
N31E C32E C43E N42E 4.5(9)
C33E C32E C43E N42E -171.6(7)
N31E C32E C43E C44E -176.6(7)
C33E C32E C43E C44E 7.4(12)
N42E C43E C44E C45E 1.3(7)
C32E C43E C44E C45E -177.8(7)
N42E N41E C45E C44E 1.2(7)
C46E N41E C45E C44E 162.0(5)
C43E C44E C45E N41E -1.5(7)
C45E N41E C46E C57E -71.8(7)
N42E N41E C46E C57E 87.1(6)
N21E C26E C51E C52E -3.6(8)
N21E C26E C51E C56E 175.7(5)
C56E C51E C52E C53E 0.1(9)
C26E C51E C52E C53E 179.5(6)
C51E C52E C53E C54E 1.6(10)
C52E C53E C54E C55E -1.5(10)
C53E C54E C55E C60E 179.6(6)
C53E C54E C55E C56E -0.4(10)
C60E C55E C56E C57E 2.8(9)
C54E C55E C56E C57E -177.2(6)
C60E C55E C56E C51E -177.9(6)
C54E C55E C56E C51E 2.1(9)
C52E C51E C56E C55E -1.9(9)
C26E C51E C56E C55E 178.7(6)
C52E C51E C56E C57E 177.3(6)
C26E C51E C56E C57E -2.0(10)
C55E C56E C57E C58E -1.1(9)
C51E C56E C57E C58E 179.6(6)
C55E C56E C57E C46E 178.0(6)
C51E C56E C57E C46E -1.3(10)
N41E C46E C57E C58E -3.9(8)
N41E C46E C57E C56E 177.0(5)
C56E C57E C58E C59E -1.0(10)
C46E C57E C58E C59E 179.8(6)
C57E C58E C59E C60E 1.6(10)
C58E C59E C60E C55E 0.1(10)
C56E C55E C60E C59E -2.3(10)
C54E C55E C60E C59E 177.7(6)
C16F N11F C12F C13F -0.7(10)
Co4 N11F C12F C13F -176.2(6)
C16F N11F C12F C23F -178.0(6)
Co4 N11F C12F C23F 6.5(7)
N11F C12F C13F C14F 0.6(11)
C23F C12F C13F C14F 177.7(7)
C12F C13F C14F C15F -0.3(11)
C12F C13F C14F C17F -178.3(7)
C13F C14F C15F C16F 0.2(11)
C17F C14F C15F C16F 178.2(8)
C12F N11F C16F C15F 0.6(10)
Co4 N11F C16F C15F 175.5(5)
C14F C15F C16F N11F -0.3(11)
C15F C14F C17F O18F 8.3(12)
C13F C14F C17F O18F -173.7(7)
C25F N21F N22F C23F -0.8(7)
C26F N21F N22F C23F -165.8(5)
C25F N21F N22F Co4 -179.3(5)
C26F N21F N22F Co4 15.7(9)
N21F N22F C23F C24F -1.0(7)
Co4 N22F C23F C24F 178.0(4)
N21F N22F C23F C12F 174.7(5)
Co4 N22F C23F C12F -6.4(7)
N11F C12F C23F N22F 0.0(9)
C13F C12F C23F N22F -177.4(6)
N11F C12F C23F C24F 174.8(7)
C13F C12F C23F C24F -2.6(11)
N22F C23F C24F C25F 2.2(7)
C12F C23F C24F C25F -172.8(7)
N22F N21F C25F C24F 2.2(7)
C26F N21F C25F C24F 166.7(6)
C23F C24F C25F N21F -2.6(7)
N22F N21F C26F C51F 88.2(7)
C25F N21F C26F C51F -74.6(7)
C36F N31F C32F C33F -2.5(10)
Co2 N31F C32F C33F 177.6(5)
C36F N31F C32F C43F -179.5(6)
Co2 N31F C32F C43F 0.5(7)
N31F C32F C33F C34F 0.0(11)
C43F C32F C33F C34F 176.8(7)
C32F C33F C34F C35F 2.2(11)
C32F C33F C34F C37F -176.6(7)
C33F C34F C35F C36F -1.9(11)
C37F C34F C35F C36F 176.9(7)
C32F N31F C36F C35F 2.8(10)
Co2 N31F C36F C35F -177.3(5)
C34F C35F C36F N31F -0.7(11)
C33F C34F C37F O38F -38.2(13)
C35F C34F C37F O38F 143.0(10)
C45F N41F N42F C43F -0.9(7)
C46F N41F N42F C43F -165.2(5)
C45F N41F N42F Co2 -173.4(5)
C46F N41F N42F Co2 22.3(9)
N41F N42F C43F C44F 0.5(7)
Co2 N42F C43F C44F 175.3(4)
N41F N42F C43F C32F 178.4(5)
Co2 N42F C43F C32F -6.8(7)
N31F C32F C43F N42F 4.4(9)
C33F C32F C43F N42F -172.7(6)
N31F C32F C43F C44F -178.2(6)
C33F C32F C43F C44F 4.7(11)
N42F C43F C44F C45F 0.1(7)
C32F C43F C44F C45F -177.5(7)
C43F C44F C45F N41F -0.6(7)
N42F N41F C45F C44F 1.0(7)
C46F N41F C45F C44F 164.0(6)
N42F N41F C46F C57F 82.0(7)
C45F N41F C46F C57F -79.3(8)
N21F C26F C51F C52F -0.2(8)
N21F C26F C51F C56F 179.7(6)
C56F C51F C52F C53F -1.2(11)
C26F C51F C52F C53F 178.8(7)
C51F C52F C53F C54F 2.9(12)
C52F C53F C54F C55F -2.4(13)
C53F C54F C55F C60F 178.3(8)
C53F C54F C55F C56F 0.2(13)
C60F C55F C56F C51F -176.5(7)
C54F C55F C56F C51F 1.4(11)
C60F C55F C56F C57F 4.3(11)
C54F C55F C56F C57F -177.7(7)
C52F C51F C56F C55F -1.0(10)
C26F C51F C56F C55F 179.1(6)
C52F C51F C56F C57F 178.1(7)
C26F C51F C56F C57F -1.8(11)
C55F C56F C57F C58F -2.8(10)
C51F C56F C57F C58F 178.2(7)
C55F C56F C57F C46F 175.7(6)
C51F C56F C57F C46F -3.4(11)
N41F C46F C57F C58F -0.3(9)
N41F C46F C57F C56F -178.7(6)
C56F C57F C58F C59F -0.2(11)
C46F C57F C58F C59F -178.7(7)
C57F C58F C59F C60F 1.8(12)
C58F C59F C60F C55F -0.2(12)
C56F C55F C60F C59F -2.9(12)
C54F C55F C60F C59F 179.1(8)
C16G N11G C12G C13G 1.0(10)
Co5 N11G C12G C13G -171.5(5)
C16G N11G C12G C23G -179.1(6)
Co5 N11G C12G C23G 8.3(8)
N11G C12G C13G C14G -1.2(11)
C23G C12G C13G C14G 179.0(7)
C12G C13G C14G C15G -0.9(11)
C12G C13G C14G C17G -178.0(7)
C13G C14G C15G C16G 3.1(12)
C17G C14G C15G C16G -179.8(7)
C12G N11G C16G C15G 1.2(11)
Co5 N11G C16G C15G 173.0(5)
C14G C15G C16G N11G -3.3(12)
C15G C14G C17G O18G 172.7(7)
C13G C14G C17G O18G -10.3(11)
C25G N21G N22G C23G -1.4(6)
C26G N21G N22G C23G -167.7(5)
C25G N21G N22G Co5 179.4(5)
C26G N21G N22G Co5 13.2(9)
N21G N22G C23G C24G 0.2(7)
Co5 N22G C23G C24G 179.7(4)
N21G N22G C23G C12G 178.2(5)
Co5 N22G C23G C12G -2.4(7)
N11G C12G C23G N22G -3.8(9)
C13G C12G C23G N22G 176.0(6)
N11G C12G C23G C24G 173.7(6)
C13G C12G C23G C24G -6.5(11)
N22G C23G C24G C25G 1.0(7)
C12G C23G C24G C25G -176.7(6)
C23G C24G C25G N21G -1.7(7)
N22G N21G C25G C24G 2.0(7)
C26G N21G C25G C24G 167.9(5)
N22G N21G C26G C51G 91.3(7)
C25G N21G C26G C51G -73.0(7)
C36G N31G C32G C33G 0.5(10)
Co6 N31G C32G C33G -179.8(5)
C36G N31G C32G C43G -178.2(6)
Co6 N31G C32G C43G 1.6(7)
N31G C32G C33G C34G -1.1(10)
C43G C32G C33G C34G 177.4(7)
C32G C33G C34G C35G 1.1(11)
C32G C33G C34G C37G 179.8(7)
C33G C34G C35G C36G -0.5(12)
C37G C34G C35G C36G -179.2(7)
C32G N31G C36G C35G 0.2(10)
Co6 N31G C36G C35G -179.6(5)
C34G C35G C36G N31G -0.2(11)
C35G C34G C37G O38G -159.5(8)
C33G C34G C37G O38G 21.9(12)
C45G N41G N42G C43G 0.1(6)
C46G N41G N42G C43G -165.3(5)
C45G N41G N42G Co6 -171.3(5)
C46G N41G N42G Co6 23.3(9)
N41G N42G C43G C44G -0.5(7)
Co6 N42G C43G C44G 173.6(4)
N41G N42G C43G C32G 178.7(5)
Co6 N42G C43G C32G -7.2(7)
N31G C32G C43G N42G 3.9(9)
C33G C32G C43G N42G -174.7(6)
N31G C32G C43G C44G -177.1(6)
C33G C32G C43G C44G 4.3(11)
N42G C43G C44G C45G 0.6(7)
C32G C43G C44G C45G -178.5(6)
N42G N41G C45G C44G 0.2(7)
C46G N41G C45G C44G 165.1(5)
C43G C44G C45G N41G -0.5(7)
C45G N41G C46G C57G -74.2(7)
N42G N41G C46G C57G 88.9(6)
N21G C26G C51G C52G -5.0(6)
N21G C26G C51G C56G -176.4(4)
C56G C51G C52G C53G 0.0
C26G C51G C52G C53G -172.4(4)
C51G C52G C53G C54G 0.0
C52G C53G C54G C55G 0.0
C53G C54G C55G C56G 0.0
C53G C54G C55G C60G 180.0
C54G C55G C56G C57G 180.0
C60G C55G C56G C57G 0.0
C54G C55G C56G C51G 0.0
C60G C55G C56G C51G 180.0
C52G C51G C56G C55G 0.0
C26G C51G C56G C55G 170.7(5)
C52G C51G C56G C57G 180.0
C26G C51G C56G C57G -9.3(5)
C55G C56G C57G C58G 0.0
C51G C56G C57G C58G 180.0
C55G C56G C57G C46G 173.4(4)
C51G C56G C57G C46G -6.6(4)
N41G C46G C57G C58G -0.6(6)
N41G C46G C57G C56G -174.4(4)
C56G C57G C58G C59G 0.0
C46G C57G C58G C59G -174.5(4)
C57G C58G C59G C60G 0.0
C58G C59G C60G C55G 0.0
C56G C55G C60G C59G 0.0
C54G C55G C60G C59G 180.0
C16H N11H C12H C13H -0.3(11)
Co5 N11H C12H C13H -179.2(6)
C16H N11H C12H C23H -178.5(6)
Co5 N11H C12H C23H 2.6(8)
N11H C12H C13H C14H 0.4(12)
C23H C12H C13H C14H 178.5(7)
C12H C13H C14H C15H 0.0(12)
C12H C13H C14H C17H -179.1(8)
C13H C14H C15H C16H -0.4(12)
C17H C14H C15H C16H 178.7(8)
C12H N11H C16H C15H -0.1(11)
Co5 N11H C16H C15H 178.7(6)
C14H C15H C16H N11H 0.5(12)
C15H C14H C17H O18H 173.5(8)
C13H C14H C17H O18H -7.4(12)
C25H N21H N22H C23H -2.7(7)
C26H N21H N22H C23H -164.7(6)
C25H N21H N22H Co5 -175.9(5)
C26H N21H N22H Co5 22.0(10)
N21H N22H C23H C24H 1.8(8)
Co5 N22H C23H C24H 177.2(5)
N21H N22H C23H C12H 178.1(6)
Co5 N22H C23H C12H -6.5(8)
N11H C12H C23H N22H 2.8(10)
C13H C12H C23H N22H -175.5(7)
N11H C12H C23H C24H 178.3(7)
C13H C12H C23H C24H 0.0(12)
N22H C23H C24H C25H -0.2(8)
C12H C23H C24H C25H -176.0(7)
N22H N21H C25H C24H 2.6(8)
C26H N21H C25H C24H 164.1(6)
C23H C24H C25H N21H -1.4(8)
N22H N21H C26H C51H 82.9(7)
C25H N21H C26H C51H -76.4(8)
C36H N31H C32H C33H -1.6(11)
Co7 N31H C32H C33H -178.2(6)
C36H N31H C32H C43H 177.2(7)
Co7 N31H C32H C43H 0.5(8)
N31H C32H C33H C34H 0.1(12)
C43H C32H C33H C34H -178.5(8)
C32H C33H C34H C35H 2.8(14)
C32H C33H C34H C37H 178.4(9)
C33H C34H C35H C36H -4.2(14)
C37H C34H C35H C36H -179.9(9)
C32H N31H C36H C35H 0.1(12)
Co7 N31H C36H C35H 176.4(6)
C34H C35H C36H N31H 2.8(13)
C35H C34H C37H O38H -46.5(14)
C33H C34H C37H O38H 137.9(10)
C45H N41H N42H C43H -1.2(7)
C46H N41H N42H C43H -167.4(6)
C45H N41H N42H Co7 -174.3(5)
C46H N41H N42H Co7 19.5(10)
N41H N42H C43H C44H -0.1(7)
Co7 N42H C43H C44H 175.2(5)
N41H N42H C43H C32H 179.6(6)
Co7 N42H C43H C32H -5.2(8)
N31H C32H C43H N42H 3.2(10)
C33H C32H C43H N42H -178.1(7)
N31H C32H C43H C44H -177.2(7)
C33H C32H C43H C44H 1.5(13)
N42H C43H C44H C45H 1.4(8)
C32H C43H C44H C45H -178.3(7)
N42H N41H C45H C44H 2.1(8)
C46H N41H C45H C44H 167.4(6)
C43H C44H C45H N41H -2.0(7)
N42H N41H C46H C57H 90.5(7)
C45H N41H C46H C57H -73.4(8)
N21H C26H C51H C52H -3.7(9)
N21H C26H C51H C56H 178.2(6)
C56H C51H C52H C53H -0.5(12)
C26H C51H C52H C53H -178.7(7)
C51H C52H C53H C54H 1.8(13)
C52H C53H C54H C55H -0.9(13)
C53H C54H C55H C60H 178.3(8)
C53H C54H C55H C56H -1.1(12)
C52H C51H C56H C55H -1.5(10)
C26H C51H C56H C55H 176.5(7)
C52H C51H C56H C57H 177.3(7)
C26H C51H C56H C57H -4.6(11)
C60H C55H C56H C51H -177.0(7)
C54H C55H C56H C51H 2.3(11)
C60H C55H C56H C57H 4.0(11)
C54H C55H C56H C57H -176.6(7)
C51H C56H C57H C58H 179.3(7)
C55H C56H C57H C58H -1.9(10)
C51H C56H C57H C46H -1.3(11)
C55H C56H C57H C46H 177.6(6)
N41H C46H C57H C58H -2.6(8)
N41H C46H C57H C56H 178.0(6)
C56H C57H C58H C59H -2.4(10)
C46H C57H C58H C59H 178.2(6)
C57H C58H C59H C60H 4.6(12)
C58H C59H C60H C55H -2.4(12)
C56H C55H C60H C59H -2.0(12)
C54H C55H C60H C59H 178.6(8)
C16J N11J C12J C13J 1.1(13)
Co5 N11J C12J C13J 178.1(7)
C16J N11J C12J C23J -175.1(8)
Co5 N11J C12J C23J 1.9(9)
N11J C12J C13J C14J -2.3(15)
C23J C12J C13J C14J 173.7(9)
C12J C13J C14J C15J 3.3(16)
C12J C13J C14J C17J -176.8(10)
C13J C14J C15J C16J -3.2(17)
C17J C14J C15J C16J 176.9(12)
C12J N11J C16J C15J -1.0(15)
Co5 N11J C16J C15J -177.7(8)
C14J C15J C16J N11J 2.1(17)
C13J C14J C17J O18J 168.0(11)
C15J C14J C17J O18J -12.1(19)
C25J N21J N22J C23J -0.7(7)
C26J N21J N22J C23J -162.0(5)
C25J N21J N22J Co5 -172.2(5)
C26J N21J N22J Co5 26.5(9)
N21J N22J C23J C24J -0.3(7)
Co5 N22J C23J C24J 173.8(4)
N21J N22J C23J C12J 176.7(6)
Co5 N22J C23J C12J -9.2(8)
N11J C12J C23J N22J 5.1(10)
C13J C12J C23J N22J -171.1(8)
N11J C12J C23J C24J -178.6(7)
C13J C12J C23J C24J 5.2(14)
N22J C23J C24J C25J 1.3(7)
C12J C23J C24J C25J -175.2(8)
C23J C24J C25J N21J -1.7(7)
N22J N21J C25J C24J 1.6(7)
C26J N21J C25J C24J 161.8(6)
C25J N21J C26J C51J -73.7(7)
N22J N21J C26J C51J 84.3(7)
C36J N31J C32J C33J -1.3(9)
Co8 N31J C32J C33J 178.3(5)
C36J N31J C32J C43J -179.6(5)
Co8 N31J C32J C43J 0.0(7)
N31J C32J C33J C34J 0.3(10)
C43J C32J C33J C34J 178.5(6)
C32J C33J C34J C35J 1.0(10)
C32J C33J C34J C37J -179.3(6)
C33J C34J C35J C36J -1.2(10)
C37J C34J C35J C36J 179.1(7)
C32J N31J C36J C35J 1.0(10)
Co8 N31J C36J C35J -178.5(5)
C34J C35J C36J N31J 0.2(11)
C35J C34J C37J O38J -177.9(10)
C33J C34J C37J O38J 2.4(13)
C45J N41J N42J C43J -1.5(6)
C46J N41J N42J C43J -167.4(5)
C45J N41J N42J Co8 -179.6(4)
C46J N41J N42J Co8 14.5(9)
N41J N42J C43J C44J 0.6(6)
Co8 N42J C43J C44J 179.3(4)
N41J N42J C43J C32J 178.9(5)
Co8 N42J C43J C32J -2.4(7)
N31J C32J C43J N42J 1.7(8)
C33J C32J C43J N42J -176.7(6)
N31J C32J C43J C44J 179.6(6)
C33J C32J C43J C44J 1.2(10)
N42J C43J C44J C45J 0.5(6)
C32J C43J C44J C45J -177.5(6)
C43J C44J C45J N41J -1.4(6)
N42J N41J C45J C44J 1.9(6)
C46J N41J C45J C44J 167.2(5)
N42J N41J C46J C57J 87.9(6)
C45J N41J C46J C57J -75.7(7)
N21J C26J C51J C52J -1.9(8)
N21J C26J C51J C56J 177.3(6)
C56J C51J C52J C53J 0.0(11)
C26J C51J C52J C53J 179.2(6)
C51J C52J C53J C54J 2.2(12)
C52J C53J C54J C55J -0.9(12)
C53J C54J C55J C60J 179.6(7)
C53J C54J C55J C56J -2.5(11)
C60J C55J C56J C57J 1.3(9)
C54J C55J C56J C57J -176.5(6)
C60J C55J C56J C51J -177.7(6)
C54J C55J C56J C51J 4.5(9)
C52J C51J C56J C57J 177.9(6)
C26J C51J C56J C57J -1.3(10)
C52J C51J C56J C55J -3.2(9)
C26J C51J C56J C55J 177.5(6)
C55J C56J C57J C58J -0.7(9)
C51J C56J C57J C58J 178.1(6)
C55J C56J C57J C46J 177.0(5)
C51J C56J C57J C46J -4.1(10)
N41J C46J C57J C58J -4.4(7)
N41J C46J C57J C56J 177.8(5)
C56J C57J C58J C59J -1.1(9)
C46J C57J C58J C59J -179.0(5)
C57J C58J C59J C60J 2.4(9)
C58J C59J C60J C55J -1.8(10)
C54J C55J C60J C59J 177.8(7)
C56J C55J C60J C59J 0.0(10)
C16K N11K C12K C13K 0.1(9)
Co6 N11K C12K C13K -173.2(5)
C16K N11K C12K C23K 179.2(6)
Co6 N11K C12K C23K 6.0(7)
N11K C12K C13K C14K 0.0(9)
C23K C12K C13K C14K -179.1(6)
C12K C13K C14K C15K 0.3(10)
C12K C13K C14K C17K 178.5(6)
C13K C14K C15K C16K -0.9(10)
C17K C14K C15K C16K -179.0(7)
C12K N11K C16K C15K -0.6(10)
Co6 N11K C16K C15K 171.9(5)
C14K C15K C16K N11K 1.0(11)
C15K C14K C17K O18K -173.7(6)
C13K C14K C17K O18K 8.2(10)
C25K N21K N22K C23K -1.0(6)
C26K N21K N22K C23K -169.4(5)
C25K N21K N22K Co6 176.1(5)
C26K N21K N22K Co6 7.8(9)
N21K N22K C23K C24K 0.3(6)
Co6 N22K C23K C24K -177.8(4)
N21K N22K C23K C12K 177.9(5)
Co6 N22K C23K C12K -0.2(6)
N11K C12K C23K N22K -3.8(8)
C13K C12K C23K N22K 175.3(6)
N11K C12K C23K C24K 173.2(6)
C13K C12K C23K C24K -7.7(10)
N22K C23K C24K C25K 0.5(7)
C12K C23K C24K C25K -176.6(6)
N22K N21K C25K C24K 1.4(7)
C26K N21K C25K C24K 169.2(5)
C23K C24K C25K N21K -1.2(7)
C25K N21K C26K C51K -74.0(7)
N22K N21K C26K C51K 92.5(6)
C36K N31K C32K C33K 1.7(9)
Co7 N31K C32K C33K -173.5(5)
C36K N31K C32K C43K -177.0(5)
Co7 N31K C32K C43K 7.8(7)
N31K C32K C33K C34K -3.0(10)
C43K C32K C33K C34K 175.6(6)
C32K C33K C34K C35K 2.6(10)
C32K C33K C34K C37K -178.5(7)
C33K C34K C35K C36K -1.0(10)
C37K C34K C35K C36K -180.0(7)
C32K N31K C36K C35K -0.1(9)
Co7 N31K C36K C35K 174.5(5)
C34K C35K C36K N31K -0.2(10)
C33K C34K C37K O38K -1.5(11)
C35K C34K C37K O38K 177.4(7)
C45K N41K N42K C43K -1.3(6)
C46K N41K N42K C43K -166.3(5)
C45K N41K N42K Co7 179.4(5)
C46K N41K N42K Co7 14.3(9)
N41K N42K C43K C44K 0.3(7)
Co7 N42K C43K C44K 179.8(4)
N41K N42K C43K C32K 176.3(5)
Co7 N42K C43K C32K -4.2(7)
N31K C32K C43K N42K -2.3(8)
C33K C32K C43K N42K 178.9(6)
N31K C32K C43K C44K 172.9(6)
C33K C32K C43K C44K -5.9(10)
N42K C43K C44K C45K 0.8(7)
C32K C43K C44K C45K -174.7(6)
N42K N41K C45K C44K 1.8(7)
C46K N41K C45K C44K 166.1(5)
C43K C44K C45K N41K -1.6(7)
N42K N41K C46K C57K 89.0(6)
C45K N41K C46K C57K -73.5(7)
N21K C26K C51K C52K -3.6(8)
N21K C26K C51K C56K 176.9(6)
C56K C51K C52K C53K 2.0(11)
C26K C51K C52K C53K -177.5(6)
C51K C52K C53K C54K 1.6(11)
C52K C53K C54K C55K -3.5(12)
C53K C54K C55K C60K -179.4(7)
C53K C54K C55K C56K 1.9(12)
C60K C55K C56K C57K 2.1(10)
C54K C55K C56K C57K -179.2(7)
C60K C55K C56K C51K -177.0(7)
C54K C55K C56K C51K 1.7(10)
C52K C51K C56K C55K -3.5(9)
C26K C51K C56K C55K 176.0(6)
C52K C51K C56K C57K 177.5(7)
C26K C51K C56K C57K -3.0(10)
C55K C56K C57K C58K -0.5(9)
C51K C56K C57K C58K 178.6(6)
C55K C56K C57K C46K 177.4(6)
C51K C56K C57K C46K -3.5(10)
N41K C46K C57K C58K -4.8(8)
N41K C46K C57K C56K 177.2(6)
C56K C57K C58K C59K -1.7(11)
C46K C57K C58K C59K -179.7(6)
C57K C58K C59K C60K 2.2(12)
C58K C59K C60K C55K -0.5(12)
C56K C55K C60K C59K -1.7(12)
C54K C55K C60K C59K 179.6(7)
C16L N11L C12L C13L -2.2(10)
Co7 N11L C12L C13L 179.3(5)
C16L N11L C12L C23L -179.4(6)
Co7 N11L C12L C23L 2.1(7)
N11L C12L C13L C14L 0.8(10)
C23L C12L C13L C14L 177.8(6)
C12L C13L C14L C15L 1.0(11)
C12L C13L C14L C17L -175.5(7)
C13L C14L C15L C16L -1.6(10)
C17L C14L C15L C16L 175.0(6)
C12L N11L C16L C15L 1.6(9)
Co7 N11L C16L C15L -179.9(5)
C14L C15L C16L N11L 0.2(10)
C15L C14L C17L O18L 122.0(10)
C13L C14L C17L O18L -61.5(11)
C25L N21L N22L C23L 0.6(6)
C26L N21L N22L C23L -166.5(5)
C25L N21L N22L Co7 -176.5(5)
C26L N21L N22L Co7 16.4(9)
N21L N22L C23L C24L -1.6(7)
Co7 N22L C23L C24L 176.4(4)
N21L N22L C23L C12L 178.6(5)
Co7 N22L C23L C12L -3.4(7)
N11L C12L C23L N22L 1.0(9)
C13L C12L C23L N22L -176.2(6)
N11L C12L C23L C24L -178.8(6)
C13L C12L C23L C24L 4.1(11)
N22L C23L C24L C25L 2.0(7)
C12L C23L C24L C25L -178.2(6)
N22L N21L C25L C24L 0.7(7)
C26L N21L C25L C24L 167.3(5)
C23L C24L C25L N21L -1.6(7)
C25L N21L C26L C57L -74.2(7)
N22L N21L C26L C57L 91.0(6)
C36L N31L C32L C33L -2.6(9)
Co8 N31L C32L C33L 179.2(5)
C36L N31L C32L C43L -179.9(5)
Co8 N31L C32L C43L 1.9(6)
N31L C32L C33L C34L 1.0(9)
C43L C32L C33L C34L 178.1(6)
C32L C33L C34L C35L 1.3(10)
C32L C33L C34L C37L -175.7(6)
C33L C34L C35L C36L -1.9(10)
C37L C34L C35L C36L 175.2(6)
C32L N31L C36L C35L 2.0(9)
Co8 N31L C36L C35L -180.0(5)
C34L C35L C36L N31L 0.2(10)
C35L C34L C37L O38L 178.4(7)
C33L C34L C37L O38L -4.5(10)
C45L N41L N42L C43L -0.6(6)
C46L N41L N42L C43L -165.7(5)
C45L N41L N42L Co8 -172.0(4)
C46L N41L N42L Co8 22.9(8)
N41L N42L C43L C44L 0.0(6)
Co8 N42L C43L C44L 174.2(4)
N41L N42L C43L C32L 178.5(5)
Co8 N42L C43L C32L -7.3(6)
N31L C32L C43L N42L 3.9(8)
C33L C32L C43L N42L -173.5(5)
N31L C32L C43L C44L -177.9(6)
C33L C32L C43L C44L 4.8(10)
N42L C43L C44L C45L 0.6(6)
C32L C43L C44L C45L -177.8(6)
N42L N41L C45L C44L 1.0(6)
C46L N41L C45L C44L 165.8(5)
C43L C44L C45L N41L -0.9(6)
N42L N41L C46L C51L 87.6(6)
C45L N41L C46L C51L -75.6(7)
N41L C46L C51L C52L -1.8(5)
N41L C46L C51L C56L -176.6(3)
C56L C51L C52L C53L 0.0
C46L C51L C52L C53L -175.4(3)
C51L C52L C53L C54L 0.0
C52L C53L C54L C55L 0.0
C53L C54L C55L C56L 0.0
C53L C54L C55L C60L 180.0
C54L C55L C56L C57L 180.0
C60L C55L C56L C57L 0.0
C54L C55L C56L C51L 0.0
C60L C55L C56L C51L 180.0
C52L C51L C56L C57L 180.0
C46L C51L C56L C57L -5.6(4)
C52L C51L C56L C55L 0.0
C46L C51L C56L C55L 174.4(4)
C55L C56L C57L C58L 0.0
C51L C56L C57L C58L 180.0
C55L C56L C57L C26L 173.1(4)
C51L C56L C57L C26L -6.9(4)
N21L C26L C57L C58L -6.8(6)
N21L C26L C57L C56L 179.5(4)
C56L C57L C58L C59L 0.0
C26L C57L C58L C59L -174.3(4)
C57L C58L C59L C60L 0.0
C58L C59L C60L C55L 0.0
C54L C55L C60L C59L 180.0
C56L C55L C60L C59L 0.0
C16M N11M C12M C13M 1.2(9)
Co8 N11M C12M C13M -171.8(5)
C16M N11M C12M C23M -177.8(6)
Co8 N11M C12M C23M 9.1(7)
N11M C12M C13M C14M -0.6(10)
C23M C12M C13M C14M 178.3(6)
C12M C13M C14M C15M -0.6(10)
C12M C13M C14M C17M -179.3(7)
C13M C14M C15M C16M 1.2(11)
C17M C14M C15M C16M 179.9(7)
C12M N11M C16M C15M -0.6(10)
Co8 N11M C16M C15M 171.7(5)
C14M C15M C16M N11M -0.7(11)
C15M C14M C17M O18M 27.5(10)
C13M C14M C17M O18M -153.8(7)
C25M N21M N22M C23M -0.7(6)
C26M N21M N22M C23M -168.0(5)
C25M N21M N22M Co8 -175.0(5)
C26M N21M N22M Co8 17.7(9)
N21M N22M C23M C24M 0.2(7)
Co8 N22M C23M C24M 176.2(4)
N21M N22M C23M C12M 176.8(5)
Co8 N22M C23M C12M -7.2(7)
N11M C12M C23M N22M -1.2(8)
C13M C12M C23M N22M 179.8(6)
N11M C12M C23M C24M 174.6(6)
C13M C12M C23M C24M -4.4(11)
N22M C23M C24M C25M 0.4(7)
C12M C23M C24M C25M -175.6(6)
N22M N21M C25M C24M 1.0(7)
C26M N21M C25M C24M 167.6(5)
C23M C24M C25M N21M -0.8(7)
C25M N21M C26M C51M -77.3(7)
N22M N21M C26M C51M 88.0(6)
C36M N31M C32M C33M -1.7(10)
Co6 N31M C32M C33M -173.1(5)
C36M N31M C32M C43M 178.9(6)
Co6 N31M C32M C43M 7.5(8)
N31M C32M C33M C34M 0.2(11)
C43M C32M C33M C34M 179.6(7)
C32M C33M C34M C35M 1.3(11)
C32M C33M C34M C37M -178.6(7)
C33M C34M C35M C36M -1.3(11)
C37M C34M C35M C36M 178.6(7)
C32M N31M C36M C35M 1.7(10)
Co6 N31M C36M C35M 172.2(5)
C34M C35M C36M N31M -0.2(11)
C33M C34M C37M O38M 8.8(12)
C35M C34M C37M O38M -171.1(8)
C45M N41M N42M C43M 0.1(7)
C46M N41M N42M C43M -167.9(5)
C45M N41M N42M Co6 -178.1(5)
C46M N41M N42M Co6 13.9(10)
N41M N42M C43M C44M -0.9(7)
Co6 N42M C43M C44M 177.9(4)
N41M N42M C43M C32M 179.2(6)
Co6 N42M C43M C32M -2.0(7)
N31M C32M C43M N42M -3.5(9)
C33M C32M C43M N42M 177.1(6)
N31M C32M C43M C44M 176.6(7)
C33M C32M C43M C44M -2.8(11)
N42M C43M C44M C45M 1.3(8)
C32M C43M C44M C45M -178.8(7)
N42M N41M C45M C44M 0.7(7)
C46M N41M C45M C44M 168.3(6)
C43M C44M C45M N41M -1.2(7)
C45M N41M C46M C57M -71.7(7)
N42M N41M C46M C57M 94.5(6)
N21M C26M C51M C52M -2.2(5)
N21M C26M C51M C56M -170.9(3)
C56M C51M C52M C53M 0.0
C26M C51M C52M C53M -169.9(3)
C51M C52M C53M C54M 0.0
C52M C53M C54M C55M 0.0
C53M C54M C55M C56M 0.0
C53M C54M C55M C60M 180.0
C54M C55M C56M C57M 180.0
C60M C55M C56M C57M 0.0
C54M C55M C56M C51M 0.0
C60M C55M C56M C51M 180.0
C52M C51M C56M C55M 0.0
C26M C51M C56M C55M 167.7(4)
C52M C51M C56M C57M 180.0
C26M C51M C56M C57M -12.3(4)
C55M C56M C57M C58M 0.0
C51M C56M C57M C58M 180.0
C55M C56M C57M C46M 172.1(4)
C51M C56M C57M C46M -7.9(4)
N41M C46M C57M C58M 1.9(5)
N41M C46M C57M C56M -170.7(3)
C56M C57M C58M C59M 0.0
C46M C57M C58M C59M -173.3(3)
C57M C58M C59M C60M 0.0
C58M C59M C60M C55M 0.0
C56M C55M C60M C59M 0.0
C54M C55M C60M C59M 180.0
